data_1574544
loop_
_publ_author_name
'Li, Zhi-Ao'
'Zhu, Ke-Lin'
'Yao, Nai-Te'
'Liang, Jiaqi'
'Shang, Yi-Ling'
'Zhang, Ye'
'Gong, Han-Yuan'

_publ_section_title
;
 Enantiomer-enriched \p-extended helicenes with a perylene core from
 binaphthol: axial-to-helical chirality transfer with a stepwise Scholl
 reaction mechanism
;
_journal_issue 22
_journal_name_full 'Chemical Science'
_journal_page_first 9978
_journal_page_last 9987
_journal_paper_doi 10.1039/D5SC01498K
_journal_volume 16
_journal_year 2025
_chemical_formula_sum 'C135.25 H144.75 Cl3 O4.88'
_chemical_formula_weight 1954.60
_space_group_crystal_system monoclinic
_space_group_IT_number 14
_space_group_name_Hall '-P 2yn'
_space_group_name_H-M_alt 'P 1 21/n 1'
_atom_sites_solution_hydrogens geom
_audit_creation_method SHELXL-2018/3
_audit_update_record
;
2024-12-18 deposited with the CCDC.	2025-04-28 downloaded from the CCDC.
;
_cell_angle_alpha 90
_cell_angle_beta 95.416(3)
_cell_angle_gamma 90
_cell_formula_units_Z 8
_cell_length_a 23.0691(5)
_cell_length_b 30.9414(6)
_cell_length_c 33.7278(13)
_cell_measurement_reflns_used 38217
_cell_measurement_temperature 170(2)
_cell_measurement_theta_max 62.499
_cell_measurement_theta_min 2.226
_cell_volume 23967.1(12)
_computing_cell_refinement 'CrysAlisPro 1.171.42.96a (Rigaku OD, 2023)'
_computing_data_collection 'CrysAlisPro 1.171.42.96a (Rigaku OD, 2023)'
_computing_data_reduction 'CrysAlisPro 1.171.42.96a (Rigaku OD, 2023)'
_computing_structure_refinement 'SHELXL-2018/3 (Sheldrick, 2018)'
_computing_structure_solution 'SHELXT 2018/2 (Sheldrick, 2018)'
_diffrn_ambient_temperature 170(2)
_diffrn_detector_area_resol_mean 10.0000
_diffrn_measured_fraction_theta_full 0.999
_diffrn_measured_fraction_theta_max 0.999
_diffrn_measurement_device_type 'XtaLAB Synergy R, HyPix'
_diffrn_measurement_method '\w scans'
_diffrn_radiation_type CuK\a
_diffrn_radiation_wavelength 1.54184
_diffrn_reflns_av_R_equivalents 0.1619
_diffrn_reflns_av_unetI/netI 0.0997
_diffrn_reflns_Laue_measured_fraction_full 0.999
_diffrn_reflns_Laue_measured_fraction_max 0.999
_diffrn_reflns_limit_h_max 26
_diffrn_reflns_limit_h_min -26
_diffrn_reflns_limit_k_max 35
_diffrn_reflns_limit_k_min -30
_diffrn_reflns_limit_l_max 38
_diffrn_reflns_limit_l_min -37
_diffrn_reflns_number 209525
_diffrn_reflns_point_group_measured_fraction_full 0.999
_diffrn_reflns_point_group_measured_fraction_max 0.999
_diffrn_reflns_theta_full 62.499
_diffrn_reflns_theta_max 62.499
_diffrn_reflns_theta_min 2.226
_exptl_absorpt_coefficient_mu 1.083
_exptl_absorpt_correction_T_max 1.00000
_exptl_absorpt_correction_T_min 0.48838
_exptl_absorpt_correction_type multi-scan
_exptl_crystal_colour 'dark blue'
_exptl_crystal_density_diffrn 1.083
_exptl_crystal_description prism
_exptl_crystal_F_000 8370
_exptl_crystal_size_max 0.120
_exptl_crystal_size_mid 0.040
_exptl_crystal_size_min 0.030
_refine_diff_density_max 0.611
_refine_diff_density_min -0.742
_refine_diff_density_rms 0.076
_refine_ls_extinction_method none
_refine_ls_goodness_of_fit_ref 1.015
_refine_ls_hydrogen_treatment constr
_refine_ls_matrix_type full
_refine_ls_number_parameters 2935
_refine_ls_number_reflns 38217
_refine_ls_number_restraints 2500
_refine_ls_restrained_S_all 1.048
_refine_ls_R_factor_all 0.1920
_refine_ls_R_factor_gt 0.1299
_refine_ls_shift/su_max 0.001
_refine_ls_shift/su_mean 0.000
_refine_ls_structure_factor_coef Fsqd
_refine_ls_weighting_details 'w=1/[\s^2^(Fo^2^)+(0.0100P)^2^+150.0000P] where P=(Fo^2^+2Fc^2^)/3'
_refine_ls_weighting_scheme calc
_refine_ls_wR_factor_gt 0.2646
_refine_ls_wR_factor_ref 0.2968
_reflns_Friedel_coverage 0.000
_reflns_number_gt 21600
_reflns_number_total 38217
_reflns_threshold_expression 'I > 2\s(I)'
_cod_data_source_file d5sc01498k4.cif
_cod_data_source_block A_SQ
_cod_depositor_comments 'Adding full bibliography for 1574540--1574544.cif.'
_cod_original_sg_symbol_H-M 'P 21/n'
_cod_database_code 1574544
_shelx_shelxl_version_number 2018/3
_shelx_space_group_comment
;
The symmetry employed for this shelxl refinement is uniquely defined
by the following loop, which should always be used as a source of
symmetry information in preference to the above space-group names.
They are only intended as comments.
;

loop_
_space_group_symop_operation_xyz
'x, y, z'
'-x+1/2, y+1/2, -z+1/2'
'-x, -y, -z'
'x-1/2, -y-1/2, z-1/2'

loop_
_atom_site_label
_atom_site_type_symbol
_atom_site_fract_x
_atom_site_fract_y
_atom_site_fract_z
_atom_site_U_iso_or_equiv
_atom_site_adp_type
_atom_site_occupancy
_atom_site_site_symmetry_order
_atom_site_calc_flag
_atom_site_refinement_flags_posn
_atom_site_refinement_flags_adp
_atom_site_refinement_flags_occupancy
_atom_site_disorder_assembly
_atom_site_disorder_group
C1 C 0.2338(2) 0.62747(19) 0.0727(2) 0.0379(15) Uani 1 1 d . U . . .
C01B C 0.0876(7) 0.6231(7) -0.1224(5) 0.120(4) Uani 0.5 1 d D U P A 2
H01A H 0.123218 0.639579 -0.125244 0.180 Uiso 0.5 1 calc R U P A 2
H01B H 0.097791 0.593633 -0.113660 0.180 Uiso 0.5 1 calc R U P A 2
H01C H 0.063945 0.622023 -0.148123 0.180 Uiso 0.5 1 calc R U P A 2
C2 C 0.2017(2) 0.66507(19) 0.0590(2) 0.0395(15) Uani 1 1 d . U . . .
C02B C -0.0031(6) 0.6222(7) -0.0848(5) 0.120(4) Uani 0.5 1 d D U P A 2
H02A H -0.023073 0.637868 -0.064831 0.180 Uiso 0.5 1 calc R U P A 2
H02B H -0.028254 0.621120 -0.109919 0.180 Uiso 0.5 1 calc R U P A 2
H02C H 0.005591 0.592729 -0.075456 0.180 Uiso 0.5 1 calc R U P A 2
C3 C 0.2131(3) 0.7044(2) 0.0777(2) 0.0413(16) Uani 1 1 d . U . . .
C03B C 0.0408(9) 0.6918(4) -0.1079(6) 0.120(4) Uani 0.5 1 d D U P A 2
H03A H 0.077916 0.705847 -0.111902 0.180 Uiso 0.5 1 calc R U P A 2
H03B H 0.016646 0.690274 -0.133369 0.180 Uiso 0.5 1 calc R U P A 2
H03C H 0.020529 0.708535 -0.088805 0.180 Uiso 0.5 1 calc R U P A 2
C4 C 0.2541(2) 0.70795(18) 0.11206(19) 0.0354(14) Uani 1 1 d . U . . .
C5 C 0.2872(2) 0.67157(18) 0.12512(19) 0.0360(15) Uani 1 1 d . U . . .
C6 C 0.2801(2) 0.63273(18) 0.10319(19) 0.0349(14) Uani 1 1 d . U . . .
C7 C 0.2218(2) 0.5834(2) 0.0580(2) 0.0389(15) Uani 1 1 d . U . . .
C8 C 0.2650(2) 0.5513(2) 0.0628(2) 0.0393(16) Uani 1 1 d . U . . .
C9 C 0.2516(3) 0.50836(19) 0.0550(2) 0.0392(15) Uani 1 1 d . U . . .
H9A H 0.281501 0.487335 0.059284 0.047 Uiso 1 1 calc R U . . .
C10 C 0.1953(3) 0.49471(18) 0.0409(2) 0.0437(16) Uani 1 1 d D U . . .
C11 C 0.1537(3) 0.5274(2) 0.0338(2) 0.0473(18) Uani 1 1 d . U . . .
H11A H 0.115651 0.519788 0.022736 0.057 Uiso 1 1 calc R U . . .
C12 C 0.1656(3) 0.5693(2) 0.0423(2) 0.0452(17) Uani 1 1 d . U . . .
H12A H 0.135395 0.590050 0.037509 0.054 Uiso 1 1 calc R U . . .
C13 C 0.1633(3) 0.66303(19) 0.0206(2) 0.0429(16) Uani 1 1 d . U . . .
C14 C 0.1867(3) 0.6540(2) -0.0143(2) 0.0519(19) Uani 1 1 d . U . . .
H14A H 0.227702 0.650850 -0.014032 0.062 Uiso 1 1 calc R U . . .
C15 C 0.1524(3) 0.6494(3) -0.0502(2) 0.063(2) Uani 1 1 d . U . . .
H15A H 0.170181 0.643711 -0.073926 0.076 Uiso 1 1 calc R U . . .
C15B C 0.0644(5) 0.8859(7) 0.0481(6) 0.051(6) Uani 0.5 1 d D U P B 2
H15B H 0.035097 0.867204 0.033947 0.076 Uiso 0.5 1 calc R U P B 2
H15C H 0.066147 0.880024 0.076768 0.076 Uiso 0.5 1 calc R U P B 2
H15D H 0.053891 0.916242 0.043147 0.076 Uiso 0.5 1 calc R U P B 2
C16 C 0.0921(3) 0.6530(2) -0.0514(2) 0.066(2) Uani 1 1 d D U . . .
C16B C 0.1222(9) 0.8853(6) -0.0117(3) 0.052(5) Uani 0.5 1 d D U P B 2
H16A H 0.092896 0.866598 -0.025890 0.078 Uiso 0.5 1 calc R U P B 2
H16B H 0.112301 0.915627 -0.017309 0.078 Uiso 0.5 1 calc R U P B 2
H16C H 0.160542 0.878977 -0.020669 0.078 Uiso 0.5 1 calc R U P B 2
C17 C 0.0691(3) 0.6633(2) -0.0171(3) 0.062(2) Uani 1 1 d . U . . .
H17A H 0.028179 0.667239 -0.017866 0.074 Uiso 1 1 calc R U . . .
C17B C 0.1694(7) 0.9060(5) 0.0554(6) 0.065(6) Uani 0.5 1 d D U P B 2
H17B H 0.207522 0.900289 0.045951 0.097 Uiso 0.5 1 calc R U P B 2
H17C H 0.158881 0.936378 0.050447 0.097 Uiso 0.5 1 calc R U P B 2
H17D H 0.171137 0.900160 0.084068 0.097 Uiso 0.5 1 calc R U P B 2
C18 C 0.1027(3) 0.6684(2) 0.0193(2) 0.0516(18) Uani 1 1 d . U . . .
H18A H 0.084821 0.675380 0.042742 0.062 Uiso 1 1 calc R U . . .
C19 C 0.1851(3) 0.7455(2) 0.0615(2) 0.0417(16) Uani 1 1 d . U . . .
C19B C 0.2498(8) 0.8989(8) 0.1978(7) 0.111(12) Uani 0.5 1 d D U P C 2
H19A H 0.244224 0.879283 0.220002 0.166 Uiso 0.5 1 calc R U P C 2
H19B H 0.259089 0.927869 0.208226 0.166 Uiso 0.5 1 calc R U P C 2
H19C H 0.213919 0.900002 0.179780 0.166 Uiso 0.5 1 calc R U P C 2
C20 C 0.1308(3) 0.7586(2) 0.0706(2) 0.0484(17) Uani 1 1 d . U . . .
H20A H 0.107344 0.739318 0.084077 0.058 Uiso 1 1 calc R U . . .
C20B C 0.3109(11) 0.9115(6) 0.1400(5) 0.095(11) Uani 0.5 1 d D U P C 2
H20B H 0.343159 0.899768 0.126411 0.143 Uiso 0.5 1 calc R U P C 2
H20C H 0.275740 0.912816 0.121286 0.143 Uiso 0.5 1 calc R U P C 2
H20D H 0.320910 0.940683 0.149733 0.143 Uiso 0.5 1 calc R U P C 2
C21 C 0.1099(3) 0.7996(2) 0.0603(2) 0.0501(18) Uani 1 1 d . U . . .
H21A H 0.072108 0.807614 0.066615 0.060 Uiso 1 1 calc R U . . .
C21B C 0.3547(8) 0.8802(8) 0.2047(6) 0.088(10) Uani 0.5 1 d D U P C 2
H21B H 0.387469 0.869654 0.190936 0.132 Uiso 0.5 1 calc R U P C 2
H21C H 0.363666 0.909028 0.215552 0.132 Uiso 0.5 1 calc R U P C 2
H21D H 0.347887 0.860365 0.226490 0.132 Uiso 0.5 1 calc R U P C 2
C22 C 0.1425(3) 0.82895(19) 0.0411(2) 0.0481(18) Uani 1 1 d D U . . .
C23 C 0.1958(3) 0.8148(2) 0.0301(2) 0.058(2) Uani 1 1 d . U . . .
H23A H 0.218588 0.833446 0.015532 0.070 Uiso 1 1 calc R U . . .
C23B C 0.3751(9) 0.6440(11) 0.3094(6) 0.069(11) Uani 0.5 1 d D U P D 2
H23B H 0.352198 0.670655 0.309042 0.103 Uiso 0.5 1 calc R U P D 2
H23C H 0.349372 0.619554 0.301787 0.103 Uiso 0.5 1 calc R U P D 2
H23D H 0.394186 0.639173 0.336244 0.103 Uiso 0.5 1 calc R U P D 2
C24 C 0.2163(3) 0.7736(2) 0.0403(2) 0.0531(19) Uani 1 1 d . U . . .
H24A H 0.252859 0.764666 0.032294 0.064 Uiso 1 1 calc R U . . .
C24B C 0.4572(13) 0.6061(7) 0.2805(7) 0.069(11) Uani 0.5 1 d D U P D 2
H24B H 0.486783 0.608515 0.261638 0.104 Uiso 0.5 1 calc R U P D 2
H24C H 0.476180 0.601287 0.307379 0.104 Uiso 0.5 1 calc R U P D 2
H24D H 0.431366 0.581668 0.272922 0.104 Uiso 0.5 1 calc R U P D 2
C25 C 0.2652(3) 0.75217(19) 0.1289(2) 0.0410(16) Uani 1 1 d . U . . .
C25B C 0.4616(12) 0.6864(7) 0.2911(8) 0.085(14) Uani 0.5 1 d D U P D 2
H25A H 0.490999 0.688635 0.272044 0.127 Uiso 0.5 1 calc R U P D 2
H25B H 0.438561 0.713049 0.290448 0.127 Uiso 0.5 1 calc R U P D 2
H25C H 0.480893 0.682086 0.317952 0.127 Uiso 0.5 1 calc R U P D 2
C26 C 0.2225(3) 0.77537(19) 0.1452(2) 0.0438(16) Uani 1 1 d . U . . .
H26A H 0.185308 0.762599 0.146734 0.053 Uiso 1 1 calc R U . . .
C27 C 0.2325(3) 0.8170(2) 0.1596(2) 0.0494(18) Uani 1 1 d . U . . .
H27A H 0.201917 0.832588 0.170065 0.059 Uiso 1 1 calc R U . . .
C27B C 0.6222(11) 0.5030(5) 0.3215(7) 0.055(8) Uani 0.5 1 d D U P E 2
H27B H 0.643272 0.498320 0.298025 0.083 Uiso 0.5 1 calc R U P E 2
H27C H 0.628797 0.478462 0.339779 0.083 Uiso 0.5 1 calc R U P E 2
H27D H 0.580431 0.505664 0.313332 0.083 Uiso 0.5 1 calc R U P E 2
C28 C 0.2862(3) 0.83581(18) 0.1587(2) 0.0506(18) Uani 1 1 d D U . . .
C28B C 0.7098(5) 0.5400(8) 0.3544(8) 0.075(10) Uani 0.5 1 d D U P E 2
H28A H 0.729905 0.535631 0.330357 0.113 Uiso 0.5 1 calc R U P E 2
H28B H 0.724581 0.566307 0.368042 0.113 Uiso 0.5 1 calc R U P E 2
H28C H 0.716896 0.515150 0.372177 0.113 Uiso 0.5 1 calc R U P E 2
C29 C 0.3300(3) 0.8126(2) 0.1427(2) 0.0535(19) Uani 1 1 d . U . . .
H29A H 0.367356 0.825233 0.141669 0.064 Uiso 1 1 calc R U . . .
C29B C 0.6109(10) 0.5516(8) 0.3793(5) 0.078(10) Uani 0.5 1 d D U P E 2
H29B H 0.569211 0.554415 0.370978 0.117 Uiso 0.5 1 calc R U P E 2
H29C H 0.617226 0.526796 0.397326 0.117 Uiso 0.5 1 calc R U P E 2
H29D H 0.624911 0.577953 0.393191 0.117 Uiso 0.5 1 calc R U P E 2
C30 C 0.3195(3) 0.7712(2) 0.1282(2) 0.0470(17) Uani 1 1 d . U . . .
H30A H 0.349930 0.755580 0.117545 0.056 Uiso 1 1 calc R U . . .
C31 C 0.3273(3) 0.67107(18) 0.1620(2) 0.0382(15) Uani 1 1 d . U . . .
C31B C 0.7977(10) 0.8071(4) 0.4005(6) 0.063(8) Uani 0.5 1 d D U P F 2
H31A H 0.810261 0.826604 0.380114 0.095 Uiso 0.5 1 calc R U P F 2
H31B H 0.758073 0.814641 0.406208 0.095 Uiso 0.5 1 calc R U P F 2
H31C H 0.824144 0.809900 0.424910 0.095 Uiso 0.5 1 calc R U P F 2
C32 C 0.3229(3) 0.6980(2) 0.1947(2) 0.0449(17) Uani 1 1 d . U . . .
H32A H 0.297272 0.722115 0.191584 0.054 Uiso 1 1 calc R U . . .
C32B C 0.7795(11) 0.7285(7) 0.4163(6) 0.106(12) Uani 0.5 1 d D U P F 2
H32B H 0.780704 0.699050 0.405673 0.159 Uiso 0.5 1 calc R U P F 2
H32C H 0.805788 0.730625 0.440766 0.159 Uiso 0.5 1 calc R U P F 2
H32D H 0.739717 0.735366 0.422065 0.159 Uiso 0.5 1 calc R U P F 2
C33 C 0.3528(3) 0.6919(2) 0.2307(2) 0.0476(17) Uani 1 1 d . U . . .
H33A H 0.348571 0.711756 0.251663 0.057 Uiso 1 1 calc R U . . .
C33B C 0.8612(5) 0.7500(8) 0.3761(7) 0.096(10) Uani 0.5 1 d D U P F 2
H33B H 0.873221 0.770551 0.356356 0.144 Uiso 0.5 1 calc R U P F 2
H33C H 0.887685 0.752124 0.400517 0.144 Uiso 0.5 1 calc R U P F 2
H33D H 0.862590 0.720553 0.365423 0.144 Uiso 0.5 1 calc R U P F 2
C34 C 0.3907(3) 0.6559(2) 0.23714(18) 0.0445(16) Uani 1 1 d D U . . .
C35 C 0.3978(3) 0.63054(19) 0.20510(19) 0.0387(15) Uani 1 1 d . U . . .
H35A H 0.423800 0.606760 0.208556 0.046 Uiso 1 1 calc R U . . .
C35B C 0.7725(6) 0.9483(7) 0.2349(6) 0.078(5) Uani 0.5 1 d D U P G 2
H35B H 0.801308 0.925500 0.241536 0.117 Uiso 0.5 1 calc R U P G 2
H35C H 0.760446 0.947591 0.206241 0.117 Uiso 0.5 1 calc R U P G 2
H35D H 0.789813 0.976495 0.242025 0.117 Uiso 0.5 1 calc R U P G 2
C36 C 0.3692(3) 0.63745(18) 0.16767(19) 0.0365(15) Uani 1 1 d . U . . .
C36B C 0.6730(8) 0.9757(5) 0.2488(7) 0.104(10) Uani 0.5 1 d D U P G 2
H36A H 0.639809 0.969946 0.264097 0.156 Uiso 0.5 1 calc R U P G 2
H36B H 0.689342 1.004189 0.256029 0.156 Uiso 0.5 1 calc R U P G 2
H36C H 0.659975 0.975284 0.220246 0.156 Uiso 0.5 1 calc R U P G 2
C37 C 0.3246(2) 0.59900(18) 0.10784(19) 0.0332(14) Uani 1 1 d . U . . .
C37B C 0.7382(9) 0.9419(7) 0.3029(3) 0.078(8) Uani 0.5 1 d D U P G 2
H37A H 0.704092 0.937136 0.317584 0.117 Uiso 0.5 1 calc R U P G 2
H37B H 0.766902 0.919001 0.309580 0.117 Uiso 0.5 1 calc R U P G 2
H37C H 0.755544 0.970009 0.310207 0.117 Uiso 0.5 1 calc R U P G 2
C38 C 0.3224(2) 0.56391(18) 0.08248(19) 0.0338(14) Uani 1 1 d . U . . .
C39 C 0.3749(2) 0.53965(18) 0.07750(19) 0.0353(15) Uani 1 1 d . U . . .
C39B C 0.5250(10) 0.9320(8) 0.0704(3) 0.116(11) Uani 0.5 1 d D U P H 2
H39A H 0.561891 0.919314 0.063910 0.174 Uiso 0.5 1 calc R U P H 2
H39B H 0.492914 0.912399 0.061719 0.174 Uiso 0.5 1 calc R U P H 2
H39C H 0.519020 0.959820 0.056859 0.174 Uiso 0.5 1 calc R U P H 2
C40 C 0.3808(3) 0.51208(19) 0.0450(2) 0.0418(16) Uani 1 1 d . U . . .
H40A H 0.347900 0.506624 0.026532 0.050 Uiso 1 1 calc R U . . .
C40B C 0.5787(8) 0.9669(6) 0.1314(7) 0.107(11) Uani 0.5 1 d D U P H 2
H40B H 0.614920 0.953442 0.124682 0.161 Uiso 0.5 1 calc R U P H 2
H40C H 0.574772 0.995605 0.119287 0.161 Uiso 0.5 1 calc R U P H 2
H40D H 0.579391 0.969533 0.160443 0.161 Uiso 0.5 1 calc R U P H 2
C41 C 0.4329(3) 0.49291(19) 0.0394(2) 0.0388(15) Uani 1 1 d . U . . .
H41A H 0.437180 0.477004 0.015809 0.047 Uiso 1 1 calc R U . . .
C41B C 0.4698(7) 0.9583(6) 0.1255(7) 0.103(8) Uani 0.5 1 d D U P H 2
H41B H 0.437526 0.939682 0.115139 0.154 Uiso 0.5 1 calc R U P H 2
H41C H 0.469716 0.960951 0.154503 0.154 Uiso 0.5 1 calc R U P H 2
H41D H 0.465096 0.987023 0.113347 0.154 Uiso 0.5 1 calc R U P H 2
C42 C 0.4804(2) 0.49693(18) 0.0692(2) 0.0371(15) Uani 1 1 d . U . . .
C42D C 1.1085(12) 0.9827(5) 0.3136(7) 0.054(7) Uani 0.5 1 d D U P I 2
H42A H 1.121936 0.990274 0.287734 0.081 Uiso 0.5 1 calc R U P I 2
H42B H 1.066971 0.975563 0.310040 0.081 Uiso 0.5 1 calc R U P I 2
H42C H 1.114638 1.007337 0.331778 0.081 Uiso 0.5 1 calc R U P I 2
C43 C 0.4757(2) 0.52131(19) 0.10273(19) 0.0355(14) Uani 1 1 d . U . . .
C43B C 0.4433(10) 0.7128(9) -0.0061(5) 0.059(8) Uani 0.5 1 d D U P J 2
H43A H 0.447143 0.743850 -0.000479 0.088 Uiso 0.5 1 calc R U P J 2
H43B H 0.482051 0.699763 -0.005335 0.088 Uiso 0.5 1 calc R U P J 2
H43C H 0.422562 0.708621 -0.032508 0.088 Uiso 0.5 1 calc R U P J 2
C43D C 1.2085(4) 0.9534(8) 0.3354(8) 0.051(7) Uani 0.5 1 d D U P I 2
H43D H 1.221159 0.960704 0.309273 0.076 Uiso 0.5 1 calc R U P I 2
H43E H 1.216373 0.977765 0.353638 0.076 Uiso 0.5 1 calc R U P I 2
H43F H 1.229947 0.927886 0.346022 0.076 Uiso 0.5 1 calc R U P I 2
C44 C 0.4248(2) 0.54851(18) 0.10345(19) 0.0341(14) Uani 1 1 d . U . . .
C44B C 0.3481(6) 0.7117(8) 0.0249(7) 0.041(6) Uani 0.5 1 d D U P J 2
H44A H 0.326790 0.697619 0.045211 0.061 Uiso 0.5 1 calc R U P J 2
H44B H 0.351733 0.742624 0.030750 0.061 Uiso 0.5 1 calc R U P J 2
H44C H 0.326859 0.707560 -0.001348 0.061 Uiso 0.5 1 calc R U P J 2
C44D C 1.1219(12) 0.9320(7) 0.3714(4) 0.051(6) Uani 0.5 1 d D U P I 2
H44D H 1.080014 0.925830 0.367941 0.076 Uiso 0.5 1 calc R U P I 2
H44E H 1.142805 0.906361 0.382208 0.076 Uiso 0.5 1 calc R U P I 2
H44F H 1.129231 0.956240 0.389825 0.076 Uiso 0.5 1 calc R U P I 2
C45 C 0.4265(2) 0.58417(18) 0.13051(18) 0.0337(14) Uani 1 1 d . U . . .
C45B C 0.4024(12) 0.6430(3) 0.0173(7) 0.046(7) Uani 0.5 1 d D U P J 2
H45A H 0.380442 0.629812 0.037628 0.069 Uiso 0.5 1 calc R U P J 2
H45B H 0.381534 0.638447 -0.009078 0.069 Uiso 0.5 1 calc R U P J 2
H45C H 0.441024 0.629588 0.018095 0.069 Uiso 0.5 1 calc R U P J 2
C46 C 0.3753(2) 0.60679(18) 0.13492(19) 0.0345(14) Uani 1 1 d . U . . .
C46D C 1.3219(8) 0.8218(3) 0.3667(6) 0.101(3) Uani 0.5 1 d D U P K 2
H46A H 1.330496 0.836081 0.341968 0.151 Uiso 0.5 1 calc R U P K 2
H46B H 1.282223 0.829053 0.372457 0.151 Uiso 0.5 1 calc R U P K 2
H46C H 1.349607 0.831673 0.388652 0.151 Uiso 0.5 1 calc R U P K 2
C47 C 0.6051(2) 0.69516(19) 0.23735(19) 0.0356(14) Uani 1 1 d . U . . .
C47D C 1.3881(5) 0.7598(7) 0.3516(6) 0.101(3) Uani 0.5 1 d D U P K 2
H47A H 1.396284 0.774324 0.326881 0.151 Uiso 0.5 1 calc R U P K 2
H47B H 1.416999 0.768682 0.373225 0.151 Uiso 0.5 1 calc R U P K 2
H47C H 1.390048 0.728451 0.347981 0.151 Uiso 0.5 1 calc R U P K 2
C48 C 0.6288(2) 0.73684(18) 0.24594(19) 0.0357(15) Uani 1 1 d . U . . .
C48D C 1.3142(8) 0.7503(6) 0.3999(4) 0.101(3) Uani 0.5 1 d D U P K 2
H48A H 1.275128 0.758461 0.406322 0.151 Uiso 0.5 1 calc R U P K 2
H48B H 1.315972 0.718853 0.396407 0.151 Uiso 0.5 1 calc R U P K 2
H48C H 1.342923 0.759084 0.421652 0.151 Uiso 0.5 1 calc R U P K 2
C49 C 0.6103(3) 0.77176(19) 0.2225(2) 0.0385(15) Uani 1 1 d . U . . .
C50 C 0.5685(3) 0.76778(19) 0.1896(2) 0.0384(15) Uani 1 1 d . U . . .
C50D C 1.2106(8) 0.5394(6) 0.3074(3) 0.104(3) Uani 0.5 1 d D U P L 2
H50A H 1.169426 0.540918 0.312172 0.156 Uiso 0.5 1 calc R U P L 2
H50B H 1.226260 0.510994 0.315514 0.156 Uiso 0.5 1 calc R U P L 2
H50C H 1.232338 0.561963 0.322829 0.156 Uiso 0.5 1 calc R U P L 2
C51 C 0.5462(2) 0.72646(19) 0.17863(19) 0.0361(15) Uani 1 1 d . U . . .
C51D C 1.1831(8) 0.5118(5) 0.2371(5) 0.104(3) Uani 0.5 1 d D U P L 2
H51A H 1.188099 0.517407 0.209012 0.156 Uiso 0.5 1 calc R U P L 2
H51B H 1.198288 0.483030 0.244435 0.156 Uiso 0.5 1 calc R U P L 2
H51C H 1.141606 0.513111 0.241133 0.156 Uiso 0.5 1 calc R U P L 2
C52 C 0.5662(2) 0.68975(18) 0.20199(19) 0.0359(15) Uani 1 1 d . U . . .
C52D C 1.2805(5) 0.5441(6) 0.2545(6) 0.104(3) Uani 0.5 1 d D U P L 2
H52A H 1.283056 0.548558 0.225913 0.156 Uiso 0.5 1 calc R U P L 2
H52B H 1.302702 0.566670 0.269564 0.156 Uiso 0.5 1 calc R U P L 2
H52C H 1.296624 0.515701 0.262249 0.156 Uiso 0.5 1 calc R U P L 2
C53 C 0.6167(2) 0.6580(2) 0.2638(2) 0.0396(15) Uani 1 1 d . U . . .
C54 C 0.6026(3) 0.61569(19) 0.25000(19) 0.0380(15) Uani 1 1 d . U . . .
C54D C 0.9921(8) 0.5494(6) 0.0749(3) 0.094(3) Uani 0.5 1 d D U P M 2
H54A H 1.023664 0.563268 0.062159 0.141 Uiso 0.5 1 calc R U P M 2
H54B H 0.985208 0.520367 0.063765 0.141 Uiso 0.5 1 calc R U P M 2
H54C H 0.956528 0.566641 0.070153 0.141 Uiso 0.5 1 calc R U P M 2
C55 C 0.6104(3) 0.5804(2) 0.2759(2) 0.0412(16) Uani 1 1 d . U . . .
H55A H 0.599384 0.552558 0.266123 0.049 Uiso 1 1 calc R U . . .
C55D C 1.0651(6) 0.5186(5) 0.1266(7) 0.094(3) Uani 0.5 1 d D U P M 2
H55B H 1.076337 0.516236 0.155233 0.141 Uiso 0.5 1 calc R U P M 2
H55C H 1.058034 0.489708 0.115273 0.141 Uiso 0.5 1 calc R U P M 2
H55D H 1.096486 0.532611 0.113668 0.141 Uiso 0.5 1 calc R U P M 2
C56 C 0.6330(3) 0.58416(18) 0.31464(19) 0.0420(16) Uani 1 1 d D U . . .
C56D C 0.9624(6) 0.5245(5) 0.1423(5) 0.094(3) Uani 0.5 1 d D U P M 2
H56A H 0.975892 0.523340 0.170697 0.141 Uiso 0.5 1 calc R U P M 2
H56B H 0.926323 0.541438 0.138576 0.141 Uiso 0.5 1 calc R U P M 2
H56C H 0.955002 0.495164 0.132188 0.141 Uiso 0.5 1 calc R U P M 2
C57 C 0.6470(3) 0.6256(2) 0.3282(2) 0.0513(19) Uani 1 1 d . U . . .
H57A H 0.663394 0.629465 0.354900 0.062 Uiso 1 1 calc R U . . .
C58 C 0.6376(3) 0.6611(2) 0.3039(2) 0.0498(18) Uani 1 1 d . U . . .
H58A H 0.645659 0.688981 0.314954 0.060 Uiso 1 1 calc R U . . .
C58D C 0.8857(13) 0.8340(4) 0.0138(8) 0.060(10) Uani 0.5 1 d D U P N 2
H58B H 0.858455 0.840484 0.033623 0.090 Uiso 0.5 1 calc R U P N 2
H58C H 0.919139 0.853609 0.017567 0.090 Uiso 0.5 1 calc R U P N 2
H58D H 0.865987 0.838013 -0.013007 0.090 Uiso 0.5 1 calc R U P N 2
C59 C 0.6743(3) 0.74473(19) 0.2801(2) 0.0408(16) Uani 1 1 d . U . . .
C59D C 0.8536(9) 0.7572(9) 0.0137(7) 0.051(8) Uani 0.5 1 d D U P N 2
H59A H 0.826801 0.764486 0.033625 0.076 Uiso 0.5 1 calc R U P N 2
H59B H 0.833623 0.760846 -0.013037 0.076 Uiso 0.5 1 calc R U P N 2
H59C H 0.866319 0.727149 0.017360 0.076 Uiso 0.5 1 calc R U P N 2
C60 C 0.7302(3) 0.7293(2) 0.2795(2) 0.0470(17) Uani 1 1 d . U . . .
H60A H 0.741341 0.714752 0.256619 0.056 Uiso 1 1 calc R U . . .
C60D C 0.9492(8) 0.7765(9) -0.0120(4) 0.044(6) Uani 0.5 1 d D U P N 2
H60B H 0.962301 0.746527 -0.008524 0.066 Uiso 0.5 1 calc R U P N 2
H60C H 0.929726 0.780330 -0.038870 0.066 Uiso 0.5 1 calc R U P N 2
H60D H 0.982878 0.795927 -0.008296 0.066 Uiso 0.5 1 calc R U P N 2
C61 C 0.7710(3) 0.7351(2) 0.3129(2) 0.0546(19) Uani 1 1 d . U . . .
H61A H 0.809326 0.724241 0.312093 0.066 Uiso 1 1 calc R U . . .
C62 C 0.7571(3) 0.7556(2) 0.3458(2) 0.056(2) Uani 1 1 d D U . . .
C62D C 0.7216(9) 1.0467(7) -0.0059(8) 0.112(3) Uani 0.34 1 d D U P O 2
H62A H 0.757739 1.045804 0.011943 0.168 Uiso 0.34 1 calc R U P O 2
H62B H 0.727390 1.031272 -0.030594 0.168 Uiso 0.34 1 calc R U P O 2
H62C H 0.711164 1.076782 -0.011990 0.168 Uiso 0.34 1 calc R U P O 2
C63 C 0.7009(3) 0.7730(2) 0.3457(2) 0.055(2) Uani 1 1 d . U . . .
H63A H 0.690309 0.788664 0.368197 0.066 Uiso 1 1 calc R U . . .
C63D C 0.6152(8) 1.0252(7) -0.0116(8) 0.112(3) Uani 0.34 1 d D U P O 2
H63B H 0.585322 1.010990 0.002654 0.168 Uiso 0.34 1 calc R U P O 2
H63C H 0.603398 1.055028 -0.017806 0.168 Uiso 0.34 1 calc R U P O 2
H63D H 0.619625 1.009518 -0.036410 0.168 Uiso 0.34 1 calc R U P O 2
C64 C 0.6609(3) 0.7675(2) 0.3130(2) 0.0530(19) Uani 1 1 d . U . . .
H64A H 0.623149 0.779661 0.313275 0.064 Uiso 1 1 calc R U . . .
C64D C 0.6658(13) 1.0479(7) 0.0543(5) 0.112(3) Uani 0.34 1 d D U P O 2
H64B H 0.634471 1.033936 0.067262 0.168 Uiso 0.34 1 calc R U P O 2
H64C H 0.702310 1.045752 0.071576 0.168 Uiso 0.34 1 calc R U P O 2
H64D H 0.656177 1.078348 0.049353 0.168 Uiso 0.34 1 calc R U P O 2
C65 C 0.6369(3) 0.81521(19) 0.2319(2) 0.0410(16) Uani 1 1 d . U . . .
C66 C 0.6916(3) 0.8246(2) 0.2206(2) 0.0509(18) Uani 1 1 d . U . . .
H66A H 0.711582 0.803059 0.207154 0.061 Uiso 1 1 calc R U . . .
C66D C 0.5737(12) 0.7743(7) -0.1186(7) 0.169(6) Uani 0.5 1 d D U P P 2
H66B H 0.615120 0.777711 -0.122129 0.254 Uiso 0.5 1 calc R U P P 2
H66C H 0.568191 0.748587 -0.102435 0.254 Uiso 0.5 1 calc R U P P 2
H66D H 0.551543 0.771114 -0.144689 0.254 Uiso 0.5 1 calc R U P P 2
C67 C 0.7183(3) 0.8643(2) 0.2283(2) 0.057(2) Uani 1 1 d . U . . .
H67A H 0.755631 0.869620 0.219671 0.068 Uiso 1 1 calc R U . . .
C67D C 0.4890(6) 0.8144(11) -0.0897(7) 0.169(6) Uani 0.5 1 d D U P P 2
H67B H 0.479317 0.786677 -0.077973 0.254 Uiso 0.5 1 calc R U P P 2
H67C H 0.481719 0.837877 -0.071301 0.254 Uiso 0.5 1 calc R U P P 2
H67D H 0.464722 0.818618 -0.114887 0.254 Uiso 0.5 1 calc R U P P 2
C68 C 0.6917(3) 0.8953(2) 0.2480(2) 0.058(2) Uani 1 1 d D U . . .
C68D C 0.5727(12) 0.8565(7) -0.1159(7) 0.169(6) Uani 0.5 1 d D U P P 2
H68A H 0.614102 0.853923 -0.119924 0.254 Uiso 0.5 1 calc R U P P 2
H68B H 0.550164 0.861516 -0.141583 0.254 Uiso 0.5 1 calc R U P P 2
H68C H 0.567161 0.880775 -0.097997 0.254 Uiso 0.5 1 calc R U P P 2
C69 C 0.6365(4) 0.8868(2) 0.2603(3) 0.066(2) Uani 1 1 d . U . . .
H69A H 0.617346 0.908100 0.274581 0.080 Uiso 1 1 calc R U . . .
C70 C 0.6096(3) 0.8472(2) 0.2518(2) 0.056(2) Uani 1 1 d . U . . .
H70A H 0.571780 0.842124 0.259703 0.067 Uiso 1 1 calc R U . . .
C70D C 0.6349(12) 0.5840(7) 0.1063(3) 0.065(8) Uani 0.5 1 d D U P Q 2
H70B H 0.610894 0.603366 0.120971 0.097 Uiso 0.5 1 calc R U P Q 2
H70C H 0.621951 0.554132 0.109247 0.097 Uiso 0.5 1 calc R U P Q 2
H70D H 0.675744 0.586682 0.116965 0.097 Uiso 0.5 1 calc R U P Q 2
C71 C 0.5543(3) 0.8095(2) 0.1685(2) 0.0436(16) Uani 1 1 d . U . . .
C71D C 0.6664(10) 0.5660(6) 0.0395(7) 0.051(7) Uani 0.5 1 d D U P Q 2
H71A H 0.707049 0.568345 0.050633 0.077 Uiso 0.5 1 calc R U P Q 2
H71B H 0.652906 0.536235 0.042197 0.077 Uiso 0.5 1 calc R U P Q 2
H71C H 0.663267 0.574043 0.011265 0.077 Uiso 0.5 1 calc R U P Q 2
C72 C 0.5916(3) 0.8264(2) 0.1427(2) 0.0536(19) Uani 1 1 d . U . . .
H72A H 0.624346 0.810102 0.136246 0.064 Uiso 1 1 calc R U . . .
C72D C 0.5648(5) 0.5929(8) 0.0446(8) 0.065(9) Uani 0.5 1 d D U P Q 2
H72B H 0.540832 0.612469 0.059063 0.098 Uiso 0.5 1 calc R U P Q 2
H72C H 0.561671 0.600972 0.016377 0.098 Uiso 0.5 1 calc R U P Q 2
H72D H 0.551310 0.563164 0.047308 0.098 Uiso 0.5 1 calc R U P Q 2
C73 C 0.5816(3) 0.8670(3) 0.1261(3) 0.063(2) Uani 1 1 d . U . . .
H73A H 0.607122 0.877814 0.107923 0.076 Uiso 1 1 calc R U . . .
C74 C 0.5356(3) 0.8917(2) 0.1354(3) 0.069(2) Uani 1 1 d D U . . .
C74D C 0.8451(6) 0.6228(6) 0.2373(4) 0.080(2) Uani 0.5 1 d D U P R 2
H74A H 0.880194 0.633877 0.226488 0.119 Uiso 0.5 1 calc R U P R 2
H74B H 0.829846 0.644674 0.254509 0.119 Uiso 0.5 1 calc R U P R 2
H74C H 0.854798 0.596523 0.252742 0.119 Uiso 0.5 1 calc R U P R 2
C75 C 0.4982(3) 0.8752(2) 0.1609(3) 0.066(2) Uani 1 1 d . U . . .
H75A H 0.466023 0.891973 0.167477 0.079 Uiso 1 1 calc R U . . .
C75D C 0.8236(7) 0.5783(5) 0.1757(5) 0.080(2) Uani 0.5 1 d D U P R 2
H75B H 0.859558 0.589346 0.166045 0.119 Uiso 0.5 1 calc R U P R 2
H75C H 0.832082 0.551597 0.190768 0.119 Uiso 0.5 1 calc R U P R 2
H75D H 0.795062 0.572344 0.152971 0.119 Uiso 0.5 1 calc R U P R 2
C76 C 0.5068(3) 0.8346(2) 0.1772(2) 0.0482(17) Uani 1 1 d . U . . .
H76A H 0.480091 0.823610 0.194451 0.058 Uiso 1 1 calc R U . . .
C76D C 0.7432(5) 0.5948(6) 0.2176(5) 0.080(2) Uani 0.5 1 d D U P R 2
H76B H 0.714889 0.588433 0.194824 0.119 Uiso 0.5 1 calc R U P R 2
H76C H 0.751821 0.568222 0.232917 0.119 Uiso 0.5 1 calc R U P R 2
H76D H 0.726869 0.616373 0.234685 0.119 Uiso 0.5 1 calc R U P R 2
C77 C 0.5066(3) 0.71814(19) 0.14165(19) 0.0370(15) Uani 1 1 d . U . . .
C78 C 0.4888(3) 0.7510(2) 0.1138(2) 0.0486(18) Uani 1 1 d . U . . .
H78A H 0.499245 0.780020 0.120314 0.058 Uiso 1 1 calc R U . . .
C78D C 0.9544(11) 0.8898(4) 0.2749(7) 0.065(8) Uani 0.5 1 d D U P S 2
H78B H 0.980712 0.893439 0.253953 0.097 Uiso 0.5 1 calc R U P S 2
H78C H 0.921956 0.910187 0.270522 0.097 Uiso 0.5 1 calc R U P S 2
H78D H 0.975757 0.895403 0.300927 0.097 Uiso 0.5 1 calc R U P S 2
C79 C 0.4575(3) 0.7432(2) 0.0782(2) 0.0488(18) Uani 1 1 d . U . . .
H79A H 0.446598 0.766429 0.060732 0.059 Uiso 1 1 calc R U . . .
C79D C 0.8898(8) 0.8375(8) 0.3064(5) 0.052(5) Uani 0.5 1 d D U P S 2
H79B H 0.874896 0.807866 0.305602 0.078 Uiso 0.5 1 calc R U P S 2
H79C H 0.911037 0.843050 0.332511 0.078 Uiso 0.5 1 calc R U P S 2
H79D H 0.857236 0.857833 0.302106 0.078 Uiso 0.5 1 calc R U P S 2
C80 C 0.4412(2) 0.70057(19) 0.06738(18) 0.0398(15) Uani 1 1 d D U . . .
C80D C 0.9819(8) 0.8115(7) 0.2801(7) 0.080(9) Uani 0.5 1 d D U P S 2
H80A H 1.007993 0.815551 0.259166 0.121 Uiso 0.5 1 calc R U P S 2
H80B H 1.003314 0.816709 0.306194 0.121 Uiso 0.5 1 calc R U P S 2
H80C H 0.966764 0.781900 0.279091 0.121 Uiso 0.5 1 calc R U P S 2
C81 C 0.4561(2) 0.66852(19) 0.09395(19) 0.0359(15) Uani 1 1 d . U . . .
H81A H 0.445974 0.639630 0.086709 0.043 Uiso 1 1 calc R U . . .
C82 C 0.4862(2) 0.67622(18) 0.13220(19) 0.0332(14) Uani 1 1 d . U . . .
C83 C 0.5492(2) 0.64645(19) 0.18986(19) 0.0359(14) Uani 1 1 d . U . . .
C84 C 0.5750(2) 0.61001(18) 0.20939(19) 0.0348(14) Uani 1 1 d . U . . .
C85 C 0.5701(2) 0.56923(19) 0.1909(2) 0.0369(15) Uani 1 1 d . U . . .
C86 C 0.6090(2) 0.53407(18) 0.1986(2) 0.0389(15) Uani 1 1 d . U . . .
H86A H 0.641981 0.537685 0.217457 0.047 Uiso 1 1 calc R U . . .
C87 C 0.6006(3) 0.49554(19) 0.1800(2) 0.0415(16) Uani 1 1 d . U . . .
H87A H 0.626275 0.472252 0.187309 0.050 Uiso 1 1 calc R U . . .
C88 C 0.5549(3) 0.48924(18) 0.1501(2) 0.0404(16) Uani 1 1 d . U . . .
C89 C 0.5187(2) 0.52348(18) 0.13784(19) 0.0331(14) Uani 1 1 d . U . . .
C90 C 0.5238(2) 0.56259(18) 0.16014(19) 0.0349(14) Uani 1 1 d . U . . .
C91 C 0.4847(2) 0.59709(18) 0.14985(19) 0.0338(14) Uani 1 1 d . U . . .
C92 C 0.5046(2) 0.63926(18) 0.15721(19) 0.0355(15) Uani 1 1 d . U . . .
C93 C 0.5406(3) 0.4389(2) 0.0475(2) 0.0528(19) Uani 1 1 d . U . . .
H93A H 0.569021 0.439348 0.027280 0.063 Uiso 1 1 calc R U . . .
H93B H 0.502721 0.429377 0.034145 0.063 Uiso 1 1 calc R U . . .
C94 C 0.5605(4) 0.4064(2) 0.0791(3) 0.071(2) Uani 1 1 d . U . . .
H94A H 0.588378 0.386081 0.068618 0.085 Uiso 1 1 calc R U . . .
H94B H 0.526627 0.389629 0.086567 0.085 Uiso 1 1 calc R U . . .
C95 C 0.5895(3) 0.4294(2) 0.1158(2) 0.060(2) Uani 1 1 d . U . . .
H95A H 0.610894 0.408483 0.133930 0.072 Uiso 1 1 calc R U . . .
H95B H 0.617279 0.451532 0.107941 0.072 Uiso 1 1 calc R U . . .
C96 C 0.1780(2) 0.4461(2) 0.03446(19) 0.0528(19) Uani 1 1 d D U . . .
C97 C 0.2269(7) 0.4161(5) 0.0507(6) 0.036(5) Uani 0.5 1 d D U P T 1
H97A H 0.262081 0.422380 0.037542 0.053 Uiso 0.5 1 calc R U P T 1
H97B H 0.234943 0.420607 0.079462 0.053 Uiso 0.5 1 calc R U P T 1
H97C H 0.215275 0.386006 0.045567 0.053 Uiso 0.5 1 calc R U P T 1
C97A C 0.2318(7) 0.4173(6) 0.0385(7) 0.060(8) Uani 0.5 1 d D U P T 2
H97D H 0.252521 0.421175 0.065002 0.090 Uiso 0.5 1 calc R U P T 2
H97E H 0.219937 0.386980 0.035059 0.090 Uiso 0.5 1 calc R U P T 2
H97F H 0.257468 0.425113 0.018131 0.090 Uiso 0.5 1 calc R U P T 2
C98 C 0.1647(8) 0.4391(6) -0.0108(3) 0.053(5) Uani 0.5 1 d D U P T 1
H98A H 0.199805 0.445071 -0.024116 0.080 Uiso 0.5 1 calc R U P T 1
H98B H 0.152553 0.409110 -0.015864 0.080 Uiso 0.5 1 calc R U P T 1
H98C H 0.133449 0.458665 -0.021030 0.080 Uiso 0.5 1 calc R U P T 1
C98A C 0.1453(9) 0.4402(8) -0.0067(4) 0.099(11) Uani 0.5 1 d D U P T 2
H98D H 0.110799 0.458859 -0.009098 0.149 Uiso 0.5 1 calc R U P T 2
H98E H 0.170873 0.448133 -0.027156 0.149 Uiso 0.5 1 calc R U P T 2
H98F H 0.133341 0.410000 -0.010228 0.149 Uiso 0.5 1 calc R U P T 2
C99 C 0.1231(6) 0.4367(6) 0.0547(6) 0.069(7) Uani 0.5 1 d D U P T 1
H99A H 0.091816 0.456093 0.044050 0.103 Uiso 0.5 1 calc R U P T 1
H99B H 0.111179 0.406624 0.049539 0.103 Uiso 0.5 1 calc R U P T 1
H99C H 0.130847 0.441226 0.083434 0.103 Uiso 0.5 1 calc R U P T 1
C99A C 0.1380(8) 0.4339(7) 0.0668(5) 0.080(8) Uani 0.5 1 d D U P T 2
H99D H 0.103326 0.452330 0.064286 0.120 Uiso 0.5 1 calc R U P T 2
H99E H 0.126213 0.403539 0.063530 0.120 Uiso 0.5 1 calc R U P T 2
H99F H 0.158993 0.437926 0.093177 0.120 Uiso 0.5 1 calc R U P T 2
C100 C 0.0527(3) 0.6451(3) -0.0914(3) 0.091(3) Uani 1 1 d D U . . .
C101 C 0.0458(9) 0.5950(4) -0.0936(6) 0.120(4) Uani 0.5 1 d D U P A 1
H10A H 0.030238 0.584527 -0.069355 0.180 Uiso 0.5 1 calc R U P A 1
H10B H 0.019070 0.587306 -0.116842 0.180 Uiso 0.5 1 calc R U P A 1
H10C H 0.083908 0.581726 -0.096044 0.180 Uiso 0.5 1 calc R U P A 1
C102 C -0.0095(5) 0.6609(7) -0.0856(6) 0.120(4) Uani 0.5 1 d D U P A 1
H10D H -0.022031 0.648390 -0.061144 0.180 Uiso 0.5 1 calc R U P A 1
H10E H -0.009681 0.692467 -0.083706 0.180 Uiso 0.5 1 calc R U P A 1
H10F H -0.036245 0.651744 -0.108411 0.180 Uiso 0.5 1 calc R U P A 1
C103 C 0.0763(8) 0.6620(8) -0.1278(4) 0.120(4) Uani 0.5 1 d D U P A 1
H10G H 0.115672 0.650690 -0.129456 0.180 Uiso 0.5 1 calc R U P A 1
H10H H 0.051135 0.652960 -0.151394 0.180 Uiso 0.5 1 calc R U P A 1
H10I H 0.077699 0.693682 -0.126689 0.180 Uiso 0.5 1 calc R U P A 1
C114 C 0.1238(2) 0.8770(2) 0.0334(2) 0.056(2) Uani 1 1 d D U . . .
C115 C 0.0580(4) 0.8820(7) 0.0354(7) 0.051(6) Uani 0.5 1 d D U P B 1
H11B H 0.047708 0.872098 0.061424 0.077 Uiso 0.5 1 calc R U P B 1
H11C H 0.047240 0.912483 0.031751 0.077 Uiso 0.5 1 calc R U P B 1
H11D H 0.037141 0.864680 0.014339 0.077 Uiso 0.5 1 calc R U P B 1
C116 C 0.1408(10) 0.8922(7) -0.0069(4) 0.102(11) Uani 0.5 1 d D U P B 1
H11E H 0.182905 0.888820 -0.007755 0.152 Uiso 0.5 1 calc R U P B 1
H11F H 0.120190 0.874923 -0.028087 0.152 Uiso 0.5 1 calc R U P B 1
H11G H 0.130289 0.922726 -0.010675 0.152 Uiso 0.5 1 calc R U P B 1
C117 C 0.1538(9) 0.9040(6) 0.0678(6) 0.095(10) Uani 0.5 1 d D U P B 1
H11H H 0.141939 0.893350 0.093157 0.143 Uiso 0.5 1 calc R U P B 1
H11I H 0.196137 0.901404 0.067763 0.143 Uiso 0.5 1 calc R U P B 1
H11J H 0.142419 0.934348 0.064264 0.143 Uiso 0.5 1 calc R U P B 1
C118 C 0.2998(3) 0.8824(2) 0.1752(2) 0.069(2) Uani 1 1 d D U . . .
C119 C 0.2435(6) 0.9055(5) 0.1826(7) 0.069(6) Uani 0.5 1 d D U P C 1
H11K H 0.218038 0.907209 0.157712 0.103 Uiso 0.5 1 calc R U P C 1
H11L H 0.223670 0.889473 0.202482 0.103 Uiso 0.5 1 calc R U P C 1
H11M H 0.252460 0.934779 0.192526 0.103 Uiso 0.5 1 calc R U P C 1
C120 C 0.3282(10) 0.9081(6) 0.1429(5) 0.071(7) Uani 0.5 1 d D U P C 1
H12B H 0.364605 0.893979 0.137422 0.107 Uiso 0.5 1 calc R U P C 1
H12C H 0.301575 0.908954 0.118501 0.107 Uiso 0.5 1 calc R U P C 1
H12D H 0.336379 0.937596 0.152360 0.107 Uiso 0.5 1 calc R U P C 1
C121 C 0.3408(9) 0.8790(6) 0.2134(5) 0.067(7) Uani 0.5 1 d D U P C 1
H12E H 0.376576 0.864045 0.207774 0.101 Uiso 0.5 1 calc R U P C 1
H12F H 0.350523 0.908090 0.223526 0.101 Uiso 0.5 1 calc R U P C 1
H12G H 0.321733 0.862785 0.233481 0.101 Uiso 0.5 1 calc R U P C 1
C122 C 0.4213(3) 0.64790(19) 0.2799(2) 0.0548(19) Uani 1 1 d D U . . .
C123 C 0.3762(8) 0.6526(11) 0.3102(5) 0.055(8) Uani 0.5 1 d D U P D 1
H12H H 0.359166 0.681643 0.308075 0.082 Uiso 0.5 1 calc R U P D 1
H12I H 0.345522 0.630997 0.304684 0.082 Uiso 0.5 1 calc R U P D 1
H12J H 0.395216 0.648310 0.337117 0.082 Uiso 0.5 1 calc R U P D 1
C124 C 0.4480(13) 0.6026(5) 0.2832(7) 0.062(10) Uani 0.5 1 d D U P D 1
H12K H 0.476890 0.599541 0.263793 0.093 Uiso 0.5 1 calc R U P D 1
H12L H 0.467014 0.598239 0.310109 0.093 Uiso 0.5 1 calc R U P D 1
H12M H 0.417319 0.580926 0.277677 0.093 Uiso 0.5 1 calc R U P D 1
C125 C 0.4691(10) 0.6823(7) 0.2876(6) 0.046(7) Uani 0.5 1 d D U P D 1
H12N H 0.451531 0.711118 0.285425 0.069 Uiso 0.5 1 calc R U P D 1
H12O H 0.488782 0.678370 0.314389 0.069 Uiso 0.5 1 calc R U P D 1
H12P H 0.497426 0.679267 0.267872 0.069 Uiso 0.5 1 calc R U P D 1
C126 C 0.6441(3) 0.5447(2) 0.34273(19) 0.0523(18) Uani 1 1 d D U . . .
C127 C 0.6095(10) 0.5051(5) 0.3270(6) 0.044(6) Uani 0.5 1 d D U P E 1
H12Q H 0.620357 0.497743 0.300361 0.065 Uiso 0.5 1 calc R U P E 1
H12R H 0.618304 0.480566 0.344961 0.065 Uiso 0.5 1 calc R U P E 1
H12S H 0.567790 0.511479 0.325451 0.065 Uiso 0.5 1 calc R U P E 1
C128 C 0.7099(4) 0.5341(8) 0.3444(7) 0.059(7) Uani 0.5 1 d D U P E 1
H12T H 0.720048 0.526866 0.317689 0.089 Uiso 0.5 1 calc R U P E 1
H12U H 0.732463 0.559312 0.354461 0.089 Uiso 0.5 1 calc R U P E 1
H12V H 0.718694 0.509509 0.362288 0.089 Uiso 0.5 1 calc R U P E 1
C129 C 0.6273(10) 0.5561(6) 0.3841(3) 0.046(5) Uani 0.5 1 d D U P E 1
H12W H 0.649485 0.581422 0.394231 0.070 Uiso 0.5 1 calc R U P E 1
H12X H 0.585569 0.562492 0.382649 0.070 Uiso 0.5 1 calc R U P E 1
H12Y H 0.636083 0.531580 0.402159 0.070 Uiso 0.5 1 calc R U P E 1
C130 C 0.7987(3) 0.7604(2) 0.3855(2) 0.072(2) Uani 1 1 d D U . . .
C131 C 0.8115(10) 0.8085(4) 0.3927(7) 0.068(8) Uani 0.5 1 d D U P F 1
H13A H 0.774907 0.823917 0.395080 0.102 Uiso 0.5 1 calc R U P F 1
H13B H 0.837156 0.811932 0.417370 0.102 Uiso 0.5 1 calc R U P F 1
H13C H 0.830576 0.820268 0.370332 0.102 Uiso 0.5 1 calc R U P F 1
C132 C 0.7674(9) 0.7405(7) 0.4195(4) 0.074(7) Uani 0.5 1 d D U P F 1
H13D H 0.731042 0.756258 0.422023 0.111 Uiso 0.5 1 calc R U P F 1
H13E H 0.758597 0.710098 0.413501 0.111 Uiso 0.5 1 calc R U P F 1
H13F H 0.792513 0.742593 0.444490 0.111 Uiso 0.5 1 calc R U P F 1
C133 C 0.8554(6) 0.7356(7) 0.3817(7) 0.088(9) Uani 0.5 1 d D U P F 1
H13G H 0.846648 0.704961 0.377113 0.132 Uiso 0.5 1 calc R U P F 1
H13H H 0.874617 0.747233 0.359301 0.132 Uiso 0.5 1 calc R U P F 1
H13I H 0.881196 0.738897 0.406339 0.132 Uiso 0.5 1 calc R U P F 1
C134 C 0.7197(3) 0.9410(2) 0.2580(2) 0.072(2) Uani 1 1 d D U . . .
C135 C 0.7823(5) 0.9418(7) 0.2464(6) 0.078(5) Uani 0.5 1 d D U P G 1
H13J H 0.782191 0.936307 0.217765 0.117 Uiso 0.5 1 calc R U P G 1
H13K H 0.799561 0.970215 0.252707 0.117 Uiso 0.5 1 calc R U P G 1
H13L H 0.805218 0.919447 0.261278 0.117 Uiso 0.5 1 calc R U P G 1
C136 C 0.6843(8) 0.9752(5) 0.2332(6) 0.073(7) Uani 0.5 1 d D U P G 1
H13M H 0.685882 0.969214 0.204790 0.109 Uiso 0.5 1 calc R U P G 1
H13N H 0.643721 0.974476 0.239536 0.109 Uiso 0.5 1 calc R U P G 1
H13O H 0.700735 1.003925 0.239439 0.109 Uiso 0.5 1 calc R U P G 1
C137 C 0.7181(10) 0.9494(7) 0.3024(3) 0.083(8) Uani 0.5 1 d D U P G 1
H13P H 0.677667 0.948723 0.309071 0.125 Uiso 0.5 1 calc R U P G 1
H13Q H 0.740626 0.927103 0.317617 0.125 Uiso 0.5 1 calc R U P G 1
H13R H 0.734969 0.977872 0.309045 0.125 Uiso 0.5 1 calc R U P G 1
C138 C 0.5270(4) 0.9388(3) 0.1157(3) 0.101(3) Uani 1 1 d D U . . .
C139 C 0.5031(10) 0.9340(7) 0.0726(4) 0.113(10) Uani 0.5 1 d D U P H 1
H13S H 0.530057 0.916678 0.058378 0.170 Uiso 0.5 1 calc R U P H 1
H13T H 0.465130 0.919521 0.071214 0.170 Uiso 0.5 1 calc R U P H 1
H13U H 0.498543 0.962608 0.060282 0.170 Uiso 0.5 1 calc R U P H 1
C140 C 0.5880(6) 0.9597(6) 0.1176(7) 0.089(8) Uani 0.5 1 d D U P H 1
H14B H 0.603706 0.962908 0.145434 0.134 Uiso 0.5 1 calc R U P H 1
H14C H 0.613986 0.941309 0.103556 0.134 Uiso 0.5 1 calc R U P H 1
H14D H 0.584998 0.988216 0.104855 0.134 Uiso 0.5 1 calc R U P H 1
C141 C 0.4894(11) 0.9651(7) 0.1417(7) 0.182(19) Uani 0.5 1 d D U P H 1
H14E H 0.508336 0.966367 0.168916 0.273 Uiso 0.5 1 calc R U P H 1
H14F H 0.484584 0.994402 0.130936 0.273 Uiso 0.5 1 calc R U P H 1
H14G H 0.451171 0.951315 0.141869 0.273 Uiso 0.5 1 calc R U P H 1
C142 C 0.4091(2) 0.69151(17) 0.02531(18) 0.0399(15) Uani 1 1 d D U . . .
C143 C 0.4495(9) 0.7031(9) -0.0064(5) 0.058(8) Uani 0.5 1 d D U P J 1
H14H H 0.460944 0.733498 -0.003542 0.086 Uiso 0.5 1 calc R U P J 1
H14I H 0.484285 0.684779 -0.003125 0.086 Uiso 0.5 1 calc R U P J 1
H14J H 0.429170 0.698382 -0.032897 0.086 Uiso 0.5 1 calc R U P J 1
C144 C 0.3542(7) 0.7199(8) 0.0212(7) 0.052(9) Uani 0.5 1 d D U P J 1
H14K H 0.328900 0.711907 0.041803 0.079 Uiso 0.5 1 calc R U P J 1
H14L H 0.365340 0.750319 0.024309 0.079 Uiso 0.5 1 calc R U P J 1
H14M H 0.333269 0.715440 -0.005159 0.079 Uiso 0.5 1 calc R U P J 1
C145 C 0.3906(12) 0.6439(4) 0.0214(7) 0.053(8) Uani 0.5 1 d D U P J 1
H14N H 0.364725 0.636923 0.041868 0.079 Uiso 0.5 1 calc R U P J 1
H14O H 0.370106 0.639031 -0.005052 0.079 Uiso 0.5 1 calc R U P J 1
H14P H 0.425222 0.625428 0.024720 0.079 Uiso 0.5 1 calc R U P J 1
C146 C 1.1115(3) 0.79275(18) 0.22622(19) 0.0366(15) Uani 1 1 d . U . . .
C147 C 1.1376(3) 0.75244(19) 0.2350(2) 0.0385(15) Uani 1 1 d . U . . .
C148 C 1.1156(3) 0.71566(19) 0.2152(2) 0.0390(15) Uani 1 1 d . U . . .
C149 C 1.0702(3) 0.71871(18) 0.1841(2) 0.0368(15) Uani 1 1 d . U . . .
C150 C 1.0483(2) 0.75927(18) 0.1709(2) 0.0368(15) Uani 1 1 d . U . . .
C151 C 1.0703(2) 0.79704(18) 0.19178(19) 0.0355(14) Uani 1 1 d . U . . .
C152 C 1.1225(2) 0.83037(19) 0.2522(2) 0.0389(15) Uani 1 1 d . U . . .
C153 C 1.1072(2) 0.87198(19) 0.2377(2) 0.0377(15) Uani 1 1 d . U . . .
C154 C 1.1133(3) 0.9073(2) 0.2641(2) 0.0420(16) Uani 1 1 d . U . . .
H15E H 1.102614 0.935195 0.254141 0.050 Uiso 1 1 calc R U . . .
C155 C 1.1335(3) 0.90372(19) 0.3027(2) 0.0444(17) Uani 1 1 d D U . . .
C156 C 1.1471(3) 0.8622(2) 0.3171(2) 0.0499(18) Uani 1 1 d . U . . .
H15F H 1.161541 0.858588 0.344201 0.060 Uiso 1 1 calc R U . . .
C157 C 1.1401(3) 0.8271(2) 0.2933(2) 0.0474(17) Uani 1 1 d . U . . .
H15G H 1.147194 0.799277 0.304577 0.057 Uiso 1 1 calc R U . . .
C158 C 1.1901(3) 0.7494(2) 0.2649(2) 0.0455(17) Uani 1 1 d . U . . .
C159 C 1.2378(3) 0.7751(2) 0.2601(2) 0.0511(18) Uani 1 1 d . U . . .
H15H H 1.239963 0.789841 0.235619 0.061 Uiso 1 1 calc R U . . .
C160 C 1.2825(3) 0.7799(3) 0.2901(3) 0.065(2) Uani 1 1 d . U . . .
H16D H 1.314643 0.797906 0.285713 0.078 Uiso 1 1 calc R U . . .
C161 C 1.2816(3) 0.7598(3) 0.3253(2) 0.065(2) Uani 1 1 d D U . . .
C162 C 1.2372(4) 0.7298(3) 0.3300(3) 0.071(2) Uani 1 1 d . U . . .
H16E H 1.237702 0.713128 0.353689 0.085 Uiso 1 1 calc R U . . .
C163 C 1.1915(3) 0.7247(2) 0.2993(2) 0.056(2) Uani 1 1 d . U . . .
H16F H 1.161558 0.704118 0.302222 0.068 Uiso 1 1 calc R U . . .
C164 C 1.1396(3) 0.6719(2) 0.2271(2) 0.0456(17) Uani 1 1 d . U . . .
C165 C 1.1923(3) 0.6594(2) 0.2155(2) 0.0503(18) Uani 1 1 d . U . . .
H16G H 1.212380 0.678273 0.199281 0.060 Uiso 1 1 calc R U . . .
C166 C 1.2176(3) 0.6197(3) 0.2269(3) 0.065(2) Uani 1 1 d . U . . .
H16H H 1.254442 0.611935 0.218611 0.078 Uiso 1 1 calc R U . . .
C167 C 1.1890(4) 0.5920(2) 0.2502(3) 0.070(2) Uani 1 1 d D U . . .
C168 C 1.1352(4) 0.6040(3) 0.2618(3) 0.075(3) Uani 1 1 d . U . . .
H16I H 1.114985 0.585040 0.277924 0.090 Uiso 1 1 calc R U . . .
C169 C 1.1111(3) 0.6433(2) 0.2502(2) 0.060(2) Uani 1 1 d . U . . .
H16J H 1.074026 0.650898 0.258175 0.072 Uiso 1 1 calc R U . . .
C170 C 1.0521(3) 0.67499(18) 0.1663(2) 0.0383(15) Uani 1 1 d . U . . .
C171 C 1.0866(3) 0.6545(2) 0.1417(2) 0.0423(16) Uani 1 1 d . U . . .
H17E H 1.120729 0.668502 0.134492 0.051 Uiso 1 1 calc R U . . .
C172 C 1.0725(3) 0.6132(2) 0.1268(2) 0.0539(19) Uani 1 1 d . U . . .
H17F H 1.097162 0.599357 0.109691 0.065 Uiso 1 1 calc R U . . .
C173 C 1.0227(3) 0.5925(2) 0.1370(2) 0.060(2) Uani 1 1 d D U . . .
C174 C 0.9880(3) 0.6139(2) 0.1617(3) 0.059(2) Uani 1 1 d . U . . .
H17G H 0.953685 0.600282 0.168959 0.071 Uiso 1 1 calc R U . . .
C175 C 1.0020(3) 0.6548(2) 0.1761(2) 0.0476(17) Uani 1 1 d . U . . .
H17H H 0.977036 0.669069 0.192787 0.057 Uiso 1 1 calc R U . . .
C176 C 1.0067(3) 0.76588(19) 0.1350(2) 0.0396(15) Uani 1 1 d . U . . .
C177 C 0.9892(3) 0.7327(2) 0.1079(2) 0.0526(19) Uani 1 1 d . U . . .
H17I H 1.001179 0.704035 0.114562 0.063 Uiso 1 1 calc R U . . .
C178 C 0.9563(3) 0.7391(2) 0.0729(2) 0.0514(19) Uani 1 1 d . U . . .
H17J H 0.945282 0.715095 0.056254 0.062 Uiso 1 1 calc R U . . .
C179 C 0.9388(2) 0.78053(19) 0.06116(18) 0.0391(15) Uani 1 1 d D U . . .
C180 C 0.9543(3) 0.8133(2) 0.0868(2) 0.0413(16) Uani 1 1 d . U . . .
H18B H 0.942684 0.841741 0.079084 0.050 Uiso 1 1 calc R U . . .
C181 C 0.9865(2) 0.80770(18) 0.1241(2) 0.0363(15) Uani 1 1 d . U . . .
C182 C 1.0519(2) 0.83979(18) 0.17899(19) 0.0341(14) Uani 1 1 d . U . . .
C183 C 1.0058(2) 0.84566(18) 0.14777(18) 0.0332(14) Uani 1 1 d . U . . .
C184 C 0.9850(2) 0.88764(18) 0.13980(19) 0.0343(14) Uani 1 1 d . U . . .
C185 C 1.0245(3) 0.92292(19) 0.14862(19) 0.0375(15) Uani 1 1 d . U . . .
C186 C 1.0163(3) 0.96220(18) 0.1269(2) 0.0384(15) Uani 1 1 d . U . . .
C187 C 1.0518(3) 0.99722(18) 0.1391(2) 0.0421(16) Uani 1 1 d . U . . .
C188 C 1.0993(3) 0.9917(2) 0.1677(2) 0.0450(17) Uani 1 1 d . U . . .
H18C H 1.124457 1.015368 0.174501 0.054 Uiso 1 1 calc R U . . .
C189 C 1.1097(3) 0.95339(19) 0.1857(2) 0.0446(17) Uani 1 1 d . U . . .
H18D H 1.143376 0.950361 0.204007 0.054 Uiso 1 1 calc R U . . .
C190 C 1.0721(3) 0.91705(19) 0.1783(2) 0.0413(16) Uani 1 1 d . U . . .
C191 C 1.0785(2) 0.87661(18) 0.1979(2) 0.0370(15) Uani 1 1 d . U . . .
C192 C 0.7343(3) 0.8495(2) 0.0679(2) 0.0457(17) Uani 1 1 d . U . . .
C193 C 0.7040(3) 0.8102(2) 0.0570(2) 0.0500(18) Uani 1 1 d . U . . .
C194 C 0.7161(3) 0.7733(2) 0.0794(2) 0.0444(17) Uani 1 1 d . U . . .
C195 C 0.7562(3) 0.7733(2) 0.1135(2) 0.0440(16) Uani 1 1 d . U . . .
C196 C 0.7883(3) 0.81105(19) 0.1236(2) 0.0384(15) Uani 1 1 d . U . . .
C197 C 0.7802(3) 0.8477(2) 0.0993(2) 0.0417(16) Uani 1 1 d . U . . .
C198 C 0.7203(3) 0.8915(2) 0.0502(2) 0.0503(18) Uani 1 1 d . U . . .
C199 C 0.7617(3) 0.9256(2) 0.0541(2) 0.0472(17) Uani 1 1 d . U . . .
C200 C 0.7452(3) 0.9673(2) 0.0433(2) 0.055(2) Uani 1 1 d . U . . .
H20E H 0.772487 0.990091 0.048562 0.067 Uiso 1 1 calc R U . . .
C201 C 0.6906(3) 0.9772(2) 0.0251(2) 0.062(2) Uani 1 1 d D U . . .
C202 C 0.6517(3) 0.9434(3) 0.0185(3) 0.075(3) Uani 1 1 d . U . . .
H20F H 0.614476 0.948869 0.004843 0.090 Uiso 1 1 calc R U . . .
C203 C 0.6653(3) 0.9019(3) 0.0312(3) 0.065(2) Uani 1 1 d . U . . .
H20G H 0.636706 0.879856 0.027053 0.078 Uiso 1 1 calc R U . . .
C204 C 0.6654(3) 0.8075(3) 0.0192(3) 0.060(2) Uani 1 1 d . U . . .
C205 C 0.6054(3) 0.8019(3) 0.0173(3) 0.074(3) Uani 1 1 d . U . . .
H20H H 0.588134 0.796260 0.041288 0.089 Uiso 1 1 calc R U . . .
C206 C 0.5704(5) 0.8043(4) -0.0173(3) 0.111(4) Uani 1 1 d . U . . .
H20I H 0.529512 0.800807 -0.016788 0.133 Uiso 1 1 calc R U . . .
C207 C 0.5931(5) 0.8117(4) -0.0535(3) 0.121(4) Uani 1 1 d D U . . .
C208 C 0.6563(5) 0.8115(4) -0.0529(4) 0.117(4) Uani 1 1 d . U . . .
H20J H 0.674495 0.811467 -0.077026 0.140 Uiso 1 1 calc R U . . .
C209 C 0.6895(4) 0.8113(3) -0.0161(3) 0.081(3) Uani 1 1 d . U . . .
H20K H 0.730623 0.814054 -0.015539 0.097 Uiso 1 1 calc R U . . .
C210 C 0.6894(3) 0.7302(2) 0.0673(2) 0.0519(18) Uani 1 1 d . U . . .
C211 C 0.6341(3) 0.7190(2) 0.0766(2) 0.0543(19) Uani 1 1 d . U . . .
H21E H 0.609739 0.740591 0.086287 0.065 Uiso 1 1 calc R U . . .
C212 C 0.6137(3) 0.6770(2) 0.0721(2) 0.0522(19) Uani 1 1 d . U . . .
H21F H 0.575404 0.670303 0.078310 0.063 Uiso 1 1 calc R U . . .
C213 C 0.6485(3) 0.6448(2) 0.0588(2) 0.0489(18) Uani 1 1 d D U . . .
C214 C 0.7021(3) 0.6561(2) 0.0475(2) 0.058(2) Uani 1 1 d . U . . .
H21G H 0.725723 0.634719 0.036700 0.070 Uiso 1 1 calc R U . . .
C215 C 0.7221(3) 0.6982(2) 0.0515(2) 0.057(2) Uani 1 1 d . U . . .
H21H H 0.759236 0.705282 0.043251 0.068 Uiso 1 1 calc R U . . .
C216 C 0.7665(3) 0.7321(2) 0.1356(2) 0.0448(17) Uani 1 1 d . U . . .
C217 C 0.7232(3) 0.71401(19) 0.1565(2) 0.0429(16) Uani 1 1 d . U . . .
H21I H 0.686854 0.728348 0.156743 0.052 Uiso 1 1 calc R U . . .
C218 C 0.7324(3) 0.67526(19) 0.1772(2) 0.0434(16) Uani 1 1 d . U . . .
H21J H 0.701784 0.662818 0.190291 0.052 Uiso 1 1 calc R U . . .
C219 C 0.7861(3) 0.65471(19) 0.1787(2) 0.0499(18) Uani 1 1 d D U . . .
C220 C 0.8290(3) 0.6726(2) 0.1574(2) 0.0535(19) Uani 1 1 d . U . . .
H22A H 0.865560 0.658535 0.157292 0.064 Uiso 1 1 calc R U . . .
C221 C 0.8192(3) 0.7104(2) 0.1365(2) 0.0492(18) Uani 1 1 d . U . . .
H22B H 0.849252 0.721979 0.122351 0.059 Uiso 1 1 calc R U . . .
C222 C 0.8292(3) 0.81507(19) 0.1603(2) 0.0380(15) Uani 1 1 d . U . . .
C223 C 0.8248(3) 0.7907(2) 0.1949(2) 0.0486(18) Uani 1 1 d . U . . .
H22C H 0.797910 0.767422 0.193988 0.058 Uiso 1 1 calc R U . . .
C224 C 0.8575(3) 0.7992(2) 0.2298(2) 0.0533(19) Uani 1 1 d . U . . .
H22D H 0.853617 0.781485 0.252338 0.064 Uiso 1 1 calc R U . . .
C225 C 0.8971(3) 0.8340(2) 0.23270(19) 0.0468(17) Uani 1 1 d D U . . .
C226 C 0.9029(3) 0.85727(19) 0.1995(2) 0.0392(15) Uani 1 1 d . U . . .
H22E H 0.929502 0.880757 0.200967 0.047 Uiso 1 1 calc R U . . .
C227 C 0.8712(2) 0.84825(18) 0.1630(2) 0.0368(15) Uani 1 1 d . U . . .
C228 C 0.8243(3) 0.88240(18) 0.1021(2) 0.0391(15) Uani 1 1 d . U . . .
C229 C 0.8757(2) 0.87616(19) 0.1287(2) 0.0378(15) Uani 1 1 d . U . . .
C230 C 0.9263(2) 0.89935(18) 0.12170(19) 0.0369(15) Uani 1 1 d . U . . .
C231 C 0.9223(2) 0.93435(19) 0.0949(2) 0.0371(15) Uani 1 1 d . U . . .
C232 C 0.9711(3) 0.96300(19) 0.0927(2) 0.0382(15) Uani 1 1 d . U . . .
C233 C 0.9723(3) 0.98853(19) 0.0597(2) 0.0427(16) Uani 1 1 d . U . . .
C234 C 0.9244(3) 0.99111(19) 0.0310(2) 0.0434(16) Uani 1 1 d . U . . .
H23E H 0.926971 1.007909 0.007643 0.052 Uiso 1 1 calc R U . . .
C235 C 0.8738(3) 0.9694(2) 0.0365(2) 0.0472(17) Uani 1 1 d . U . . .
H23F H 0.840537 0.973570 0.018007 0.057 Uiso 1 1 calc R U . . .
C236 C 0.8702(3) 0.94148(19) 0.0686(2) 0.0386(15) Uani 1 1 d . U . . .
C237 C 0.8196(3) 0.9162(2) 0.0748(2) 0.0434(16) Uani 1 1 d . U . . .
C238 C 1.0714(7) 1.0721(4) 0.1122(4) 0.054(4) Uani 0.5 1 d D U P U 1
H23G H 1.110879 1.069915 0.126374 0.065 Uiso 0.5 1 calc R U P U 1
H23H H 1.054204 1.099729 0.120178 0.065 Uiso 0.5 1 calc R U P U 1
C38D C 1.0912(5) 1.0525(6) 0.1089(4) 0.065(5) Uani 0.5 1 d D U P U 2
H38A H 1.115579 1.027978 0.101651 0.078 Uiso 0.5 1 calc R U P U 2
H38B H 1.114246 1.071464 0.128082 0.078 Uiso 0.5 1 calc R U P U 2
C239 C 1.0768(8) 1.0732(6) 0.0678(4) 0.041(5) Uani 0.5 1 d D U P U 1
H23I H 1.082173 1.103607 0.059730 0.049 Uiso 0.5 1 calc R U P U 1
H23J H 1.112160 1.057024 0.062347 0.049 Uiso 0.5 1 calc R U P U 1
C240 C 1.0256(8) 1.0547(3) 0.0427(5) 0.033(6) Uani 0.5 1 d D U P U 1
H24E H 0.989193 1.069378 0.048529 0.040 Uiso 0.5 1 calc R U P U 1
H24F H 1.030553 1.058309 0.014080 0.040 Uiso 0.5 1 calc R U P U 1
C39D C 1.0665(11) 1.0773(8) 0.0725(8) 0.104(14) Uani 0.5 1 d D U P U 2
H39D H 1.054826 1.106523 0.080791 0.125 Uiso 0.5 1 calc R U P U 2
H39E H 1.097269 1.080888 0.054200 0.125 Uiso 0.5 1 calc R U P U 2
C40D C 1.0148(9) 1.0556(3) 0.0505(6) 0.038(6) Uani 0.5 1 d D U P U 2
H40E H 0.978867 1.063625 0.062586 0.045 Uiso 0.5 1 calc R U P U 2
H40F H 1.010800 1.064958 0.022327 0.045 Uiso 0.5 1 calc R U P U 2
C241 C 1.1430(3) 0.9436(2) 0.3311(2) 0.056(2) Uani 1 1 d D U . . .
C242 C 1.1205(13) 0.9850(5) 0.3100(7) 0.074(11) Uani 0.5 1 d D U P I 1
H24G H 1.141853 0.990136 0.286697 0.111 Uiso 0.5 1 calc R U P I 1
H24H H 1.078899 0.981867 0.301507 0.111 Uiso 0.5 1 calc R U P I 1
H24I H 1.126302 1.009463 0.328412 0.111 Uiso 0.5 1 calc R U P I 1
C243 C 1.2085(5) 0.9475(9) 0.3436(8) 0.074(11) Uani 0.5 1 d D U P I 1
H24J H 1.222497 0.920877 0.357020 0.112 Uiso 0.5 1 calc R U P I 1
H24K H 1.229357 0.952156 0.319965 0.112 Uiso 0.5 1 calc R U P I 1
H24L H 1.215456 0.972010 0.361846 0.112 Uiso 0.5 1 calc R U P I 1
C244 C 1.1099(12) 0.9352(9) 0.3676(5) 0.079(12) Uani 0.5 1 d D U P I 1
H24M H 1.124550 0.908626 0.380921 0.119 Uiso 0.5 1 calc R U P I 1
H24N H 1.115692 0.959539 0.386134 0.119 Uiso 0.5 1 calc R U P I 1
H24O H 1.068288 0.931943 0.359229 0.119 Uiso 0.5 1 calc R U P I 1
C245 C 1.3273(3) 0.7723(3) 0.3619(3) 0.090(3) Uani 1 1 d D U . . .
C246 C 1.3076(8) 0.8131(5) 0.3816(5) 0.101(3) Uani 0.5 1 d D U P K 1
H24P H 1.269060 0.808290 0.390810 0.151 Uiso 0.5 1 calc R U P K 1
H24Q H 1.335432 0.820402 0.404336 0.151 Uiso 0.5 1 calc R U P K 1
H24R H 1.305443 0.836844 0.362314 0.151 Uiso 0.5 1 calc R U P K 1
C247 C 1.3875(5) 0.7771(7) 0.3466(6) 0.101(3) Uani 0.5 1 d D U P K 1
H24S H 1.398125 0.749914 0.334220 0.151 Uiso 0.5 1 calc R U P K 1
H24T H 1.386372 0.800387 0.326880 0.151 Uiso 0.5 1 calc R U P K 1
H24U H 1.416362 0.783944 0.368902 0.151 Uiso 0.5 1 calc R U P K 1
C248 C 1.3293(8) 0.7337(5) 0.3906(4) 0.101(3) Uani 0.5 1 d D U P K 1
H24V H 1.342243 0.707916 0.377060 0.151 Uiso 0.5 1 calc R U P K 1
H24W H 1.356610 0.739902 0.413968 0.151 Uiso 0.5 1 calc R U P K 1
H24X H 1.290404 0.728689 0.399054 0.151 Uiso 0.5 1 calc R U P K 1
C249 C 1.2165(4) 0.5462(3) 0.2633(3) 0.095(3) Uani 1 1 d D U . . .
C250 C 1.2355(9) 0.5486(6) 0.3080(3) 0.104(3) Uani 0.5 1 d D U P L 1
H25D H 1.265236 0.571069 0.312979 0.156 Uiso 0.5 1 calc R U P L 1
H25E H 1.201766 0.555649 0.322426 0.156 Uiso 0.5 1 calc R U P L 1
H25F H 1.251570 0.520660 0.317214 0.156 Uiso 0.5 1 calc R U P L 1
C251 C 1.1701(7) 0.5115(5) 0.2542(6) 0.104(3) Uani 0.5 1 d D U P L 1
H25G H 1.158846 0.510729 0.225424 0.156 Uiso 0.5 1 calc R U P L 1
H25H H 1.185724 0.483323 0.262996 0.156 Uiso 0.5 1 calc R U P L 1
H25I H 1.135921 0.518312 0.268207 0.156 Uiso 0.5 1 calc R U P L 1
C252 C 1.2713(6) 0.5379(6) 0.2418(5) 0.104(3) Uani 0.5 1 d D U P L 1
H25J H 1.299800 0.560830 0.248493 0.156 Uiso 0.5 1 calc R U P L 1
H25K H 1.288155 0.509904 0.250169 0.156 Uiso 0.5 1 calc R U P L 1
H25L H 1.260759 0.537613 0.212943 0.156 Uiso 0.5 1 calc R U P L 1
C253 C 1.0090(3) 0.5459(3) 0.1195(3) 0.083(3) Uani 1 1 d D U . . .
C254 C 1.0114(8) 0.5487(6) 0.0737(3) 0.094(3) Uani 0.5 1 d D U P M 1
H25M H 0.981568 0.568874 0.062349 0.141 Uiso 0.5 1 calc R U P M 1
H25N H 1.049907 0.558844 0.067893 0.141 Uiso 0.5 1 calc R U P M 1
H25O H 1.004137 0.519985 0.061902 0.141 Uiso 0.5 1 calc R U P M 1
C255 C 1.0551(7) 0.5146(5) 0.1377(6) 0.094(3) Uani 0.5 1 d D U P M 1
H25P H 1.093823 0.525239 0.132916 0.141 Uiso 0.5 1 calc R U P M 1
H25Q H 1.052212 0.512417 0.166426 0.141 Uiso 0.5 1 calc R U P M 1
H25R H 1.048790 0.486087 0.125432 0.141 Uiso 0.5 1 calc R U P M 1
C256 C 0.9463(5) 0.5330(6) 0.1249(6) 0.094(3) Uani 0.5 1 d D U P M 1
H25S H 0.919616 0.554730 0.112422 0.141 Uiso 0.5 1 calc R U P M 1
H25T H 0.937899 0.504838 0.112397 0.141 Uiso 0.5 1 calc R U P M 1
H25U H 0.941321 0.531168 0.153392 0.141 Uiso 0.5 1 calc R U P M 1
C257 C 0.9066(2) 0.78720(18) 0.01876(19) 0.0479(18) Uani 1 1 d D U . . .
C258 C 0.8955(14) 0.8351(4) 0.0097(7) 0.050(8) Uani 0.5 1 d D U P N 1
H25V H 0.871609 0.847405 0.029406 0.075 Uiso 0.5 1 calc R U P N 1
H25W H 0.932715 0.850531 0.010727 0.075 Uiso 0.5 1 calc R U P N 1
H25X H 0.874969 0.838139 -0.017002 0.075 Uiso 0.5 1 calc R U P N 1
C259 C 0.8477(8) 0.7639(9) 0.0174(8) 0.055(9) Uani 0.5 1 d D U P N 1
H25Y H 0.854058 0.733159 0.023204 0.082 Uiso 0.5 1 calc R U P N 1
H25Z H 0.824407 0.776569 0.037345 0.082 Uiso 0.5 1 calc R U P N 1
H26B H 0.826914 0.767192 -0.009124 0.082 Uiso 0.5 1 calc R U P N 1
C260 C 0.9439(11) 0.7675(10) -0.0119(6) 0.078(12) Uani 0.5 1 d D U P N 1
H26C H 0.950768 0.736839 -0.005746 0.116 Uiso 0.5 1 calc R U P N 1
H26D H 0.923535 0.770304 -0.038568 0.116 Uiso 0.5 1 calc R U P N 1
H26E H 0.981281 0.782696 -0.010840 0.116 Uiso 0.5 1 calc R U P N 1
C261 C 0.6729(3) 1.0251(3) 0.0144(3) 0.079(3) Uani 1 1 d D U . . .
C262 C 0.7220(6) 1.0574(4) 0.0259(5) 0.112(3) Uani 0.66 1 d D U P O 1
H26F H 0.756322 1.049643 0.012398 0.168 Uiso 0.66 1 calc R U P O 1
H26G H 0.709120 1.086529 0.017909 0.168 Uiso 0.66 1 calc R U P O 1
H26H H 0.731887 1.056553 0.054802 0.168 Uiso 0.66 1 calc R U P O 1
C263 C 0.6571(7) 1.0273(5) -0.0310(3) 0.112(3) Uani 0.66 1 d D U P O 1
H26I H 0.625690 1.006702 -0.038616 0.168 Uiso 0.66 1 calc R U P O 1
H26J H 0.644109 1.056573 -0.038418 0.168 Uiso 0.66 1 calc R U P O 1
H26K H 0.691321 1.019924 -0.044726 0.168 Uiso 0.66 1 calc R U P O 1
C264 C 0.6195(6) 1.0376(5) 0.0358(5) 0.112(3) Uani 0.66 1 d D U P O 1
H26L H 0.587814 1.017100 0.028559 0.168 Uiso 0.66 1 calc R U P O 1
H26M H 0.629611 1.036829 0.064630 0.168 Uiso 0.66 1 calc R U P O 1
H26N H 0.606844 1.066805 0.027737 0.168 Uiso 0.66 1 calc R U P O 1
C265 C 0.5520(6) 0.8146(4) -0.0974(4) 0.175(7) Uani 1 1 d D U . . .
C266 C 0.5207(12) 0.7706(6) -0.0998(7) 0.169(6) Uani 0.5 1 d D U P P 1
H26O H 0.497001 0.767740 -0.077255 0.254 Uiso 0.5 1 calc R U P P 1
H26P H 0.495494 0.768769 -0.124780 0.254 Uiso 0.5 1 calc R U P P 1
H26Q H 0.549590 0.747349 -0.098741 0.254 Uiso 0.5 1 calc R U P P 1
C267 C 0.5096(10) 0.8517(8) -0.0895(7) 0.169(6) Uani 0.5 1 d D U P P 1
H26R H 0.486441 0.843475 -0.067790 0.254 Uiso 0.5 1 calc R U P P 1
H26S H 0.531875 0.877900 -0.082087 0.254 Uiso 0.5 1 calc R U P P 1
H26T H 0.483596 0.857218 -0.113675 0.254 Uiso 0.5 1 calc R U P P 1
C268 C 0.5898(9) 0.8233(11) -0.1301(5) 0.169(6) Uani 0.5 1 d D U P P 1
H26U H 0.607869 0.851881 -0.126158 0.254 Uiso 0.5 1 calc R U P P 1
H26V H 0.620302 0.801218 -0.129769 0.254 Uiso 0.5 1 calc R U P P 1
H26W H 0.566206 0.822638 -0.155808 0.254 Uiso 0.5 1 calc R U P P 1
C269 C 0.6287(2) 0.5965(2) 0.06198(19) 0.0535(19) Uani 1 1 d D U . . .
C270 C 0.6489(12) 0.5802(8) 0.1040(4) 0.066(8) Uani 0.5 1 d D U P Q 1
H27E H 0.691461 0.582111 0.108421 0.099 Uiso 0.5 1 calc R U P Q 1
H27F H 0.631470 0.598103 0.123717 0.099 Uiso 0.5 1 calc R U P Q 1
H27G H 0.636784 0.550110 0.106744 0.099 Uiso 0.5 1 calc R U P Q 1
C271 C 0.6569(11) 0.5686(6) 0.0313(7) 0.062(9) Uani 0.5 1 d D U P Q 1
H27H H 0.644113 0.578857 0.004431 0.093 Uiso 0.5 1 calc R U P Q 1
H27I H 0.699345 0.570871 0.035983 0.093 Uiso 0.5 1 calc R U P Q 1
H27J H 0.645128 0.538427 0.034081 0.093 Uiso 0.5 1 calc R U P Q 1
C272 C 0.5622(4) 0.5940(6) 0.0540(8) 0.049(7) Uani 0.5 1 d D U P Q 1
H27K H 0.550331 0.604486 0.027034 0.073 Uiso 0.5 1 calc R U P Q 1
H27L H 0.549550 0.563941 0.056438 0.073 Uiso 0.5 1 calc R U P Q 1
H27M H 0.544236 0.611933 0.073411 0.073 Uiso 0.5 1 calc R U P Q 1
C273 C 0.7989(3) 0.6122(2) 0.2028(2) 0.062(2) Uani 1 1 d D U . . .
C274 C 0.8576(5) 0.6167(6) 0.2278(5) 0.080(2) Uani 0.5 1 d D U P R 1
H27N H 0.888063 0.623010 0.210318 0.119 Uiso 0.5 1 calc R U P R 1
H27O H 0.855399 0.640350 0.246985 0.119 Uiso 0.5 1 calc R U P R 1
H27P H 0.866785 0.589679 0.242207 0.119 Uiso 0.5 1 calc R U P R 1
C275 C 0.8044(7) 0.5760(4) 0.1724(5) 0.080(2) Uani 0.5 1 d D U P R 1
H27Q H 0.835124 0.583315 0.155354 0.119 Uiso 0.5 1 calc R U P R 1
H27R H 0.814321 0.548833 0.186415 0.119 Uiso 0.5 1 calc R U P R 1
H27S H 0.767347 0.572586 0.155934 0.119 Uiso 0.5 1 calc R U P R 1
C276 C 0.7515(6) 0.6024(6) 0.2302(5) 0.080(2) Uani 0.5 1 d D U P R 1
H27T H 0.713944 0.599491 0.214262 0.119 Uiso 0.5 1 calc R U P R 1
H27U H 0.760805 0.575371 0.244555 0.119 Uiso 0.5 1 calc R U P R 1
H27V H 0.749419 0.626042 0.249333 0.119 Uiso 0.5 1 calc R U P R 1
C277 C 0.9309(3) 0.8436(2) 0.2739(2) 0.063(2) Uani 1 1 d D U . . .
C278 C 0.9682(10) 0.8841(6) 0.2715(7) 0.070(9) Uani 0.5 1 d D U P S 1
H27W H 0.996758 0.879472 0.252133 0.106 Uiso 0.5 1 calc R U P S 1
H27X H 0.943283 0.908672 0.263100 0.106 Uiso 0.5 1 calc R U P S 1
H27Y H 0.988662 0.890052 0.297727 0.106 Uiso 0.5 1 calc R U P S 1
C279 C 0.8863(9) 0.8507(9) 0.3041(6) 0.092(12) Uani 0.5 1 d D U P S 1
H27Z H 0.862352 0.824682 0.305586 0.138 Uiso 0.5 1 calc R U P S 1
H28D H 0.906702 0.856658 0.330331 0.138 Uiso 0.5 1 calc R U P S 1
H28E H 0.861323 0.875279 0.295704 0.138 Uiso 0.5 1 calc R U P S 1
C280 C 0.9702(9) 0.8045(6) 0.2854(7) 0.072(8) Uani 0.5 1 d D U P S 1
H28F H 0.946111 0.778594 0.286871 0.108 Uiso 0.5 1 calc R U P S 1
H28G H 0.997612 0.800351 0.265234 0.108 Uiso 0.5 1 calc R U P S 1
H28H H 0.991793 0.809824 0.311335 0.108 Uiso 0.5 1 calc R U P S 1
C281 C 0.2322(4) 0.5424(3) -0.0496(2) 0.103(3) Uani 0.5 1 d D U P V 1
H28I H 0.198488 0.561071 -0.045297 0.123 Uiso 0.5 1 calc R U P V 1
H28J H 0.236109 0.520746 -0.027860 0.123 Uiso 0.5 1 calc R U P V 1
C81D C 0.2322(4) 0.5424(3) -0.0496(2) 0.103(3) Uani 0.5 1 d D U P W 2
H81B H 0.252326 0.519209 -0.033390 0.123 Uiso 0.5 1 calc R U P W 2
H81C H 0.207105 0.558368 -0.032332 0.123 Uiso 0.5 1 calc R U P W 2
C282 C 0.6268(5) 0.6968(4) -0.0397(4) 0.140(5) Uani 1 1 d D U . . .
H28K H 0.639724 0.691728 -0.011202 0.168 Uiso 1 1 calc R U . . .
H28L H 0.608241 0.725626 -0.042270 0.168 Uiso 1 1 calc R U . . .
C283 C 0.7557(8) 0.9135(3) -0.0561(4) 0.190(7) Uani 1 1 d D U . . .
H28M H 0.776641 0.909066 -0.029443 0.228 Uiso 1 1 calc R U . . .
H28N H 0.713472 0.909844 -0.053842 0.228 Uiso 1 1 calc R U . . .
O1 O 0.53445(17) 0.48170(13) 0.06234(14) 0.0424(11) Uani 1 1 d . U . . .
O1W O 0.1045(10) 0.7773(7) -0.0659(7) 0.190(9) Uani 0.5 1 d . U P . .
O2 O 0.54378(19) 0.44909(13) 0.13470(14) 0.0468(12) Uani 1 1 d . U . . .
O2W O 0.0311(9) 0.8256(7) -0.0937(6) 0.160(7) Uani 0.5 1 d . U P . .
O3 O 1.0369(2) 1.03749(14) 0.12489(16) 0.0607(14) Uani 1 1 d D U . . .
O3W O 0.8583(10) 0.6666(6) 0.4945(6) 0.159(7) Uani 0.5 1 d . U P . .
O4W O 0.9243(10) 0.6438(6) 0.5644(7) 0.178(8) Uani 0.5 1 d . U P . .
O4 O 1.02333(18) 1.00933(12) 0.05281(14) 0.0448(11) Uani 1 1 d D U . . .
Cl1 Cl 0.2945(4) 0.5738(3) -0.0471(2) 0.1287(13) Uani 0.5 1 d D U P V 1
Cl2 Cl 0.2185(3) 0.5153(3) -0.0957(2) 0.1287(13) Uani 0.5 1 d D U P V 1
Cl1A Cl 0.2843(4) 0.5780(3) -0.0663(2) 0.1287(13) Uani 0.5 1 d D U P W 2
Cl2A Cl 0.1894(3) 0.5196(3) -0.0889(2) 0.1287(13) Uani 0.5 1 d D U P W 2
Cl3 Cl 0.6864(3) 0.6943(2) -0.0682(2) 0.263(3) Uani 1 1 d D U . . .
Cl4 Cl 0.5781(2) 0.6573(2) -0.05708(19) 0.257(3) Uani 1 1 d D U . . .
Cl5 Cl 0.7694(3) 0.9660(2) -0.0733(2) 0.227(3) Uani 1 1 d D U . . .
Cl6 Cl 0.77916(19) 0.87567(16) -0.08969(15) 0.1728(17) Uani 1 1 d D U . . .

loop_
_atom_site_aniso_label
_atom_site_aniso_U_11
_atom_site_aniso_U_22
_atom_site_aniso_U_33
_atom_site_aniso_U_23
_atom_site_aniso_U_13
_atom_site_aniso_U_12
C1 0.028(3) 0.032(3) 0.052(4) 0.001(3) -0.010(3) 0.002(2)
C01B 0.107(6) 0.142(7) 0.103(6) -0.005(6) -0.041(5) -0.017(5)
C2 0.026(3) 0.030(3) 0.060(4) 0.000(3) -0.010(3) 0.005(2)
C02B 0.107(6) 0.142(7) 0.103(6) -0.005(6) -0.041(5) -0.017(5)
C3 0.031(3) 0.035(3) 0.056(4) 0.003(3) -0.004(3) 0.008(3)
C03B 0.107(6) 0.142(7) 0.103(6) -0.005(6) -0.041(5) -0.017(5)
C4 0.028(3) 0.024(3) 0.053(4) -0.001(3) -0.004(3) 0.002(2)
C5 0.032(3) 0.024(3) 0.050(4) 0.000(3) -0.010(3) -0.003(2)
C6 0.025(3) 0.028(3) 0.048(4) 0.000(3) -0.010(3) 0.003(2)
C7 0.026(3) 0.034(3) 0.054(4) -0.004(3) -0.010(3) -0.002(3)
C8 0.024(3) 0.035(3) 0.055(4) -0.003(3) -0.015(3) 0.001(2)
C9 0.031(3) 0.026(3) 0.058(4) -0.005(3) -0.010(3) -0.001(2)
C10 0.032(3) 0.032(3) 0.064(4) -0.008(3) -0.009(3) -0.007(3)
C11 0.029(3) 0.033(3) 0.076(5) -0.011(3) -0.013(3) -0.005(3)
C12 0.023(3) 0.038(4) 0.071(5) -0.003(3) -0.013(3) 0.002(3)
C13 0.038(3) 0.027(3) 0.059(4) 0.004(3) -0.015(3) -0.001(3)
C14 0.037(3) 0.050(4) 0.065(5) 0.000(3) -0.013(3) -0.007(3)
C15 0.052(4) 0.072(5) 0.062(5) 0.008(4) -0.014(4) -0.003(4)
C15B 0.058(10) 0.036(9) 0.055(12) -0.001(8) -0.008(8) 0.010(8)
C16 0.060(5) 0.056(4) 0.076(5) 0.006(4) -0.022(4) -0.003(4)
C16B 0.040(9) 0.041(9) 0.075(11) 0.023(8) 0.006(7) 0.016(7)
C17 0.042(4) 0.054(4) 0.084(5) 0.004(4) -0.024(4) 0.006(3)
C17B 0.053(10) 0.021(8) 0.119(14) 0.003(8) 0.003(10) -0.005(7)
C18 0.042(4) 0.045(4) 0.063(5) 0.001(3) -0.015(3) 0.003(3)
C19 0.033(3) 0.034(3) 0.056(4) 0.002(3) -0.011(3) 0.000(3)
C19B 0.094(16) 0.083(16) 0.15(2) -0.050(14) 0.003(13) -0.013(12)
C20 0.039(3) 0.035(3) 0.070(5) 0.007(3) -0.004(3) -0.001(3)
C20B 0.081(16) 0.051(13) 0.150(18) -0.002(12) -0.010(12) 0.009(11)
C21 0.035(3) 0.038(4) 0.076(5) 0.014(3) -0.004(3) 0.005(3)
C21B 0.070(14) 0.091(16) 0.101(15) -0.033(12) -0.002(12) -0.019(11)
C22 0.037(3) 0.037(4) 0.068(5) 0.004(3) -0.009(3) 0.006(3)
C23 0.043(4) 0.049(4) 0.082(5) 0.022(4) 0.002(4) 0.001(3)
C23B 0.066(16) 0.077(17) 0.061(16) -0.012(11) -0.008(12) 0.002(11)
C24 0.039(4) 0.042(4) 0.077(5) 0.016(3) -0.001(3) 0.012(3)
C24B 0.056(14) 0.084(16) 0.062(16) 0.015(12) -0.026(11) 0.003(11)
C25 0.033(3) 0.027(3) 0.060(4) 0.005(3) -0.010(3) 0.002(3)
C25B 0.066(18) 0.10(2) 0.088(19) -0.012(14) 0.006(12) 0.006(13)
C26 0.041(3) 0.024(3) 0.064(4) -0.001(3) -0.007(3) -0.001(3)
C27 0.039(3) 0.030(3) 0.078(5) -0.006(3) -0.003(3) 0.003(3)
C27B 0.051(12) 0.044(12) 0.071(15) 0.018(9) 0.005(10) -0.003(8)
C28 0.045(4) 0.027(3) 0.079(5) -0.007(3) -0.004(3) -0.002(3)
C28B 0.064(14) 0.076(14) 0.080(16) -0.009(11) -0.031(10) 0.018(10)
C29 0.040(4) 0.034(4) 0.085(5) -0.003(3) -0.001(3) -0.007(3)
C29B 0.084(16) 0.053(12) 0.095(16) -0.004(10) -0.011(11) -0.025(11)
C30 0.038(3) 0.033(3) 0.069(5) 0.001(3) -0.001(3) 0.007(3)
C31 0.038(3) 0.020(3) 0.055(4) 0.000(3) -0.004(3) -0.001(2)
C31B 0.062(13) 0.075(13) 0.048(11) -0.004(9) -0.017(10) -0.025(9)
C32 0.045(4) 0.032(3) 0.056(4) -0.002(3) -0.006(3) 0.000(3)
C32B 0.120(18) 0.090(18) 0.100(17) 0.009(12) -0.034(13) 0.011(13)
C33 0.053(4) 0.036(4) 0.051(4) -0.008(3) -0.008(3) 0.002(3)
C33B 0.085(14) 0.093(15) 0.097(16) -0.006(12) -0.052(12) 0.004(11)
C34 0.037(3) 0.046(4) 0.049(4) -0.009(3) -0.005(3) -0.005(3)
C35 0.032(3) 0.031(3) 0.052(4) 0.000(3) -0.007(3) -0.003(3)
C35B 0.087(8) 0.054(7) 0.086(11) 0.012(7) -0.028(7) -0.037(6)
C36 0.032(3) 0.024(3) 0.051(4) -0.004(3) -0.006(3) -0.004(2)
C36B 0.130(17) 0.049(12) 0.127(18) -0.027(11) -0.013(14) -0.010(11)
C37 0.026(3) 0.023(3) 0.049(4) 0.002(3) -0.009(3) -0.001(2)
C37B 0.057(12) 0.073(14) 0.103(14) -0.044(11) -0.001(9) -0.024(10)
C38 0.027(3) 0.022(3) 0.049(4) -0.002(3) -0.012(3) 0.000(2)
C39 0.030(3) 0.024(3) 0.049(4) -0.003(3) -0.015(3) -0.004(2)
C39B 0.074(16) 0.122(17) 0.149(18) 0.063(14) -0.002(12) 0.006(12)
C40 0.033(3) 0.032(3) 0.056(4) -0.005(3) -0.015(3) 0.000(3)
C40B 0.114(16) 0.074(15) 0.135(19) 0.012(13) 0.017(13) -0.020(12)
C41 0.035(3) 0.030(3) 0.049(4) -0.008(3) -0.010(3) -0.001(3)
C41B 0.105(14) 0.058(11) 0.142(16) 0.046(11) -0.008(13) 0.032(10)
C42 0.031(3) 0.023(3) 0.054(4) -0.001(3) -0.012(3) -0.001(2)
C42D 0.075(12) 0.022(10) 0.060(13) -0.017(9) -0.019(10) 0.016(8)
C43 0.028(3) 0.028(3) 0.049(4) -0.005(3) -0.010(3) -0.004(2)
C43B 0.053(12) 0.060(14) 0.062(13) 0.001(9) -0.004(9) 0.011(10)
C43D 0.056(12) 0.041(11) 0.051(11) -0.001(9) -0.023(8) -0.011(8)
C44 0.029(3) 0.022(3) 0.048(4) -0.002(3) -0.016(3) 0.000(2)
C44B 0.028(9) 0.032(9) 0.059(13) -0.011(8) -0.014(8) 0.001(7)
C44D 0.036(9) 0.058(12) 0.056(11) -0.012(9) -0.012(8) 0.011(8)
C45 0.030(3) 0.025(3) 0.044(4) 0.001(3) -0.010(3) -0.002(2)
C45B 0.054(12) 0.036(11) 0.046(12) -0.002(8) -0.002(9) 0.002(8)
C46 0.026(3) 0.023(3) 0.052(4) 0.000(3) -0.012(3) 0.000(2)
C46D 0.077(5) 0.130(6) 0.090(5) -0.033(5) -0.018(4) 0.014(4)
C47 0.030(3) 0.027(3) 0.048(4) -0.008(3) -0.004(3) -0.002(2)
C47D 0.077(5) 0.130(6) 0.090(5) -0.033(5) -0.018(4) 0.014(4)
C48 0.027(3) 0.026(3) 0.052(4) -0.010(3) -0.009(3) -0.007(2)
C48D 0.077(5) 0.130(6) 0.090(5) -0.033(5) -0.018(4) 0.014(4)
C49 0.032(3) 0.029(3) 0.053(4) -0.008(3) -0.007(3) -0.003(3)
C50 0.034(3) 0.024(3) 0.055(4) -0.003(3) -0.005(3) -0.004(2)
C50D 0.117(6) 0.053(4) 0.132(6) 0.011(4) -0.044(5) 0.013(4)
C51 0.030(3) 0.027(3) 0.049(4) -0.001(3) -0.010(3) -0.003(2)
C51D 0.117(6) 0.053(4) 0.132(6) 0.011(4) -0.044(5) 0.013(4)
C52 0.030(3) 0.025(3) 0.051(4) -0.004(3) -0.010(3) -0.008(2)
C52D 0.117(6) 0.053(4) 0.132(6) 0.011(4) -0.044(5) 0.013(4)
C53 0.029(3) 0.033(3) 0.055(4) -0.004(3) -0.005(3) -0.008(3)
C54 0.033(3) 0.032(3) 0.047(4) -0.004(3) -0.009(3) 0.000(3)
C54D 0.077(5) 0.059(4) 0.145(6) -0.036(4) 0.005(4) -0.011(4)
C55 0.034(3) 0.034(3) 0.054(4) 0.002(3) -0.010(3) -0.004(3)
C55D 0.077(5) 0.059(4) 0.145(6) -0.036(4) 0.005(4) -0.011(4)
C56 0.033(3) 0.034(3) 0.056(4) 0.004(3) -0.012(3) -0.001(3)
C56D 0.077(5) 0.059(4) 0.145(6) -0.036(4) 0.005(4) -0.011(4)
C57 0.052(4) 0.044(4) 0.053(4) 0.004(3) -0.020(3) -0.012(3)
C58 0.051(4) 0.040(4) 0.056(4) -0.010(3) -0.010(3) -0.009(3)
C58D 0.044(12) 0.065(16) 0.066(16) -0.004(11) -0.021(10) -0.004(9)
C59 0.035(3) 0.027(3) 0.057(4) -0.004(3) -0.016(3) -0.006(3)
C59D 0.029(10) 0.049(12) 0.069(14) -0.009(10) -0.022(9) -0.006(9)
C60 0.044(4) 0.039(4) 0.055(4) -0.003(3) -0.011(3) -0.003(3)
C60D 0.040(10) 0.038(9) 0.050(12) -0.008(7) -0.023(8) 0.003(8)
C61 0.041(4) 0.051(4) 0.068(5) 0.006(4) -0.015(3) -0.002(3)
C62 0.055(4) 0.048(4) 0.061(5) -0.003(4) -0.023(4) -0.014(3)
C62D 0.110(5) 0.084(5) 0.138(7) 0.032(5) -0.003(5) 0.026(5)
C63 0.060(4) 0.043(4) 0.059(4) -0.016(3) -0.018(3) 0.001(3)
C63D 0.110(5) 0.084(5) 0.138(7) 0.032(5) -0.003(5) 0.026(5)
C64 0.047(4) 0.047(4) 0.060(4) -0.009(3) -0.019(3) 0.000(3)
C64D 0.110(5) 0.084(5) 0.138(7) 0.032(5) -0.003(5) 0.026(5)
C65 0.037(3) 0.024(3) 0.058(4) -0.005(3) -0.017(3) -0.002(3)
C66 0.044(4) 0.033(3) 0.073(5) -0.010(3) -0.008(3) 0.001(3)
C66D 0.156(8) 0.195(9) 0.151(8) -0.004(7) -0.019(6) -0.019(7)
C67 0.042(4) 0.040(4) 0.086(5) -0.006(4) -0.008(4) -0.014(3)
C67D 0.156(8) 0.195(9) 0.151(8) -0.004(7) -0.019(6) -0.019(7)
C68 0.053(4) 0.043(4) 0.074(5) -0.004(4) -0.017(4) -0.012(3)
C68D 0.156(8) 0.195(9) 0.151(8) -0.004(7) -0.019(6) -0.019(7)
C69 0.070(5) 0.038(4) 0.088(6) -0.021(4) -0.011(4) 0.005(4)
C70 0.045(4) 0.042(4) 0.078(5) -0.014(4) -0.009(3) -0.002(3)
C70D 0.049(12) 0.058(13) 0.085(15) -0.014(10) -0.008(9) -0.011(9)
C71 0.041(3) 0.035(3) 0.052(4) -0.006(3) -0.012(3) -0.010(3)
C71D 0.045(12) 0.046(11) 0.062(11) -0.013(9) -0.002(10) 0.001(8)
C72 0.040(4) 0.048(4) 0.070(5) -0.008(4) -0.008(3) -0.004(3)
C72D 0.046(13) 0.077(15) 0.068(14) -0.027(10) -0.012(9) -0.005(10)
C73 0.057(4) 0.057(5) 0.074(5) 0.007(4) -0.004(4) -0.015(4)
C74 0.062(5) 0.050(4) 0.093(6) 0.016(4) -0.007(4) -0.008(4)
C74D 0.060(4) 0.063(4) 0.116(5) 0.023(4) 0.009(4) 0.006(3)
C75 0.053(4) 0.044(4) 0.097(6) 0.011(4) -0.005(4) 0.003(3)
C75D 0.060(4) 0.063(4) 0.116(5) 0.023(4) 0.009(4) 0.006(3)
C76 0.044(4) 0.032(3) 0.067(5) 0.003(3) -0.002(3) -0.002(3)
C76D 0.060(4) 0.063(4) 0.116(5) 0.023(4) 0.009(4) 0.006(3)
C77 0.033(3) 0.028(3) 0.047(4) -0.002(3) -0.009(3) -0.002(2)
C78 0.048(4) 0.032(3) 0.061(4) 0.001(3) -0.017(3) -0.012(3)
C78D 0.048(11) 0.096(14) 0.051(12) -0.010(10) 0.006(9) -0.026(10)
C79 0.050(4) 0.037(4) 0.055(4) 0.002(3) -0.018(3) -0.007(3)
C79D 0.057(11) 0.057(11) 0.045(10) -0.004(8) 0.013(8) -0.003(8)
C80 0.029(3) 0.036(3) 0.052(4) -0.002(3) -0.006(3) -0.002(3)
C80D 0.037(10) 0.121(17) 0.080(15) 0.026(12) -0.012(10) 0.007(11)
C81 0.030(3) 0.027(3) 0.049(4) -0.001(3) -0.010(3) -0.003(2)
C82 0.028(3) 0.022(3) 0.049(4) -0.003(3) -0.004(3) -0.001(2)
C83 0.027(3) 0.034(3) 0.046(4) -0.003(3) -0.003(3) -0.002(2)
C84 0.027(3) 0.027(3) 0.048(4) -0.003(3) -0.009(3) -0.003(2)
C85 0.028(3) 0.027(3) 0.054(4) 0.000(3) -0.011(3) 0.000(2)
C86 0.029(3) 0.027(3) 0.057(4) 0.001(3) -0.015(3) -0.001(2)
C87 0.035(3) 0.025(3) 0.061(4) 0.006(3) -0.018(3) 0.009(3)
C88 0.043(3) 0.020(3) 0.056(4) -0.004(3) -0.009(3) -0.004(3)
C89 0.024(3) 0.024(3) 0.049(4) 0.000(3) -0.012(3) 0.000(2)
C90 0.031(3) 0.023(3) 0.047(4) 0.001(3) -0.013(3) 0.002(2)
C91 0.025(3) 0.025(3) 0.049(4) -0.002(3) -0.011(3) 0.000(2)
C92 0.029(3) 0.026(3) 0.049(4) -0.004(3) -0.010(3) -0.003(2)
C93 0.046(4) 0.040(4) 0.069(5) -0.016(3) -0.014(3) 0.010(3)
C94 0.090(5) 0.040(4) 0.078(5) -0.006(4) -0.009(4) 0.010(4)
C95 0.071(5) 0.046(4) 0.057(5) -0.006(3) -0.025(4) 0.015(4)
C96 0.045(4) 0.032(3) 0.079(5) -0.012(3) -0.008(3) -0.005(3)
C97 0.043(9) 0.019(8) 0.045(10) 0.001(6) 0.004(7) -0.012(6)
C97A 0.057(12) 0.042(11) 0.079(15) -0.021(9) -0.001(9) -0.006(9)
C98 0.031(9) 0.032(8) 0.088(12) -0.027(8) -0.035(7) 0.005(6)
C98A 0.073(16) 0.085(15) 0.130(18) -0.018(12) -0.039(11) -0.011(12)
C99 0.044(11) 0.037(10) 0.124(15) -0.016(10) 0.003(11) -0.005(8)
C99A 0.038(10) 0.059(12) 0.143(17) 0.004(11) 0.013(12) -0.010(9)
C100 0.068(5) 0.099(6) 0.098(6) -0.003(5) -0.038(5) -0.002(5)
C101 0.107(6) 0.142(7) 0.103(6) -0.005(6) -0.041(5) -0.017(5)
C102 0.107(6) 0.142(7) 0.103(6) -0.005(6) -0.041(5) -0.017(5)
C103 0.107(6) 0.142(7) 0.103(6) -0.005(6) -0.041(5) -0.017(5)
C114 0.042(4) 0.038(4) 0.086(5) 0.010(4) -0.003(4) 0.006(3)
C115 0.055(10) 0.035(10) 0.061(13) 0.013(9) -0.010(8) 0.015(8)
C116 0.086(17) 0.073(15) 0.145(19) 0.039(13) 0.001(12) 0.024(12)
C117 0.078(14) 0.063(13) 0.139(18) -0.005(12) -0.016(13) 0.013(11)
C118 0.056(4) 0.044(4) 0.106(6) -0.016(4) 0.005(4) -0.007(4)
C119 0.048(9) 0.028(8) 0.128(15) -0.038(9) -0.006(9) 0.003(7)
C120 0.055(11) 0.019(9) 0.135(16) 0.007(9) -0.013(10) -0.009(8)
C121 0.055(10) 0.042(10) 0.107(15) -0.031(9) 0.018(11) -0.003(8)
C122 0.047(4) 0.054(4) 0.060(5) -0.005(3) -0.013(3) 0.002(3)
C123 0.048(13) 0.053(12) 0.061(15) 0.003(9) -0.008(10) -0.003(9)
C124 0.049(12) 0.083(16) 0.053(14) -0.009(11) 0.006(10) 0.012(11)
C125 0.020(8) 0.075(13) 0.040(11) -0.016(9) -0.016(7) -0.006(8)
C126 0.051(4) 0.042(4) 0.060(5) 0.005(3) -0.011(3) -0.005(3)
C127 0.049(11) 0.040(11) 0.043(10) 0.007(8) 0.009(9) 0.002(7)
C128 0.050(11) 0.066(12) 0.057(12) 0.005(10) -0.021(8) 0.004(9)
C129 0.057(11) 0.042(10) 0.040(9) 0.008(7) -0.001(8) -0.016(8)
C130 0.064(5) 0.075(5) 0.070(5) 0.000(4) -0.030(4) -0.001(4)
C131 0.042(10) 0.088(14) 0.073(14) -0.032(11) -0.001(9) -0.021(9)
C132 0.101(14) 0.050(10) 0.063(12) 0.007(9) -0.032(10) -0.004(11)
C133 0.072(12) 0.096(15) 0.084(14) 0.015(12) -0.052(10) 0.012(10)
C134 0.074(5) 0.044(4) 0.093(6) -0.014(4) -0.017(4) -0.014(4)
C135 0.087(8) 0.054(7) 0.086(11) 0.012(7) -0.028(7) -0.037(6)
C136 0.089(12) 0.036(10) 0.091(14) 0.005(9) -0.006(11) -0.011(9)
C137 0.087(15) 0.044(10) 0.115(16) -0.007(10) -0.010(11) -0.007(11)
C138 0.089(6) 0.082(6) 0.131(8) 0.028(6) 0.015(6) -0.003(5)
C139 0.065(14) 0.122(16) 0.145(17) 0.083(13) -0.032(11) -0.015(11)
C140 0.114(15) 0.037(10) 0.116(16) 0.010(10) 0.009(12) -0.031(10)
C141 0.17(2) 0.15(2) 0.22(3) 0.020(17) 0.031(18) -0.024(17)
C142 0.033(3) 0.037(3) 0.047(4) -0.003(3) -0.009(3) -0.001(3)
C143 0.045(11) 0.051(12) 0.072(14) -0.007(9) -0.021(9) -0.001(9)
C144 0.040(11) 0.062(15) 0.051(12) 0.004(10) -0.016(9) 0.005(9)
C145 0.043(11) 0.060(14) 0.051(13) -0.020(10) -0.022(9) -0.001(8)
C146 0.032(3) 0.026(3) 0.048(4) 0.002(3) -0.013(3) 0.004(2)
C147 0.033(3) 0.026(3) 0.054(4) -0.001(3) -0.011(3) -0.004(2)
C148 0.034(3) 0.026(3) 0.055(4) 0.001(3) -0.010(3) 0.002(2)
C149 0.033(3) 0.021(3) 0.055(4) 0.001(3) -0.011(3) -0.006(2)
C150 0.031(3) 0.024(3) 0.053(4) 0.000(3) -0.011(3) -0.001(2)
C151 0.027(3) 0.023(3) 0.054(4) -0.001(3) -0.008(3) 0.000(2)
C152 0.029(3) 0.029(3) 0.056(4) -0.004(3) -0.012(3) -0.003(2)
C153 0.026(3) 0.028(3) 0.056(4) -0.003(3) -0.010(3) -0.003(2)
C154 0.033(3) 0.028(3) 0.061(4) -0.005(3) -0.015(3) 0.004(3)
C155 0.035(3) 0.035(3) 0.060(4) -0.005(3) -0.013(3) 0.007(3)
C156 0.043(4) 0.052(4) 0.050(4) -0.011(3) -0.020(3) 0.005(3)
C157 0.041(3) 0.035(3) 0.063(4) 0.001(3) -0.014(3) 0.005(3)
C158 0.042(4) 0.035(3) 0.055(4) -0.001(3) -0.019(3) 0.007(3)
C159 0.034(3) 0.052(4) 0.064(5) -0.013(3) -0.010(3) 0.000(3)
C160 0.041(4) 0.079(5) 0.071(5) -0.016(4) -0.015(4) 0.005(4)
C161 0.045(4) 0.072(5) 0.075(5) -0.016(4) -0.012(4) 0.012(4)
C162 0.071(5) 0.073(5) 0.063(5) 0.008(4) -0.018(4) 0.019(4)
C163 0.056(4) 0.045(4) 0.064(5) 0.003(3) -0.017(4) 0.009(3)
C164 0.042(4) 0.028(3) 0.063(4) 0.002(3) -0.019(3) -0.003(3)
C165 0.050(4) 0.029(3) 0.068(5) 0.001(3) -0.016(3) 0.005(3)
C166 0.051(4) 0.052(4) 0.087(5) -0.003(4) -0.016(4) 0.009(4)
C167 0.077(5) 0.036(4) 0.090(6) -0.001(4) -0.030(4) 0.002(4)
C168 0.076(5) 0.051(5) 0.095(6) 0.028(4) -0.013(4) -0.014(4)
C169 0.057(4) 0.037(4) 0.083(5) 0.021(4) -0.013(4) -0.001(3)
C170 0.035(3) 0.021(3) 0.055(4) 0.001(3) -0.016(3) 0.005(3)
C171 0.034(3) 0.032(3) 0.058(4) 0.000(3) -0.013(3) -0.003(3)
C172 0.038(4) 0.046(4) 0.076(5) -0.010(3) -0.008(3) 0.007(3)
C173 0.039(4) 0.045(4) 0.093(5) -0.017(4) -0.008(4) -0.003(3)
C174 0.038(4) 0.036(4) 0.102(6) -0.009(4) 0.005(4) -0.008(3)
C175 0.036(3) 0.030(3) 0.076(5) -0.008(3) 0.000(3) -0.002(3)
C176 0.033(3) 0.028(3) 0.055(4) -0.002(3) -0.010(3) -0.001(3)
C177 0.060(4) 0.027(3) 0.065(5) -0.009(3) -0.026(4) -0.002(3)
C178 0.057(4) 0.032(3) 0.060(4) -0.008(3) -0.021(3) 0.001(3)
C179 0.029(3) 0.031(3) 0.054(4) -0.006(3) -0.009(3) -0.002(3)
C180 0.033(3) 0.035(3) 0.053(4) 0.003(3) -0.012(3) -0.001(3)
C181 0.027(3) 0.026(3) 0.053(4) -0.001(3) -0.011(3) -0.001(2)
C182 0.028(3) 0.020(3) 0.052(4) -0.002(3) -0.008(3) -0.002(2)
C183 0.026(3) 0.026(3) 0.045(4) 0.002(3) -0.009(3) -0.002(2)
C184 0.032(3) 0.020(3) 0.047(4) 0.001(3) -0.011(3) -0.002(2)
C185 0.031(3) 0.028(3) 0.050(4) -0.001(3) -0.010(3) -0.004(2)
C186 0.039(3) 0.018(3) 0.056(4) -0.002(3) -0.006(3) 0.002(2)
C187 0.043(3) 0.019(3) 0.063(4) -0.001(3) -0.002(3) -0.005(3)
C188 0.037(3) 0.027(3) 0.069(4) -0.004(3) -0.005(3) -0.012(3)
C189 0.038(3) 0.027(3) 0.066(4) -0.002(3) -0.013(3) -0.004(3)
C190 0.033(3) 0.027(3) 0.060(4) -0.003(3) -0.013(3) -0.003(3)
C191 0.028(3) 0.023(3) 0.059(4) -0.004(3) -0.006(3) -0.002(2)
C192 0.031(3) 0.039(4) 0.064(4) 0.002(3) -0.009(3) 0.001(3)
C193 0.037(3) 0.050(4) 0.060(4) -0.007(3) -0.013(3) -0.008(3)
C194 0.032(3) 0.036(3) 0.064(4) -0.003(3) -0.005(3) -0.004(3)
C195 0.032(3) 0.033(3) 0.065(4) -0.001(3) -0.003(3) -0.002(3)
C196 0.030(3) 0.032(3) 0.051(4) -0.002(3) -0.009(3) -0.002(3)
C197 0.033(3) 0.033(3) 0.055(4) 0.001(3) -0.019(3) -0.001(3)
C198 0.040(3) 0.047(4) 0.060(4) -0.001(3) -0.016(3) -0.003(3)
C199 0.039(3) 0.038(4) 0.061(4) 0.008(3) -0.019(3) 0.002(3)
C200 0.043(4) 0.048(4) 0.071(5) 0.014(4) -0.016(3) 0.000(3)
C201 0.050(4) 0.055(4) 0.077(5) 0.018(4) -0.016(4) 0.005(3)
C202 0.046(4) 0.077(5) 0.096(6) 0.015(5) -0.026(4) 0.006(4)
C203 0.046(4) 0.058(4) 0.085(5) 0.016(4) -0.031(4) -0.006(3)
C204 0.051(4) 0.060(4) 0.065(5) 0.002(4) -0.011(4) -0.017(3)
C205 0.053(4) 0.099(6) 0.067(5) 0.004(4) -0.015(4) -0.030(4)
C206 0.075(6) 0.168(8) 0.087(6) 0.014(6) -0.009(5) -0.047(6)
C207 0.090(6) 0.161(8) 0.107(7) 0.004(7) -0.026(6) -0.038(6)
C208 0.085(6) 0.167(8) 0.095(7) -0.009(6) -0.007(5) -0.038(6)
C209 0.061(5) 0.097(6) 0.081(6) -0.009(5) -0.014(4) -0.024(4)
C210 0.042(4) 0.044(4) 0.067(5) -0.009(3) -0.008(3) -0.007(3)
C211 0.042(4) 0.043(4) 0.076(5) -0.011(3) 0.002(3) -0.007(3)
C212 0.032(3) 0.047(4) 0.077(5) -0.015(4) 0.001(3) -0.014(3)
C213 0.038(3) 0.047(4) 0.060(4) -0.019(3) 0.000(3) -0.012(3)
C214 0.042(4) 0.052(4) 0.080(5) -0.020(4) 0.007(3) -0.006(3)
C215 0.043(4) 0.049(4) 0.079(5) -0.015(4) -0.001(3) -0.012(3)
C216 0.031(3) 0.036(3) 0.065(4) -0.009(3) -0.007(3) -0.002(3)
C217 0.031(3) 0.029(3) 0.068(4) -0.005(3) 0.002(3) 0.002(3)
C218 0.029(3) 0.030(3) 0.070(4) -0.005(3) 0.001(3) -0.010(3)
C219 0.036(3) 0.034(3) 0.079(5) 0.001(3) 0.001(3) -0.002(3)
C220 0.033(3) 0.043(4) 0.084(5) 0.001(4) 0.000(3) 0.002(3)
C221 0.030(3) 0.037(4) 0.080(5) -0.005(3) 0.002(3) -0.004(3)
C222 0.033(3) 0.025(3) 0.054(4) 0.002(3) -0.006(3) 0.002(2)
C223 0.039(3) 0.038(4) 0.066(5) 0.009(3) -0.013(3) 0.000(3)
C224 0.044(4) 0.050(4) 0.063(5) 0.016(3) -0.007(3) -0.005(3)
C225 0.034(3) 0.051(4) 0.053(4) 0.004(3) -0.010(3) 0.002(3)
C226 0.031(3) 0.028(3) 0.057(4) 0.000(3) -0.008(3) 0.004(2)
C227 0.031(3) 0.025(3) 0.051(4) -0.001(3) -0.011(3) 0.004(2)
C228 0.034(3) 0.023(3) 0.057(4) -0.003(3) -0.013(3) -0.004(2)
C229 0.028(3) 0.027(3) 0.056(4) -0.001(3) -0.012(3) 0.003(2)
C230 0.031(3) 0.022(3) 0.054(4) 0.000(3) -0.017(3) -0.002(2)
C231 0.030(3) 0.026(3) 0.053(4) 0.001(3) -0.008(3) 0.001(2)
C232 0.038(3) 0.024(3) 0.050(4) -0.002(3) -0.008(3) -0.001(3)
C233 0.045(4) 0.025(3) 0.056(4) 0.002(3) -0.006(3) 0.001(3)
C234 0.048(4) 0.027(3) 0.053(4) 0.010(3) -0.007(3) 0.001(3)
C235 0.046(4) 0.037(4) 0.055(4) 0.004(3) -0.013(3) 0.009(3)
C236 0.035(3) 0.026(3) 0.052(4) 0.000(3) -0.013(3) 0.003(3)
C237 0.036(3) 0.037(3) 0.053(4) 0.002(3) -0.015(3) 0.002(3)
C238 0.066(8) 0.026(7) 0.068(8) 0.010(6) -0.011(6) -0.017(6)
C38D 0.078(9) 0.041(8) 0.069(8) -0.004(7) -0.028(7) -0.011(7)
C239 0.036(7) 0.037(8) 0.047(8) 0.002(6) -0.006(6) -0.009(5)
C240 0.035(9) 0.023(7) 0.043(9) 0.001(5) 0.011(7) 0.003(5)
C39D 0.105(16) 0.103(16) 0.103(16) 0.012(9) 0.005(9) -0.018(9)
C40D 0.035(8) 0.034(9) 0.045(9) 0.000(6) 0.001(7) -0.001(6)
C241 0.059(4) 0.043(4) 0.063(5) -0.013(3) -0.017(4) 0.006(3)
C242 0.087(16) 0.061(16) 0.072(16) -0.005(12) -0.004(12) 0.011(11)
C243 0.079(16) 0.058(15) 0.082(17) -0.004(12) -0.018(11) -0.018(11)
C244 0.067(17) 0.066(14) 0.098(17) -0.010(12) -0.031(11) 0.021(11)
C245 0.078(5) 0.099(6) 0.088(6) -0.015(5) -0.013(5) 0.021(5)
C246 0.077(5) 0.130(6) 0.090(5) -0.033(5) -0.018(4) 0.014(4)
C247 0.077(5) 0.130(6) 0.090(5) -0.033(5) -0.018(4) 0.014(4)
C248 0.077(5) 0.130(6) 0.090(5) -0.033(5) -0.018(4) 0.014(4)
C249 0.105(6) 0.049(5) 0.124(7) 0.009(5) -0.027(6) 0.008(5)
C250 0.117(6) 0.053(4) 0.132(6) 0.011(4) -0.044(5) 0.013(4)
C251 0.117(6) 0.053(4) 0.132(6) 0.011(4) -0.044(5) 0.013(4)
C252 0.117(6) 0.053(4) 0.132(6) 0.011(4) -0.044(5) 0.013(4)
C253 0.062(5) 0.060(5) 0.126(7) -0.027(5) 0.012(5) -0.010(4)
C254 0.077(5) 0.059(4) 0.145(6) -0.036(4) 0.005(4) -0.011(4)
C255 0.077(5) 0.059(4) 0.145(6) -0.036(4) 0.005(4) -0.011(4)
C256 0.077(5) 0.059(4) 0.145(6) -0.036(4) 0.005(4) -0.011(4)
C257 0.045(4) 0.042(4) 0.052(4) 0.002(3) -0.018(3) -0.003(3)
C258 0.051(12) 0.049(13) 0.046(12) 0.008(9) -0.014(9) 0.007(9)
C259 0.039(12) 0.051(13) 0.071(15) -0.001(10) -0.012(10) -0.002(10)
C260 0.063(15) 0.087(19) 0.080(17) -0.011(11) -0.003(12) -0.019(11)
C261 0.056(4) 0.073(5) 0.103(6) 0.031(5) -0.010(4) 0.013(4)
C262 0.110(5) 0.084(5) 0.138(7) 0.032(5) -0.003(5) 0.026(5)
C263 0.110(5) 0.084(5) 0.138(7) 0.032(5) -0.003(5) 0.026(5)
C264 0.110(5) 0.084(5) 0.138(7) 0.032(5) -0.003(5) 0.026(5)
C265 0.162(10) 0.187(10) 0.174(10) 0.022(8) 0.007(8) -0.009(8)
C266 0.156(8) 0.195(9) 0.151(8) -0.004(7) -0.019(6) -0.019(7)
C267 0.156(8) 0.195(9) 0.151(8) -0.004(7) -0.019(6) -0.019(7)
C268 0.156(8) 0.195(9) 0.151(8) -0.004(7) -0.019(6) -0.019(7)
C269 0.053(4) 0.041(4) 0.066(5) -0.013(3) 0.000(3) -0.013(3)
C270 0.055(13) 0.063(13) 0.081(15) 0.000(11) 0.015(9) -0.008(10)
C271 0.034(10) 0.050(12) 0.099(16) -0.003(10) -0.013(10) -0.017(8)
C272 0.040(11) 0.039(10) 0.068(13) -0.008(8) 0.006(8) -0.027(8)
C273 0.047(4) 0.035(4) 0.103(6) 0.009(4) -0.001(4) 0.007(3)
C274 0.060(4) 0.063(4) 0.116(5) 0.023(4) 0.009(4) 0.006(3)
C275 0.060(4) 0.063(4) 0.116(5) 0.023(4) 0.009(4) 0.006(3)
C276 0.060(4) 0.063(4) 0.116(5) 0.023(4) 0.009(4) 0.006(3)
C277 0.052(4) 0.077(5) 0.057(5) 0.005(4) -0.005(4) -0.007(4)
C278 0.048(12) 0.099(15) 0.064(14) -0.030(11) 0.002(9) -0.012(10)
C279 0.088(16) 0.092(18) 0.093(17) 0.001(12) -0.012(12) -0.019(12)
C280 0.057(12) 0.091(14) 0.066(13) 0.030(10) -0.001(10) -0.013(10)
C281 0.104(6) 0.091(6) 0.110(6) -0.009(5) -0.004(5) -0.014(5)
C81D 0.104(6) 0.091(6) 0.110(6) -0.009(5) -0.004(5) -0.014(5)
C282 0.130(8) 0.145(8) 0.148(9) -0.025(7) 0.031(7) -0.031(7)
C283 0.222(11) 0.166(10) 0.187(10) -0.010(8) 0.050(9) -0.015(8)
O1 0.030(2) 0.029(2) 0.065(3) -0.009(2) -0.010(2) 0.0009(17)
O1W 0.190(16) 0.169(15) 0.201(16) -0.076(13) -0.030(13) 0.028(13)
O2 0.050(3) 0.025(2) 0.062(3) -0.005(2) -0.020(2) 0.0042(19)
O2W 0.148(13) 0.191(15) 0.134(13) -0.027(12) -0.030(11) -0.007(12)
O3 0.084(4) 0.022(2) 0.073(3) 0.004(2) -0.006(3) -0.010(2)
O3W 0.201(15) 0.091(11) 0.181(15) -0.011(10) 0.005(12) -0.007(11)
O4W 0.215(16) 0.120(13) 0.197(16) 0.002(12) 0.004(13) 0.021(12)
O4 0.043(2) 0.026(2) 0.064(3) 0.009(2) -0.005(2) -0.0005(19)
Cl1 0.092(3) 0.152(3) 0.140(3) -0.025(2) 0.001(3) -0.011(2)
Cl2 0.092(3) 0.152(3) 0.140(3) -0.025(2) 0.001(3) -0.011(2)
Cl1A 0.092(3) 0.152(3) 0.140(3) -0.025(2) 0.001(3) -0.011(2)
Cl2A 0.092(3) 0.152(3) 0.140(3) -0.025(2) 0.001(3) -0.011(2)
Cl3 0.207(5) 0.274(7) 0.330(8) -0.075(6) 0.142(5) -0.071(5)
Cl4 0.194(5) 0.316(7) 0.270(6) -0.141(6) 0.078(4) -0.135(5)
Cl5 0.204(5) 0.219(6) 0.260(7) 0.021(5) 0.033(5) 0.029(4)
Cl6 0.136(3) 0.190(4) 0.192(4) -0.003(3) 0.013(3) -0.045(3)

loop_
_atom_type_symbol
_atom_type_description
_atom_type_scat_dispersion_real
_atom_type_scat_dispersion_imag
_atom_type_scat_source
C C 0.0181 0.0091 'International Tables Vol C Tables 4.2.6.8 and 6.1.1.4'
H H 0.0000 0.0000 'International Tables Vol C Tables 4.2.6.8 and 6.1.1.4'
O O 0.0492 0.0322 'International Tables Vol C Tables 4.2.6.8 and 6.1.1.4'
Cl Cl 0.3639 0.7018 'International Tables Vol C Tables 4.2.6.8 and 6.1.1.4'

loop_
_geom_angle_atom_site_label_1
_geom_angle_atom_site_label_2
_geom_angle_atom_site_label_3
_geom_angle
_geom_angle_site_symmetry_1
_geom_angle_site_symmetry_3
_geom_angle_publ_flag
C6 C1 C2 118.1(5) . . ?
C6 C1 C7 117.1(5) . . ?
C2 C1 C7 124.8(5) . . ?
C100 C01B H01A 109.5 . . ?
C100 C01B H01B 109.5 . . ?
H01A C01B H01B 109.5 . . ?
C100 C01B H01C 109.5 . . ?
H01A C01B H01C 109.5 . . ?
H01B C01B H01C 109.5 . . ?
C3 C2 C1 119.9(5) . . ?
C3 C2 C13 120.1(5) . . ?
C1 C2 C13 119.3(5) . . ?
C100 C02B H02A 109.5 . . ?
C100 C02B H02B 109.5 . . ?
H02A C02B H02B 109.5 . . ?
C100 C02B H02C 109.5 . . ?
H02A C02B H02C 109.5 . . ?
H02B C02B H02C 109.5 . . ?
C2 C3 C4 121.3(5) . . ?
C2 C3 C19 121.6(6) . . ?
C4 C3 C19 117.1(5) . . ?
C100 C03B H03A 109.5 . . ?
C100 C03B H03B 109.5 . . ?
H03A C03B H03B 109.5 . . ?
C100 C03B H03C 109.5 . . ?
H03A C03B H03C 109.5 . . ?
H03B C03B H03C 109.5 . . ?
C5 C4 C3 119.3(5) . . ?
C5 C4 C25 123.0(5) . . ?
C3 C4 C25 117.1(5) . . ?
C4 C5 C6 119.0(5) . . ?
C4 C5 C31 123.3(5) . . ?
C6 C5 C31 117.6(5) . . ?
C5 C6 C1 121.2(5) . . ?
C5 C6 C37 120.4(5) . . ?
C1 C6 C37 117.9(5) . . ?
C8 C7 C12 115.9(5) . . ?
C8 C7 C1 120.6(5) . . ?
C12 C7 C1 123.2(5) . . ?
C9 C8 C7 120.8(5) . . ?
C9 C8 C38 121.1(5) . . ?
C7 C8 C38 117.4(5) . . ?
C8 C9 C10 122.5(5) . . ?
C8 C9 H9A 118.7 . . ?
C10 C9 H9A 118.7 . . ?
C11 C10 C9 116.0(5) . . ?
C11 C10 C96 120.5(5) . . ?
C9 C10 C96 123.5(5) . . ?
C12 C11 C10 122.3(5) . . ?
C12 C11 H11A 118.8 . . ?
C10 C11 H11A 118.8 . . ?
C11 C12 C7 122.3(6) . . ?
C11 C12 H12A 118.9 . . ?
C7 C12 H12A 118.9 . . ?
C14 C13 C18 117.9(6) . . ?
C14 C13 C2 120.2(6) . . ?
C18 C13 C2 121.9(7) . . ?
C13 C14 C15 122.2(7) . . ?
C13 C14 H14A 118.9 . . ?
C15 C14 H14A 118.9 . . ?
C14 C15 C16 120.2(8) . . ?
C14 C15 H15A 119.9 . . ?
C16 C15 H15A 119.9 . . ?
C114 C15B H15B 109.5 . . ?
C114 C15B H15C 109.5 . . ?
H15B C15B H15C 109.5 . . ?
C114 C15B H15D 109.5 . . ?
H15B C15B H15D 109.5 . . ?
H15C C15B H15D 109.5 . . ?
C17 C16 C15 117.7(7) . . ?
C17 C16 C100 121.8(7) . . ?
C15 C16 C100 120.5(7) . . ?
C114 C16B H16A 109.5 . . ?
C114 C16B H16B 109.5 . . ?
H16A C16B H16B 109.5 . . ?
C114 C16B H16C 109.5 . . ?
H16A C16B H16C 109.5 . . ?
H16B C16B H16C 109.5 . . ?
C16 C17 C18 123.2(7) . . ?
C16 C17 H17A 118.4 . . ?
C18 C17 H17A 118.4 . . ?
C114 C17B H17B 109.5 . . ?
C114 C17B H17C 109.5 . . ?
H17B C17B H17C 109.5 . . ?
C114 C17B H17D 109.5 . . ?
H17B C17B H17D 109.5 . . ?
H17C C17B H17D 109.5 . . ?
C17 C18 C13 118.8(8) . . ?
C17 C18 H18A 120.6 . . ?
C13 C18 H18A 120.6 . . ?
C24 C19 C20 117.5(6) . . ?
C24 C19 C3 119.7(6) . . ?
C20 C19 C3 122.4(6) . . ?
C118 C19B H19A 109.5 . . ?
C118 C19B H19B 109.5 . . ?
H19A C19B H19B 109.5 . . ?
C118 C19B H19C 109.5 . . ?
H19A C19B H19C 109.5 . . ?
H19B C19B H19C 109.5 . . ?
C19 C20 C21 120.9(7) . . ?
C19 C20 H20A 119.5 . . ?
C21 C20 H20A 119.5 . . ?
C118 C20B H20B 109.5 . . ?
C118 C20B H20C 109.5 . . ?
H20B C20B H20C 109.5 . . ?
C118 C20B H20D 109.5 . . ?
H20B C20B H20D 109.5 . . ?
H20C C20B H20D 109.5 . . ?
C22 C21 C20 121.8(6) . . ?
C22 C21 H21A 119.1 . . ?
C20 C21 H21A 119.1 . . ?
C118 C21B H21B 109.5 . . ?
C118 C21B H21C 109.5 . . ?
H21B C21B H21C 109.5 . . ?
C118 C21B H21D 109.5 . . ?
H21B C21B H21D 109.5 . . ?
H21C C21B H21D 109.5 . . ?
C21 C22 C23 116.9(6) . . ?
C21 C22 C114 123.4(6) . . ?
C23 C22 C114 119.6(6) . . ?
C22 C23 C24 120.9(7) . . ?
C22 C23 H23A 119.5 . . ?
C24 C23 H23A 119.5 . . ?
C122 C23B H23B 109.5 . . ?
C122 C23B H23C 109.5 . . ?
H23B C23B H23C 109.5 . . ?
C122 C23B H23D 109.5 . . ?
H23B C23B H23D 109.5 . . ?
H23C C23B H23D 109.5 . . ?
C19 C24 C23 121.7(7) . . ?
C19 C24 H24A 119.2 . . ?
C23 C24 H24A 119.2 . . ?
C122 C24B H24B 109.5 . . ?
C122 C24B H24C 109.5 . . ?
H24B C24B H24C 109.5 . . ?
C122 C24B H24D 109.5 . . ?
H24B C24B H24D 109.5 . . ?
H24C C24B H24D 109.5 . . ?
C26 C25 C30 117.9(6) . . ?
C26 C25 C4 121.7(6) . . ?
C30 C25 C4 120.4(6) . . ?
C122 C25B H25A 109.5 . . ?
C122 C25B H25B 109.5 . . ?
H25A C25B H25B 109.5 . . ?
C122 C25B H25C 109.5 . . ?
H25A C25B H25C 109.5 . . ?
H25B C25B H25C 109.5 . . ?
C25 C26 C27 121.5(6) . . ?
C25 C26 H26A 119.3 . . ?
C27 C26 H26A 119.3 . . ?
C28 C27 C26 120.5(6) . . ?
C28 C27 H27A 119.8 . . ?
C26 C27 H27A 119.8 . . ?
C126 C27B H27B 109.5 . . ?
C126 C27B H27C 109.5 . . ?
H27B C27B H27C 109.5 . . ?
C126 C27B H27D 109.5 . . ?
H27B C27B H27D 109.5 . . ?
H27C C27B H27D 109.5 . . ?
C27 C28 C29 118.7(6) . . ?
C27 C28 C118 122.2(6) . . ?
C29 C28 C118 119.1(6) . . ?
C126 C28B H28A 109.5 . . ?
C126 C28B H28B 109.5 . . ?
H28A C28B H28B 109.5 . . ?
C126 C28B H28C 109.5 . . ?
H28A C28B H28C 109.5 . . ?
H28B C28B H28C 109.5 . . ?
C30 C29 C28 120.4(6) . . ?
C30 C29 H29A 119.8 . . ?
C28 C29 H29A 119.8 . . ?
C126 C29B H29B 109.5 . . ?
C126 C29B H29C 109.5 . . ?
H29B C29B H29C 109.5 . . ?
C126 C29B H29D 109.5 . . ?
H29B C29B H29D 109.5 . . ?
H29C C29B H29D 109.5 . . ?
C25 C30 C29 121.0(6) . . ?
C25 C30 H30A 119.5 . . ?
C29 C30 H30A 119.5 . . ?
C32 C31 C36 115.6(6) . . ?
C32 C31 C5 124.9(6) . . ?
C36 C31 C5 119.0(6) . . ?
C130 C31B H31A 109.5 . . ?
C130 C31B H31B 109.5 . . ?
H31A C31B H31B 109.5 . . ?
C130 C31B H31C 109.5 . . ?
H31A C31B H31C 109.5 . . ?
H31B C31B H31C 109.5 . . ?
C33 C32 C31 123.8(6) . . ?
C33 C32 H32A 118.1 . . ?
C31 C32 H32A 118.1 . . ?
C130 C32B H32B 109.5 . . ?
C130 C32B H32C 109.5 . . ?
H32B C32B H32C 109.5 . . ?
C130 C32B H32D 109.5 . . ?
H32B C32B H32D 109.5 . . ?
H32C C32B H32D 109.5 . . ?
C32 C33 C34 120.3(6) . . ?
C32 C33 H33A 119.9 . . ?
C34 C33 H33A 119.9 . . ?
C130 C33B H33B 109.5 . . ?
C130 C33B H33C 109.5 . . ?
H33B C33B H33C 109.5 . . ?
C130 C33B H33D 109.5 . . ?
H33B C33B H33D 109.5 . . ?
H33C C33B H33D 109.5 . . ?
C35 C34 C33 116.7(6) . . ?
C35 C34 C122 124.3(6) . . ?
C33 C34 C122 119.0(5) . . ?
C34 C35 C36 123.6(6) . . ?
C34 C35 H35A 118.2 . . ?
C36 C35 H35A 118.2 . . ?
C134 C35B H35B 109.5 . . ?
C134 C35B H35C 109.5 . . ?
H35B C35B H35C 109.5 . . ?
C134 C35B H35D 109.5 . . ?
H35B C35B H35D 109.5 . . ?
H35C C35B H35D 109.5 . . ?
C35 C36 C31 119.7(6) . . ?
C35 C36 C46 120.8(5) . . ?
C31 C36 C46 118.9(5) . . ?
C134 C36B H36A 109.5 . . ?
C134 C36B H36B 109.5 . . ?
H36A C36B H36B 109.5 . . ?
C134 C36B H36C 109.5 . . ?
H36A C36B H36C 109.5 . . ?
H36B C36B H36C 109.5 . . ?
C38 C37 C46 120.4(5) . . ?
C38 C37 C6 120.7(5) . . ?
C46 C37 C6 118.1(5) . . ?
C134 C37B H37A 109.5 . . ?
C134 C37B H37B 109.5 . . ?
H37A C37B H37B 109.5 . . ?
C134 C37B H37C 109.5 . . ?
H37A C37B H37C 109.5 . . ?
H37B C37B H37C 109.5 . . ?
C37 C38 C39 119.8(5) . . ?
C37 C38 C8 117.8(5) . . ?
C39 C38 C8 122.3(5) . . ?
C44 C39 C40 118.1(6) . . ?
C44 C39 C38 118.1(5) . . ?
C40 C39 C38 123.3(5) . . ?
C138 C39B H39A 109.5 . . ?
C138 C39B H39B 109.5 . . ?
H39A C39B H39B 109.5 . . ?
C138 C39B H39C 109.5 . . ?
H39A C39B H39C 109.5 . . ?
H39B C39B H39C 109.5 . . ?
C41 C40 C39 121.4(5) . . ?
C41 C40 H40A 119.3 . . ?
C39 C40 H40A 119.3 . . ?
C138 C40B H40B 109.5 . . ?
C138 C40B H40C 109.5 . . ?
H40B C40B H40C 109.5 . . ?
C138 C40B H40D 109.5 . . ?
H40B C40B H40D 109.5 . . ?
H40C C40B H40D 109.5 . . ?
C40 C41 C42 119.6(6) . . ?
C40 C41 H41A 120.2 . . ?
C42 C41 H41A 120.2 . . ?
C138 C41B H41B 109.5 . . ?
C138 C41B H41C 109.5 . . ?
H41B C41B H41C 109.5 . . ?
C138 C41B H41D 109.5 . . ?
H41B C41B H41D 109.5 . . ?
H41C C41B H41D 109.5 . . ?
C43 C42 O1 118.0(5) . . ?
C43 C42 C41 121.0(6) . . ?
O1 C42 C41 120.3(6) . . ?
C241 C42D H42A 109.5 . . ?
C241 C42D H42B 109.5 . . ?
H42A C42D H42B 109.5 . . ?
C241 C42D H42C 109.5 . . ?
H42A C42D H42C 109.5 . . ?
H42B C42D H42C 109.5 . . ?
C42 C43 C44 117.4(5) . . ?
C42 C43 C89 126.1(5) . . ?
C44 C43 C89 116.5(5) . . ?
C142 C43B H43A 109.5 . . ?
C142 C43B H43B 109.5 . . ?
H43A C43B H43B 109.5 . . ?
C142 C43B H43C 109.5 . . ?
H43A C43B H43C 109.5 . . ?
H43B C43B H43C 109.5 . . ?
C241 C43D H43D 109.5 . . ?
C241 C43D H43E 109.5 . . ?
H43D C43D H43E 109.5 . . ?
C241 C43D H43F 109.5 . . ?
H43D C43D H43F 109.5 . . ?
H43E C43D H43F 109.5 . . ?
C39 C44 C45 121.3(5) . . ?
C39 C44 C43 119.6(5) . . ?
C45 C44 C43 119.1(5) . . ?
C142 C44B H44A 109.5 . . ?
C142 C44B H44B 109.5 . . ?
H44A C44B H44B 109.5 . . ?
C142 C44B H44C 109.5 . . ?
H44A C44B H44C 109.5 . . ?
H44B C44B H44C 109.5 . . ?
C241 C44D H44D 109.5 . . ?
C241 C44D H44E 109.5 . . ?
H44D C44D H44E 109.5 . . ?
C241 C44D H44F 109.5 . . ?
H44D C44D H44F 109.5 . . ?
H44E C44D H44F 109.5 . . ?
C46 C45 C44 118.9(5) . . ?
C46 C45 C91 123.8(5) . . ?
C44 C45 C91 117.1(5) . . ?
C142 C45B H45A 109.5 . . ?
C142 C45B H45B 109.5 . . ?
H45A C45B H45B 109.5 . . ?
C142 C45B H45C 109.5 . . ?
H45A C45B H45C 109.5 . . ?
H45B C45B H45C 109.5 . . ?
C45 C46 C37 119.7(6) . . ?
C45 C46 C36 123.1(5) . . ?
C37 C46 C36 117.1(5) . . ?
C245 C46D H46A 109.5 . . ?
C245 C46D H46B 109.5 . . ?
H46A C46D H46B 109.5 . . ?
C245 C46D H46C 109.5 . . ?
H46A C46D H46C 109.5 . . ?
H46B C46D H46C 109.5 . . ?
C48 C47 C52 118.3(5) . . ?
C48 C47 C53 123.0(5) . . ?
C52 C47 C53 118.6(5) . . ?
C245 C47D H47A 109.5 . . ?
C245 C47D H47B 109.5 . . ?
H47A C47D H47B 109.5 . . ?
C245 C47D H47C 109.5 . . ?
H47A C47D H47C 109.5 . . ?
H47B C47D H47C 109.5 . . ?
C49 C48 C47 120.1(5) . . ?
C49 C48 C59 117.8(5) . . ?
C47 C48 C59 122.1(5) . . ?
C245 C48D H48A 109.5 . . ?
C245 C48D H48B 109.5 . . ?
H48A C48D H48B 109.5 . . ?
C245 C48D H48C 109.5 . . ?
H48A C48D H48C 109.5 . . ?
H48B C48D H48C 109.5 . . ?
C48 C49 C50 122.3(5) . . ?
C48 C49 C65 118.8(5) . . ?
C50 C49 C65 118.8(5) . . ?
C49 C50 C51 119.4(6) . . ?
C49 C50 C71 113.8(5) . . ?
C51 C50 C71 126.7(5) . . ?
C249 C50D H50A 109.5 . . ?
C249 C50D H50B 109.5 . . ?
H50A C50D H50B 109.5 . . ?
C249 C50D H50C 109.5 . . ?
H50A C50D H50C 109.5 . . ?
H50B C50D H50C 109.5 . . ?
C50 C51 C52 118.9(5) . . ?
C50 C51 C77 123.5(5) . . ?
C52 C51 C77 117.4(5) . . ?
C249 C51D H51A 109.5 . . ?
C249 C51D H51B 109.5 . . ?
H51A C51D H51B 109.5 . . ?
C249 C51D H51C 109.5 . . ?
H51A C51D H51C 109.5 . . ?
H51B C51D H51C 109.5 . . ?
C51 C52 C47 120.5(5) . . ?
C51 C52 C83 121.0(5) . . ?
C47 C52 C83 118.4(5) . . ?
C249 C52D H52A 109.5 . . ?
C249 C52D H52B 109.5 . . ?
H52A C52D H52B 109.5 . . ?
C249 C52D H52C 109.5 . . ?
H52A C52D H52C 109.5 . . ?
H52B C52D H52C 109.5 . . ?
C58 C53 C54 115.4(6) . . ?
C58 C53 C47 124.2(6) . . ?
C54 C53 C47 120.2(6) . . ?
C55 C54 C53 120.2(6) . . ?
C55 C54 C84 120.6(5) . . ?
C53 C54 C84 118.9(6) . . ?
C253 C54D H54A 109.5 . . ?
C253 C54D H54B 109.5 . . ?
H54A C54D H54B 109.5 . . ?
C253 C54D H54C 109.5 . . ?
H54A C54D H54C 109.5 . . ?
H54B C54D H54C 109.5 . . ?
C56 C55 C54 123.2(6) . . ?
C56 C55 H55A 118.4 . . ?
C54 C55 H55A 118.4 . . ?
C253 C55D H55B 109.5 . . ?
C253 C55D H55C 109.5 . . ?
H55B C55D H55C 109.5 . . ?
C253 C55D H55D 109.5 . . ?
H55B C55D H55D 109.5 . . ?
H55C C55D H55D 109.5 . . ?
C55 C56 C57 116.7(6) . . ?
C55 C56 C126 122.9(5) . . ?
C57 C56 C126 120.3(5) . . ?
C253 C56D H56A 109.5 . . ?
C253 C56D H56B 109.5 . . ?
H56A C56D H56B 109.5 . . ?
C253 C56D H56C 109.5 . . ?
H56A C56D H56C 109.5 . . ?
H56B C56D H56C 109.5 . . ?
C58 C57 C56 121.5(6) . . ?
C58 C57 H57A 119.3 . . ?
C56 C57 H57A 119.3 . . ?
C57 C58 C53 122.9(6) . . ?
C57 C58 H58A 118.6 . . ?
C53 C58 H58A 118.6 . . ?
C257 C58D H58B 109.5 . . ?
C257 C58D H58C 109.5 . . ?
H58B C58D H58C 109.5 . . ?
C257 C58D H58D 109.5 . . ?
H58B C58D H58D 109.5 . . ?
H58C C58D H58D 109.5 . . ?
C64 C59 C60 118.1(6) . . ?
C64 C59 C48 120.5(6) . . ?
C60 C59 C48 121.4(6) . . ?
C257 C59D H59A 109.5 . . ?
C257 C59D H59B 109.5 . . ?
H59A C59D H59B 109.5 . . ?
C257 C59D H59C 109.5 . . ?
H59A C59D H59C 109.5 . . ?
H59B C59D H59C 109.5 . . ?
C59 C60 C61 120.0(7) . . ?
C59 C60 H60A 120.0 . . ?
C61 C60 H60A 120.0 . . ?
C257 C60D H60B 109.5 . . ?
C257 C60D H60C 109.5 . . ?
H60B C60D H60C 109.5 . . ?
C257 C60D H60D 109.5 . . ?
H60B C60D H60D 109.5 . . ?
H60C C60D H60D 109.5 . . ?
C62 C61 C60 121.9(7) . . ?
C62 C61 H61A 119.0 . . ?
C60 C61 H61A 119.0 . . ?
C61 C62 C63 118.1(6) . . ?
C61 C62 C130 124.9(6) . . ?
C63 C62 C130 117.0(6) . . ?
C261 C62D H62A 109.5 . . ?
C261 C62D H62B 109.5 . . ?
H62A C62D H62B 109.5 . . ?
C261 C62D H62C 109.5 . . ?
H62A C62D H62C 109.5 . . ?
H62B C62D H62C 109.5 . . ?
C64 C63 C62 120.1(7) . . ?
C64 C63 H63A 120.0 . . ?
C62 C63 H63A 120.0 . . ?
C261 C63D H63B 109.5 . . ?
C261 C63D H63C 109.5 . . ?
H63B C63D H63C 109.5 . . ?
C261 C63D H63D 109.5 . . ?
H63B C63D H63D 109.5 . . ?
H63C C63D H63D 109.5 . . ?
C59 C64 C63 121.7(7) . . ?
C59 C64 H64A 119.2 . . ?
C63 C64 H64A 119.2 . . ?
C261 C64D H64B 109.5 . . ?
C261 C64D H64C 109.5 . . ?
H64B C64D H64C 109.5 . . ?
C261 C64D H64D 109.5 . . ?
H64B C64D H64D 109.5 . . ?
H64C C64D H64D 109.5 . . ?
C70 C65 C66 116.9(6) . . ?
C70 C65 C49 123.4(6) . . ?
C66 C65 C49 119.7(6) . . ?
C65 C66 C67 122.3(7) . . ?
C65 C66 H66A 118.8 . . ?
C67 C66 H66A 118.8 . . ?
C265 C66D H66B 109.5 . . ?
C265 C66D H66C 109.5 . . ?
H66B C66D H66C 109.5 . . ?
C265 C66D H66D 109.5 . . ?
H66B C66D H66D 109.5 . . ?
H66C C66D H66D 109.5 . . ?
C68 C67 C66 120.5(7) . . ?
C68 C67 H67A 119.7 . . ?
C66 C67 H67A 119.7 . . ?
C265 C67D H67B 109.5 . . ?
C265 C67D H67C 109.5 . . ?
H67B C67D H67C 109.5 . . ?
C265 C67D H67D 109.5 . . ?
H67B C67D H67D 109.5 . . ?
H67C C67D H67D 109.5 . . ?
C67 C68 C69 118.7(6) . . ?
C67 C68 C134 123.2(6) . . ?
C69 C68 C134 118.2(6) . . ?
C265 C68D H68A 109.5 . . ?
C265 C68D H68B 109.5 . . ?
H68A C68D H68B 109.5 . . ?
C265 C68D H68C 109.5 . . ?
H68A C68D H68C 109.5 . . ?
H68B C68D H68C 109.5 . . ?
C70 C69 C68 120.3(7) . . ?
C70 C69 H69A 119.8 . . ?
C68 C69 H69A 119.8 . . ?
C65 C70 C69 121.2(7) . . ?
C65 C70 H70A 119.4 . . ?
C69 C70 H70A 119.4 . . ?
C269 C70D H70B 109.5 . . ?
C269 C70D H70C 109.5 . . ?
H70B C70D H70C 109.5 . . ?
C269 C70D H70D 109.5 . . ?
H70B C70D H70D 109.5 . . ?
H70C C70D H70D 109.5 . . ?
C72 C71 C76 117.8(6) . . ?
C72 C71 C50 120.4(6) . . ?
C76 C71 C50 121.5(6) . . ?
C269 C71D H71A 109.5 . . ?
C269 C71D H71B 109.5 . . ?
H71A C71D H71B 109.5 . . ?
C269 C71D H71C 109.5 . . ?
H71A C71D H71C 109.5 . . ?
H71B C71D H71C 109.5 . . ?
C73 C72 C71 120.5(7) . . ?
C73 C72 H72A 119.7 . . ?
C71 C72 H72A 119.7 . . ?
C269 C72D H72B 109.5 . . ?
C269 C72D H72C 109.5 . . ?
H72B C72D H72C 109.5 . . ?
C269 C72D H72D 109.5 . . ?
H72B C72D H72D 109.5 . . ?
H72C C72D H72D 109.5 . . ?
C74 C73 C72 121.2(8) . . ?
C74 C73 H73A 119.4 . . ?
C72 C73 H73A 119.4 . . ?
C73 C74 C75 118.7(7) . . ?
C73 C74 C138 118.8(7) . . ?
C75 C74 C138 122.5(7) . . ?
C273 C74D H74A 109.5 . . ?
C273 C74D H74B 109.5 . . ?
H74A C74D H74B 109.5 . . ?
C273 C74D H74C 109.5 . . ?
H74A C74D H74C 109.5 . . ?
H74B C74D H74C 109.5 . . ?
C74 C75 C76 121.0(8) . . ?
C74 C75 H75A 119.5 . . ?
C76 C75 H75A 119.5 . . ?
C273 C75D H75B 109.5 . . ?
C273 C75D H75C 109.5 . . ?
H75B C75D H75C 109.5 . . ?
C273 C75D H75D 109.5 . . ?
H75B C75D H75D 109.5 . . ?
H75C C75D H75D 109.5 . . ?
C75 C76 C71 120.7(7) . . ?
C75 C76 H76A 119.7 . . ?
C71 C76 H76A 119.7 . . ?
C273 C76D H76B 109.5 . . ?
C273 C76D H76C 109.5 . . ?
H76B C76D H76C 109.5 . . ?
C273 C76D H76D 109.5 . . ?
H76B C76D H76D 109.5 . . ?
H76C C76D H76D 109.5 . . ?
C82 C77 C78 116.2(5) . . ?
C82 C77 C51 120.8(5) . . ?
C78 C77 C51 122.9(5) . . ?
C79 C78 C77 123.5(6) . . ?
C79 C78 H78A 118.3 . . ?
C77 C78 H78A 118.3 . . ?
C277 C78D H78B 109.5 . . ?
C277 C78D H78C 109.5 . . ?
H78B C78D H78C 109.5 . . ?
C277 C78D H78D 109.5 . . ?
H78B C78D H78D 109.5 . . ?
H78C C78D H78D 109.5 . . ?
C78 C79 C80 120.1(6) . . ?
C78 C79 H79A 119.9 . . ?
C80 C79 H79A 119.9 . . ?
C277 C79D H79B 109.5 . . ?
C277 C79D H79C 109.5 . . ?
H79B C79D H79C 109.5 . . ?
C277 C79D H79D 109.5 . . ?
H79B C79D H79D 109.5 . . ?
H79C C79D H79D 109.5 . . ?
C81 C80 C79 117.8(5) . . ?
C81 C80 C142 122.4(5) . . ?
C79 C80 C142 119.7(5) . . ?
C277 C80D H80A 109.5 . . ?
C277 C80D H80B 109.5 . . ?
H80A C80D H80B 109.5 . . ?
C277 C80D H80C 109.5 . . ?
H80A C80D H80C 109.5 . . ?
H80B C80D H80C 109.5 . . ?
C80 C81 C82 123.1(5) . . ?
C80 C81 H81A 118.5 . . ?
C82 C81 H81A 118.5 . . ?
C77 C82 C81 118.9(5) . . ?
C77 C82 C92 121.3(5) . . ?
C81 C82 C92 118.8(5) . . ?
C84 C83 C52 121.2(5) . . ?
C84 C83 C92 118.0(5) . . ?
C52 C83 C92 120.8(5) . . ?
C85 C84 C83 119.8(5) . . ?
C85 C84 C54 122.1(5) . . ?
C83 C84 C54 117.9(5) . . ?
C84 C85 C86 125.6(5) . . ?
C84 C85 C90 118.2(5) . . ?
C86 C85 C90 116.1(5) . . ?
C87 C86 C85 122.0(5) . . ?
C87 C86 H86A 119.0 . . ?
C85 C86 H86A 119.0 . . ?
C86 C87 C88 121.4(5) . . ?
C86 C87 H87A 119.3 . . ?
C88 C87 H87A 119.3 . . ?
O2 C88 C89 119.7(5) . . ?
O2 C88 C87 120.2(5) . . ?
C89 C88 C87 119.9(5) . . ?
C88 C89 C90 118.2(5) . . ?
C88 C89 C43 123.1(5) . . ?
C90 C89 C43 118.7(5) . . ?
C91 C90 C89 119.4(5) . . ?
C91 C90 C85 118.9(5) . . ?
C89 C90 C85 121.6(5) . . ?
C92 C91 C90 117.9(5) . . ?
C92 C91 C45 126.5(5) . . ?
C90 C91 C45 115.5(5) . . ?
C91 C92 C83 118.4(5) . . ?
C91 C92 C82 123.8(5) . . ?
C83 C92 C82 117.7(5) . . ?
O1 C93 C94 113.9(6) . . ?
O1 C93 H93A 108.8 . . ?
C94 C93 H93A 108.8 . . ?
O1 C93 H93B 108.8 . . ?
C94 C93 H93B 108.8 . . ?
H93A C93 H93B 107.7 . . ?
C93 C94 C95 110.2(6) . . ?
C93 C94 H94A 109.6 . . ?
C95 C94 H94A 109.6 . . ?
C93 C94 H94B 109.6 . . ?
C95 C94 H94B 109.6 . . ?
H94A C94 H94B 108.1 . . ?
O2 C95 C94 106.0(6) . . ?
O2 C95 H95A 110.5 . . ?
C94 C95 H95A 110.5 . . ?
O2 C95 H95B 110.5 . . ?
C94 C95 H95B 110.5 . . ?
H95A C95 H95B 108.7 . . ?
C99 C96 C97 110.0(10) . . ?
C97A C96 C98A 109.9(10) . . ?
C97A C96 C99A 109.2(10) . . ?
C98A C96 C99A 109.8(10) . . ?
C99 C96 C98 108.7(10) . . ?
C97 C96 C98 109.9(9) . . ?
C99 C96 C10 109.5(8) . . ?
C97 C96 C10 111.3(8) . . ?
C97A C96 C10 110.7(9) . . ?
C98A C96 C10 109.7(10) . . ?
C99A C96 C10 107.4(9) . . ?
C98 C96 C10 107.2(8) . . ?
C96 C97 H97A 109.5 . . ?
C96 C97 H97B 109.5 . . ?
H97A C97 H97B 109.5 . . ?
C96 C97 H97C 109.5 . . ?
H97A C97 H97C 109.5 . . ?
H97B C97 H97C 109.5 . . ?
C96 C97A H97D 109.5 . . ?
C96 C97A H97E 109.5 . . ?
H97D C97A H97E 109.5 . . ?
C96 C97A H97F 109.5 . . ?
H97D C97A H97F 109.5 . . ?
H97E C97A H97F 109.5 . . ?
C96 C98 H98A 109.5 . . ?
C96 C98 H98B 109.5 . . ?
H98A C98 H98B 109.5 . . ?
C96 C98 H98C 109.5 . . ?
H98A C98 H98C 109.5 . . ?
H98B C98 H98C 109.5 . . ?
C96 C98A H98D 109.5 . . ?
C96 C98A H98E 109.5 . . ?
H98D C98A H98E 109.5 . . ?
C96 C98A H98F 109.5 . . ?
H98D C98A H98F 109.5 . . ?
H98E C98A H98F 109.5 . . ?
C96 C99 H99A 109.5 . . ?
C96 C99 H99B 109.5 . . ?
H99A C99 H99B 109.5 . . ?
C96 C99 H99C 109.5 . . ?
H99A C99 H99C 109.5 . . ?
H99B C99 H99C 109.5 . . ?
C96 C99A H99D 109.5 . . ?
C96 C99A H99E 109.5 . . ?
H99D C99A H99E 109.5 . . ?
C96 C99A H99F 109.5 . . ?
H99D C99A H99F 109.5 . . ?
H99E C99A H99F 109.5 . . ?
C02B C100 C01B 113.7(10) . . ?
C103 C100 C102 114.2(10) . . ?
C103 C100 C101 110.8(11) . . ?
C102 C100 C101 103.2(9) . . ?
C02B C100 C03B 111.4(10) . . ?
C01B C100 C03B 104.7(10) . . ?
C103 C100 C16 115.3(8) . . ?
C02B C100 C16 112.3(9) . . ?
C01B C100 C16 110.8(8) . . ?
C102 C100 C16 108.1(8) . . ?
C101 C100 C16 104.1(8) . . ?
C03B C100 C16 103.2(8) . . ?
C100 C101 H10A 109.5 . . ?
C100 C101 H10B 109.5 . . ?
H10A C101 H10B 109.5 . . ?
C100 C101 H10C 109.5 . . ?
H10A C101 H10C 109.5 . . ?
H10B C101 H10C 109.5 . . ?
C100 C102 H10D 109.5 . . ?
C100 C102 H10E 109.5 . . ?
H10D C102 H10E 109.5 . . ?
C100 C102 H10F 109.5 . . ?
H10D C102 H10F 109.5 . . ?
H10E C102 H10F 109.5 . . ?
C100 C103 H10G 109.5 . . ?
C100 C103 H10H 109.5 . . ?
H10G C103 H10H 109.5 . . ?
C100 C103 H10I 109.5 . . ?
H10G C103 H10I 109.5 . . ?
H10H C103 H10I 109.5 . . ?
C17B C114 C15B 109.5(10) . . ?
C116 C114 C115 110.3(10) . . ?
C116 C114 C117 111.6(11) . . ?
C115 C114 C117 106.7(10) . . ?
C17B C114 C16B 109.5(10) . . ?
C15B C114 C16B 110.7(9) . . ?
C17B C114 C22 108.3(8) . . ?
C116 C114 C22 110.6(10) . . ?
C15B C114 C22 111.2(9) . . ?
C115 C114 C22 110.4(9) . . ?
C117 C114 C22 107.1(9) . . ?
C16B C114 C22 107.7(8) . . ?
C114 C115 H11B 109.5 . . ?
C114 C115 H11C 109.5 . . ?
H11B C115 H11C 109.5 . . ?
C114 C115 H11D 109.5 . . ?
H11B C115 H11D 109.5 . . ?
H11C C115 H11D 109.5 . . ?
C114 C116 H11E 109.5 . . ?
C114 C116 H11F 109.5 . . ?
H11E C116 H11F 109.5 . . ?
C114 C116 H11G 109.5 . . ?
H11E C116 H11G 109.5 . . ?
H11F C116 H11G 109.5 . . ?
C114 C117 H11H 109.5 . . ?
C114 C117 H11I 109.5 . . ?
H11H C117 H11I 109.5 . . ?
C114 C117 H11J 109.5 . . ?
H11H C117 H11J 109.5 . . ?
H11I C117 H11J 109.5 . . ?
C119 C118 C121 111.2(11) . . ?
C19B C118 C20B 112.3(11) . . ?
C19B C118 C21B 107.8(11) . . ?
C20B C118 C21B 109.9(11) . . ?
C119 C118 C120 107.4(10) . . ?
C121 C118 C120 111.0(10) . . ?
C119 C118 C28 110.3(8) . . ?
C19B C118 C28 110.5(10) . . ?
C121 C118 C28 108.9(9) . . ?
C20B C118 C28 108.1(10) . . ?
C21B C118 C28 108.2(10) . . ?
C120 C118 C28 108.0(9) . . ?
C118 C119 H11K 109.5 . . ?
C118 C119 H11L 109.5 . . ?
H11K C119 H11L 109.5 . . ?
C118 C119 H11M 109.5 . . ?
H11K C119 H11M 109.5 . . ?
H11L C119 H11M 109.5 . . ?
C118 C120 H12B 109.5 . . ?
C118 C120 H12C 109.5 . . ?
H12B C120 H12C 109.5 . . ?
C118 C120 H12D 109.5 . . ?
H12B C120 H12D 109.5 . . ?
H12C C120 H12D 109.5 . . ?
C118 C121 H12E 109.5 . . ?
C118 C121 H12F 109.5 . . ?
H12E C121 H12F 109.5 . . ?
C118 C121 H12G 109.5 . . ?
H12E C121 H12G 109.5 . . ?
H12F C121 H12G 109.5 . . ?
C124 C122 C123 109.5(11) . . ?
C23B C122 C24B 109.3(11) . . ?
C23B C122 C25B 110.1(11) . . ?
C24B C122 C25B 109.8(11) . . ?
C124 C122 C125 110.2(11) . . ?
C123 C122 C125 110.0(11) . . ?
C23B C122 C34 109.2(10) . . ?
C124 C122 C34 110.8(10) . . ?
C123 C122 C34 108.8(10) . . ?
C24B C122 C34 110.0(10) . . ?
C25B C122 C34 108.3(10) . . ?
C125 C122 C34 107.5(8) . . ?
C122 C123 H12H 109.5 . . ?
C122 C123 H12I 109.5 . . ?
H12H C123 H12I 109.5 . . ?
C122 C123 H12J 109.5 . . ?
H12H C123 H12J 109.5 . . ?
H12I C123 H12J 109.5 . . ?
C122 C124 H12K 109.5 . . ?
C122 C124 H12L 109.5 . . ?
H12K C124 H12L 109.5 . . ?
C122 C124 H12M 109.5 . . ?
H12K C124 H12M 109.5 . . ?
H12L C124 H12M 109.5 . . ?
C122 C125 H12N 109.5 . . ?
C122 C125 H12O 109.5 . . ?
H12N C125 H12O 109.5 . . ?
C122 C125 H12P 109.5 . . ?
H12N C125 H12P 109.5 . . ?
H12O C125 H12P 109.5 . . ?
C129 C126 C127 109.5(10) . . ?
C29B C126 C28B 111.4(11) . . ?
C29B C126 C27B 108.9(10) . . ?
C28B C126 C27B 108.4(10) . . ?
C129 C126 C128 110.3(10) . . ?
C127 C126 C128 108.8(10) . . ?
C129 C126 C56 109.6(8) . . ?
C29B C126 C56 108.4(10) . . ?
C127 C126 C56 111.6(9) . . ?
C28B C126 C56 109.4(10) . . ?
C27B C126 C56 110.4(10) . . ?
C128 C126 C56 107.1(9) . . ?
C126 C127 H12Q 109.5 . . ?
C126 C127 H12R 109.5 . . ?
H12Q C127 H12R 109.5 . . ?
C126 C127 H12S 109.5 . . ?
H12Q C127 H12S 109.5 . . ?
H12R C127 H12S 109.5 . . ?
C126 C128 H12T 109.5 . . ?
C126 C128 H12U 109.5 . . ?
H12T C128 H12U 109.5 . . ?
C126 C128 H12V 109.5 . . ?
H12T C128 H12V 109.5 . . ?
H12U C128 H12V 109.5 . . ?
C126 C129 H12W 109.5 . . ?
C126 C129 H12X 109.5 . . ?
H12W C129 H12X 109.5 . . ?
C126 C129 H12Y 109.5 . . ?
H12W C129 H12Y 109.5 . . ?
H12X C129 H12Y 109.5 . . ?
C133 C130 C131 110.3(11) . . ?
C32B C130 C31B 111.7(11) . . ?
C32B C130 C33B 110.0(11) . . ?
C31B C130 C33B 108.1(10) . . ?
C133 C130 C132 109.1(11) . . ?
C131 C130 C132 111.5(11) . . ?
C32B C130 C62 108.9(10) . . ?
C133 C130 C62 109.8(9) . . ?
C131 C130 C62 108.5(9) . . ?
C31B C130 C62 110.0(9) . . ?
C33B C130 C62 108.2(10) . . ?
C132 C130 C62 107.6(9) . . ?
C130 C131 H13A 109.5 . . ?
C130 C131 H13B 109.5 . . ?
H13A C131 H13B 109.5 . . ?
C130 C131 H13C 109.5 . . ?
H13A C131 H13C 109.5 . . ?
H13B C131 H13C 109.5 . . ?
C130 C132 H13D 109.5 . . ?
C130 C132 H13E 109.5 . . ?
H13D C132 H13E 109.5 . . ?
C130 C132 H13F 109.5 . . ?
H13D C132 H13F 109.5 . . ?
H13E C132 H13F 109.5 . . ?
C130 C133 H13G 109.5 . . ?
C130 C133 H13H 109.5 . . ?
H13G C133 H13H 109.5 . . ?
C130 C133 H13I 109.5 . . ?
H13G C133 H13I 109.5 . . ?
H13H C133 H13I 109.5 . . ?
C137 C134 C135 111.0(10) . . ?
C35B C134 C36B 111.9(11) . . ?
C35B C134 C37B 109.8(10) . . ?
C36B C134 C37B 108.2(10) . . ?
C137 C134 C136 110.8(10) . . ?
C135 C134 C136 108.3(10) . . ?
C137 C134 C68 108.4(9) . . ?
C35B C134 C68 110.8(9) . . ?
C135 C134 C68 109.8(9) . . ?
C36B C134 C68 108.7(9) . . ?
C37B C134 C68 107.3(9) . . ?
C136 C134 C68 108.5(9) . . ?
C134 C135 H13J 109.5 . . ?
C134 C135 H13K 109.5 . . ?
H13J C135 H13K 109.5 . . ?
C134 C135 H13L 109.5 . . ?
H13J C135 H13L 109.5 . . ?
H13K C135 H13L 109.5 . . ?
C134 C136 H13M 109.5 . . ?
C134 C136 H13N 109.5 . . ?
H13M C136 H13N 109.5 . . ?
C134 C136 H13O 109.5 . . ?
H13M C136 H13O 109.5 . . ?
H13N C136 H13O 109.5 . . ?
C134 C137 H13P 109.5 . . ?
C134 C137 H13Q 109.5 . . ?
H13P C137 H13Q 109.5 . . ?
C134 C137 H13R 109.5 . . ?
H13P C137 H13R 109.5 . . ?
H13Q C137 H13R 109.5 . . ?
C139 C138 C141 115.4(12) . . ?
C41B C138 C40B 111.3(11) . . ?
C41B C138 C39B 109.1(11) . . ?
C40B C138 C39B 111.8(11) . . ?
C139 C138 C140 109.1(11) . . ?
C141 C138 C140 108.6(11) . . ?
C139 C138 C74 109.1(10) . . ?
C41B C138 C74 110.4(9) . . ?
C141 C138 C74 107.6(11) . . ?
C40B C138 C74 108.1(10) . . ?
C39B C138 C74 106.1(10) . . ?
C140 C138 C74 106.7(9) . . ?
C138 C139 H13S 109.5 . . ?
C138 C139 H13T 109.5 . . ?
H13S C139 H13T 109.5 . . ?
C138 C139 H13U 109.5 . . ?
H13S C139 H13U 109.5 . . ?
H13T C139 H13U 109.5 . . ?
C138 C140 H14B 109.5 . . ?
C138 C140 H14C 109.5 . . ?
H14B C140 H14C 109.5 . . ?
C138 C140 H14D 109.5 . . ?
H14B C140 H14D 109.5 . . ?
H14C C140 H14D 109.5 . . ?
C138 C141 H14E 109.5 . . ?
C138 C141 H14F 109.5 . . ?
H14E C141 H14F 109.5 . . ?
C138 C141 H14G 109.5 . . ?
H14E C141 H14G 109.5 . . ?
H14F C141 H14G 109.5 . . ?
C43B C142 C45B 110.5(11) . . ?
C143 C142 C145 110.3(11) . . ?
C143 C142 C144 110.8(11) . . ?
C145 C142 C144 108.7(10) . . ?
C43B C142 C44B 110.5(11) . . ?
C45B C142 C44B 108.6(10) . . ?
C143 C142 C80 109.0(9) . . ?
C43B C142 C80 108.6(10) . . ?
C45B C142 C80 111.6(9) . . ?
C145 C142 C80 110.8(9) . . ?
C144 C142 C80 107.2(9) . . ?
C44B C142 C80 106.8(9) . . ?
C142 C143 H14H 109.5 . . ?
C142 C143 H14I 109.5 . . ?
H14H C143 H14I 109.5 . . ?
C142 C143 H14J 109.5 . . ?
H14H C143 H14J 109.5 . . ?
H14I C143 H14J 109.5 . . ?
C142 C144 H14K 109.5 . . ?
C142 C144 H14L 109.5 . . ?
H14K C144 H14L 109.5 . . ?
C142 C144 H14M 109.5 . . ?
H14K C144 H14M 109.5 . . ?
H14L C144 H14M 109.5 . . ?
C142 C145 H14N 109.5 . . ?
C142 C145 H14O 109.5 . . ?
H14N C145 H14O 109.5 . . ?
C142 C145 H14P 109.5 . . ?
H14N C145 H14P 109.5 . . ?
H14O C145 H14P 109.5 . . ?
C147 C146 C151 119.4(5) . . ?
C147 C146 C152 122.3(5) . . ?
C151 C146 C152 118.3(5) . . ?
C148 C147 C146 119.8(5) . . ?
C148 C147 C158 120.3(5) . . ?
C146 C147 C158 119.9(5) . . ?
C147 C148 C149 120.8(5) . . ?
C147 C148 C164 120.2(5) . . ?
C149 C148 C164 119.0(5) . . ?
C150 C149 C148 120.8(5) . . ?
C150 C149 C170 126.1(5) . . ?
C148 C149 C170 113.0(5) . . ?
C149 C150 C151 118.2(5) . . ?
C149 C150 C176 124.4(5) . . ?
C151 C150 C176 117.4(5) . . ?
C150 C151 C146 119.9(5) . . ?
C150 C151 C182 121.4(5) . . ?
C146 C151 C182 118.7(5) . . ?
C153 C152 C157 116.4(6) . . ?
C153 C152 C146 119.7(6) . . ?
C157 C152 C146 123.2(6) . . ?
C154 C153 C152 118.9(6) . . ?
C154 C153 C191 121.3(5) . . ?
C152 C153 C191 119.3(5) . . ?
C155 C154 C153 123.5(6) . . ?
C155 C154 H15E 118.2 . . ?
C153 C154 H15E 118.2 . . ?
C154 C155 C156 117.2(6) . . ?
C154 C155 C241 122.9(5) . . ?
C156 C155 C241 119.9(5) . . ?
C157 C156 C155 121.4(6) . . ?
C157 C156 H15F 119.3 . . ?
C155 C156 H15F 119.3 . . ?
C156 C157 C152 122.3(6) . . ?
C156 C157 H15G 118.9 . . ?
C152 C157 H15G 118.9 . . ?
C159 C158 C163 117.4(6) . . ?
C159 C158 C147 119.0(6) . . ?
C163 C158 C147 123.3(6) . . ?
C158 C159 C160 121.7(8) . . ?
C158 C159 H15H 119.2 . . ?
C160 C159 H15H 119.2 . . ?
C161 C160 C159 121.6(8) . . ?
C161 C160 H16D 119.2 . . ?
C159 C160 H16D 119.2 . . ?
C160 C161 C162 118.7(7) . . ?
C160 C161 C245 120.5(7) . . ?
C162 C161 C245 120.7(7) . . ?
C161 C162 C163 119.5(8) . . ?
C161 C162 H16E 120.2 . . ?
C163 C162 H16E 120.2 . . ?
C158 C163 C162 120.4(8) . . ?
C158 C163 H16F 119.8 . . ?
C162 C163 H16F 119.8 . . ?
C165 C164 C169 117.5(6) . . ?
C165 C164 C148 119.6(6) . . ?
C169 C164 C148 122.9(7) . . ?
C164 C165 C166 122.0(8) . . ?
C164 C165 H16G 119.0 . . ?
C166 C165 H16G 119.0 . . ?
C167 C166 C165 119.7(8) . . ?
C167 C166 H16H 120.2 . . ?
C165 C166 H16H 120.2 . . ?
C166 C167 C168 119.1(7) . . ?
C166 C167 C249 120.8(7) . . ?
C168 C167 C249 120.0(7) . . ?
C169 C168 C167 120.1(8) . . ?
C169 C168 H16I 119.9 . . ?
C167 C168 H16I 119.9 . . ?
C168 C169 C164 121.6(8) . . ?
C168 C169 H16J 119.2 . . ?
C164 C169 H16J 119.2 . . ?
C171 C170 C175 119.2(6) . . ?
C171 C170 C149 119.9(6) . . ?
C175 C170 C149 120.8(6) . . ?
C170 C171 C172 121.0(6) . . ?
C170 C171 H17E 119.5 . . ?
C172 C171 H17E 119.5 . . ?
C173 C172 C171 120.1(7) . . ?
C173 C172 H17F 119.9 . . ?
C171 C172 H17F 119.9 . . ?
C174 C173 C172 118.0(6) . . ?
C174 C173 C253 123.9(6) . . ?
C172 C173 C253 118.1(6) . . ?
C173 C174 C175 121.6(7) . . ?
C173 C174 H17G 119.2 . . ?
C175 C174 H17G 119.2 . . ?
C170 C175 C174 120.1(7) . . ?
C170 C175 H17H 119.9 . . ?
C174 C175 H17H 119.9 . . ?
C177 C176 C181 115.6(6) . . ?
C177 C176 C150 123.5(6) . . ?
C181 C176 C150 120.7(5) . . ?
C178 C177 C176 124.2(6) . . ?
C178 C177 H17I 117.9 . . ?
C176 C177 H17I 117.9 . . ?
C177 C178 C179 120.3(6) . . ?
C177 C178 H17J 119.8 . . ?
C179 C178 H17J 119.8 . . ?
C180 C179 C178 117.1(6) . . ?
C180 C179 C257 124.0(5) . . ?
C178 C179 C257 118.8(5) . . ?
C179 C180 C181 124.2(6) . . ?
C179 C180 H18B 117.9 . . ?
C181 C180 H18B 117.9 . . ?
C180 C181 C176 118.5(6) . . ?
C180 C181 C183 119.7(5) . . ?
C176 C181 C183 121.1(5) . . ?
C191 C182 C183 119.2(5) . . ?
C191 C182 C151 120.0(5) . . ?
C183 C182 C151 120.8(5) . . ?
C184 C183 C182 118.3(5) . . ?
C184 C183 C181 123.8(5) . . ?
C182 C183 C181 117.7(5) . . ?
C183 C184 C185 117.8(5) . . ?
C183 C184 C230 126.2(5) . . ?
C185 C184 C230 116.0(5) . . ?
C186 C185 C190 121.8(5) . . ?
C186 C185 C184 119.5(5) . . ?
C190 C185 C184 118.7(5) . . ?
C187 C186 C185 117.7(6) . . ?
C187 C186 C232 124.6(6) . . ?
C185 C186 C232 117.7(5) . . ?
O3 C187 C186 118.9(6) . . ?
O3 C187 C188 120.5(5) . . ?
C186 C187 C188 120.5(6) . . ?
C189 C188 C187 121.0(6) . . ?
C189 C188 H18C 119.5 . . ?
C187 C188 H18C 119.5 . . ?
C188 C189 C190 122.4(6) . . ?
C188 C189 H18D 118.8 . . ?
C190 C189 H18D 118.8 . . ?
C191 C190 C185 118.7(5) . . ?
C191 C190 C189 125.4(5) . . ?
C185 C190 C189 116.0(6) . . ?
C190 C191 C182 118.5(6) . . ?
C190 C191 C153 122.6(5) . . ?
C182 C191 C153 118.7(5) . . ?
C197 C192 C193 117.8(6) . . ?
C197 C192 C198 117.4(6) . . ?
C193 C192 C198 124.8(6) . . ?
C194 C193 C192 119.6(6) . . ?
C194 C193 C204 119.6(6) . . ?
C192 C193 C204 120.3(7) . . ?
C193 C194 C195 121.9(6) . . ?
C193 C194 C210 121.8(6) . . ?
C195 C194 C210 116.3(6) . . ?
C196 C195 C194 119.3(6) . . ?
C196 C195 C216 122.4(6) . . ?
C194 C195 C216 118.1(6) . . ?
C197 C196 C195 119.5(6) . . ?
C197 C196 C222 117.2(5) . . ?
C195 C196 C222 123.2(6) . . ?
C196 C197 C192 121.0(6) . . ?
C196 C197 C228 119.9(5) . . ?
C192 C197 C228 118.6(6) . . ?
C203 C198 C199 116.3(6) . . ?
C203 C198 C192 123.2(6) . . ?
C199 C198 C192 120.3(6) . . ?
C200 C199 C198 120.1(6) . . ?
C200 C199 C237 121.4(6) . . ?
C198 C199 C237 118.0(6) . . ?
C201 C200 C199 122.5(7) . . ?
C201 C200 H20E 118.7 . . ?
C199 C200 H20E 118.7 . . ?
C200 C201 C202 117.2(6) . . ?
C200 C201 C261 121.0(6) . . ?
C202 C201 C261 121.8(6) . . ?
C203 C202 C201 121.8(7) . . ?
C203 C202 H20F 119.1 . . ?
C201 C202 H20F 119.1 . . ?
C202 C203 C198 121.6(7) . . ?
C202 C203 H20G 119.2 . . ?
C198 C203 H20G 119.2 . . ?
C209 C204 C205 117.2(8) . . ?
C209 C204 C193 118.8(7) . . ?
C205 C204 C193 123.9(8) . . ?
C206 C205 C204 122.8(9) . . ?
C206 C205 H20H 118.6 . . ?
C204 C205 H20H 118.6 . . ?
C205 C206 C207 121.4(10) . . ?
C205 C206 H20I 119.3 . . ?
C207 C206 H20I 119.3 . . ?
C206 C207 C208 116.5(9) . . ?
C206 C207 C265 123.6(9) . . ?
C208 C207 C265 119.5(10) . . ?
C209 C208 C207 118.5(11) . . ?
C209 C208 H20J 120.8 . . ?
C207 C208 H20J 120.8 . . ?
C204 C209 C208 122.7(9) . . ?
C204 C209 H20K 118.6 . . ?
C208 C209 H20K 118.6 . . ?
C215 C210 C211 117.2(6) . . ?
C215 C210 C194 121.0(6) . . ?
C211 C210 C194 121.3(7) . . ?
C212 C211 C210 121.3(7) . . ?
C212 C211 H21E 119.3 . . ?
C210 C211 H21E 119.3 . . ?
C213 C212 C211 120.7(6) . . ?
C213 C212 H21F 119.6 . . ?
C211 C212 H21F 119.6 . . ?
C214 C213 C212 118.3(6) . . ?
C214 C213 C269 122.4(6) . . ?
C212 C213 C269 118.9(6) . . ?
C213 C214 C215 120.8(7) . . ?
C213 C214 H21G 119.6 . . ?
C215 C214 H21G 119.6 . . ?
C210 C215 C214 121.5(7) . . ?
C210 C215 H21H 119.2 . . ?
C214 C215 H21H 119.2 . . ?
C221 C216 C217 117.5(6) . . ?
C221 C216 C195 121.8(6) . . ?
C217 C216 C195 120.7(6) . . ?
C218 C217 C216 121.1(6) . . ?
C218 C217 H21I 119.4 . . ?
C216 C217 H21I 119.4 . . ?
C219 C218 C217 120.4(6) . . ?
C219 C218 H21J 119.8 . . ?
C217 C218 H21J 119.8 . . ?
C218 C219 C220 118.2(6) . . ?
C218 C219 C273 122.0(6) . . ?
C220 C219 C273 119.8(5) . . ?
C221 C220 C219 120.8(6) . . ?
C221 C220 H22A 119.6 . . ?
C219 C220 H22A 119.6 . . ?
C220 C221 C216 121.8(7) . . ?
C220 C221 H22B 119.1 . . ?
C216 C221 H22B 119.1 . . ?
C223 C222 C227 116.3(6) . . ?
C223 C222 C196 123.9(6) . . ?
C227 C222 C196 119.5(6) . . ?
C224 C223 C222 122.5(6) . . ?
C224 C223 H22C 118.7 . . ?
C222 C223 H22C 118.7 . . ?
C223 C224 C225 120.7(7) . . ?
C223 C224 H22D 119.6 . . ?
C225 C224 H22D 119.6 . . ?
C226 C225 C224 117.6(6) . . ?
C226 C225 C277 124.0(6) . . ?
C224 C225 C277 118.4(6) . . ?
C225 C226 C227 122.7(6) . . ?
C225 C226 H22E 118.7 . . ?
C227 C226 H22E 118.7 . . ?
C226 C227 C222 120.0(6) . . ?
C226 C227 C229 120.7(5) . . ?
C222 C227 C229 118.9(5) . . ?
C237 C228 C229 121.7(6) . . ?
C237 C228 C197 119.6(5) . . ?
C229 C228 C197 117.9(5) . . ?
C230 C229 C228 118.4(6) . . ?
C230 C229 C227 124.0(5) . . ?
C228 C229 C227 117.4(5) . . ?
C231 C230 C229 119.6(5) . . ?
C231 C230 C184 117.2(5) . . ?
C229 C230 C184 123.2(5) . . ?
C230 C231 C232 120.1(5) . . ?
C230 C231 C236 120.9(5) . . ?
C232 C231 C236 119.0(6) . . ?
C233 C232 C231 118.2(5) . . ?
C233 C232 C186 125.3(6) . . ?
C231 C232 C186 116.6(6) . . ?
C232 C233 O4 119.2(5) . . ?
C232 C233 C234 121.4(6) . . ?
O4 C233 C234 119.2(6) . . ?
C235 C234 C233 120.3(6) . . ?
C235 C234 H23E 119.9 . . ?
C233 C234 H23E 119.9 . . ?
C234 C235 C236 121.3(6) . . ?
C234 C235 H23F 119.3 . . ?
C236 C235 H23F 119.3 . . ?
C235 C236 C237 123.9(5) . . ?
C235 C236 C231 117.8(6) . . ?
C237 C236 C231 118.0(6) . . ?
C228 C237 C236 119.4(5) . . ?
C228 C237 C199 118.0(6) . . ?
C236 C237 C199 122.5(6) . . ?
O3 C238 C239 114.5(10) . . ?
O3 C238 H23G 108.6 . . ?
C239 C238 H23G 108.6 . . ?
O3 C238 H23H 108.6 . . ?
C239 C238 H23H 108.6 . . ?
H23G C238 H23H 107.6 . . ?
O3 C38D C39D 100.8(13) . . ?
O3 C38D H38A 111.6 . . ?
C39D C38D H38A 111.6 . . ?
O3 C38D H38B 111.6 . . ?
C39D C38D H38B 111.6 . . ?
H38A C38D H38B 109.4 . . ?
C240 C239 C238 114.5(12) . . ?
C240 C239 H23I 108.6 . . ?
C238 C239 H23I 108.6 . . ?
C240 C239 H23J 108.6 . . ?
C238 C239 H23J 108.6 . . ?
H23I C239 H23J 107.6 . . ?
O4 C240 C239 106.4(11) . . ?
O4 C240 H24E 110.5 . . ?
C239 C240 H24E 110.5 . . ?
O4 C240 H24F 110.5 . . ?
C239 C240 H24F 110.5 . . ?
H24E C240 H24F 108.6 . . ?
C40D C39D C38D 113.2(13) . . ?
C40D C39D H39D 108.9 . . ?
C38D C39D H39D 108.9 . . ?
C40D C39D H39E 108.9 . . ?
C38D C39D H39E 108.9 . . ?
H39D C39D H39E 107.8 . . ?
O4 C40D C39D 108.7(15) . . ?
O4 C40D H40E 110.0 . . ?
C39D C40D H40E 110.0 . . ?
O4 C40D H40F 110.0 . . ?
C39D C40D H40F 110.0 . . ?
H40E C40D H40F 108.3 . . ?
C242 C241 C244 110.0(11) . . ?
C242 C241 C243 110.1(11) . . ?
C244 C241 C243 110.1(11) . . ?
C44D C241 C43D 110.8(11) . . ?
C44D C241 C42D 109.2(11) . . ?
C43D C241 C42D 110.5(11) . . ?
C44D C241 C155 108.7(9) . . ?
C242 C241 C155 110.8(10) . . ?
C244 C241 C155 107.9(10) . . ?
C243 C241 C155 108.0(10) . . ?
C43D C241 C155 107.1(9) . . ?
C42D C241 C155 110.5(9) . . ?
C241 C242 H24G 109.5 . . ?
C241 C242 H24H 109.5 . . ?
H24G C242 H24H 109.5 . . ?
C241 C242 H24I 109.5 . . ?
H24G C242 H24I 109.5 . . ?
H24H C242 H24I 109.5 . . ?
C241 C243 H24J 109.5 . . ?
C241 C243 H24K 109.5 . . ?
H24J C243 H24K 109.5 . . ?
C241 C243 H24L 109.5 . . ?
H24J C243 H24L 109.5 . . ?
H24K C243 H24L 109.5 . . ?
C241 C244 H24M 109.5 . . ?
C241 C244 H24N 109.5 . . ?
H24M C244 H24N 109.5 . . ?
C241 C244 H24O 109.5 . . ?
H24M C244 H24O 109.5 . . ?
H24N C244 H24O 109.5 . . ?
C48D C245 C47D 110.0(10) . . ?
C246 C245 C247 112.8(10) . . ?
C246 C245 C248 111.4(10) . . ?
C247 C245 C248 108.2(10) . . ?
C48D C245 C46D 109.7(10) . . ?
C47D C245 C46D 111.1(10) . . ?
C48D C245 C161 112.1(9) . . ?
C246 C245 C161 109.7(8) . . ?
C47D C245 C161 108.4(9) . . ?
C247 C245 C161 108.4(9) . . ?
C248 C245 C161 106.0(8) . . ?
C46D C245 C161 105.5(8) . . ?
C245 C246 H24P 109.5 . . ?
C245 C246 H24Q 109.5 . . ?
H24P C246 H24Q 109.5 . . ?
C245 C246 H24R 109.5 . . ?
H24P C246 H24R 109.5 . . ?
H24Q C246 H24R 109.5 . . ?
C245 C247 H24S 109.5 . . ?
C245 C247 H24T 109.5 . . ?
H24S C247 H24T 109.5 . . ?
C245 C247 H24U 109.5 . . ?
H24S C247 H24U 109.5 . . ?
H24T C247 H24U 109.5 . . ?
C245 C248 H24V 109.5 . . ?
C245 C248 H24W 109.5 . . ?
H24V C248 H24W 109.5 . . ?
C245 C248 H24X 109.5 . . ?
H24V C248 H24X 109.5 . . ?
H24W C248 H24X 109.5 . . ?
C251 C249 C250 111.3(10) . . ?
C50D C249 C52D 111.2(9) . . ?
C251 C249 C252 112.3(10) . . ?
C250 C249 C252 107.6(9) . . ?
C50D C249 C51D 112.3(10) . . ?
C52D C249 C51D 107.3(10) . . ?
C50D C249 C167 108.9(9) . . ?
C251 C249 C167 108.3(9) . . ?
C250 C249 C167 107.4(8) . . ?
C52D C249 C167 110.4(9) . . ?
C252 C249 C167 109.9(9) . . ?
C51D C249 C167 106.7(8) . . ?
C249 C250 H25D 109.5 . . ?
C249 C250 H25E 109.5 . . ?
H25D C250 H25E 109.5 . . ?
C249 C250 H25F 109.5 . . ?
H25D C250 H25F 109.5 . . ?
H25E C250 H25F 109.5 . . ?
C249 C251 H25G 109.5 . . ?
C249 C251 H25H 109.5 . . ?
H25G C251 H25H 109.5 . . ?
C249 C251 H25I 109.5 . . ?
H25G C251 H25I 109.5 . . ?
H25H C251 H25I 109.5 . . ?
C249 C252 H25J 109.5 . . ?
C249 C252 H25K 109.5 . . ?
H25J C252 H25K 109.5 . . ?
C249 C252 H25L 109.5 . . ?
H25J C252 H25L 109.5 . . ?
H25K C252 H25L 109.5 . . ?
C255 C253 C256 114.7(10) . . ?
C54D C253 C56D 113.6(9) . . ?
C54D C253 C55D 108.9(10) . . ?
C56D C253 C55D 107.7(10) . . ?
C255 C253 C254 110.3(10) . . ?
C256 C253 C254 104.8(9) . . ?
C54D C253 C173 109.3(9) . . ?
C255 C253 C173 108.8(9) . . ?
C256 C253 C173 110.7(8) . . ?
C56D C253 C173 109.4(8) . . ?
C55D C253 C173 107.8(8) . . ?
C254 C253 C173 107.4(9) . . ?
C253 C254 H25M 109.5 . . ?
C253 C254 H25N 109.5 . . ?
H25M C254 H25N 109.5 . . ?
C253 C254 H25O 109.5 . . ?
H25M C254 H25O 109.5 . . ?
H25N C254 H25O 109.5 . . ?
C253 C255 H25P 109.5 . . ?
C253 C255 H25Q 109.5 . . ?
H25P C255 H25Q 109.5 . . ?
C253 C255 H25R 109.5 . . ?
H25P C255 H25R 109.5 . . ?
H25Q C255 H25R 109.5 . . ?
C253 C256 H25S 109.5 . . ?
C253 C256 H25T 109.5 . . ?
H25S C256 H25T 109.5 . . ?
C253 C256 H25U 109.5 . . ?
H25S C256 H25U 109.5 . . ?
H25T C256 H25U 109.5 . . ?
C258 C257 C260 110.2(11) . . ?
C60D C257 C58D 110.2(11) . . ?
C60D C257 C59D 110.6(11) . . ?
C58D C257 C59D 108.7(10) . . ?
C258 C257 C259 108.5(11) . . ?
C260 C257 C259 110.2(11) . . ?
C60D C257 C179 108.2(8) . . ?
C258 C257 C179 111.6(9) . . ?
C260 C257 C179 108.5(10) . . ?
C58D C257 C179 110.1(10) . . ?
C59D C257 C179 109.1(10) . . ?
C259 C257 C179 107.9(10) . . ?
C257 C258 H25V 109.5 . . ?
C257 C258 H25W 109.5 . . ?
H25V C258 H25W 109.5 . . ?
C257 C258 H25X 109.5 . . ?
H25V C258 H25X 109.5 . . ?
H25W C258 H25X 109.5 . . ?
C257 C259 H25Y 109.5 . . ?
C257 C259 H25Z 109.5 . . ?
H25Y C259 H25Z 109.5 . . ?
C257 C259 H26B 109.5 . . ?
H25Y C259 H26B 109.5 . . ?
H25Z C259 H26B 109.5 . . ?
C257 C260 H26C 109.5 . . ?
C257 C260 H26D 109.5 . . ?
H26C C260 H26D 109.5 . . ?
C257 C260 H26E 109.5 . . ?
H26C C260 H26E 109.5 . . ?
H26D C260 H26E 109.5 . . ?
C62D C261 C63D 112.5(11) . . ?
C262 C261 C264 108.9(9) . . ?
C262 C261 C263 108.9(9) . . ?
C264 C261 C263 109.2(8) . . ?
C62D C261 C64D 109.6(11) . . ?
C63D C261 C64D 110.0(11) . . ?
C62D C261 C201 109.3(9) . . ?
C63D C261 C201 109.1(9) . . ?
C262 C261 C201 112.8(7) . . ?
C264 C261 C201 109.4(7) . . ?
C263 C261 C201 107.6(7) . . ?
C64D C261 C201 106.1(9) . . ?
C261 C262 H26F 109.5 . . ?
C261 C262 H26G 109.5 . . ?
H26F C262 H26G 109.5 . . ?
C261 C262 H26H 109.5 . . ?
H26F C262 H26H 109.5 . . ?
H26G C262 H26H 109.5 . . ?
C261 C263 H26I 109.5 . . ?
C261 C263 H26J 109.5 . . ?
H26I C263 H26J 109.5 . . ?
C261 C263 H26K 109.5 . . ?
H26I C263 H26K 109.5 . . ?
H26J C263 H26K 109.5 . . ?
C261 C264 H26L 109.5 . . ?
C261 C264 H26M 109.5 . . ?
H26L C264 H26M 109.5 . . ?
C261 C264 H26N 109.5 . . ?
H26L C264 H26N 109.5 . . ?
H26M C264 H26N 109.5 . . ?
C67D C265 C68D 114.7(12) . . ?
C268 C265 C266 115.2(12) . . ?
C67D C265 C66D 116.1(12) . . ?
C68D C265 C66D 111.5(12) . . ?
C268 C265 C267 114.5(12) . . ?
C266 C265 C267 111.4(12) . . ?
C268 C265 C207 109.8(11) . . ?
C67D C265 C207 108.8(11) . . ?
C68D C265 C207 103.3(11) . . ?
C266 C265 C207 102.8(10) . . ?
C66D C265 C207 100.6(10) . . ?
C267 C265 C207 101.6(11) . . ?
C265 C266 H26O 109.5 . . ?
C265 C266 H26P 109.5 . . ?
H26O C266 H26P 109.5 . . ?
C265 C266 H26Q 109.5 . . ?
H26O C266 H26Q 109.5 . . ?
H26P C266 H26Q 109.5 . . ?
C265 C267 H26R 109.5 . . ?
C265 C267 H26S 109.5 . . ?
H26R C267 H26S 109.5 . . ?
C265 C267 H26T 109.5 . . ?
H26R C267 H26T 109.5 . . ?
H26S C267 H26T 109.5 . . ?
C265 C268 H26U 109.5 . . ?
C265 C268 H26V 109.5 . . ?
H26U C268 H26V 109.5 . . ?
C265 C268 H26W 109.5 . . ?
H26U C268 H26W 109.5 . . ?
H26V C268 H26W 109.5 . . ?
C270 C269 C272 110.9(11) . . ?
C270 C269 C271 109.1(11) . . ?
C272 C269 C271 109.5(10) . . ?
C71D C269 C72D 109.7(10) . . ?
C71D C269 C70D 108.9(11) . . ?
C72D C269 C70D 110.5(11) . . ?
C71D C269 C213 111.7(10) . . ?
C270 C269 C213 108.0(10) . . ?
C272 C269 C213 109.1(8) . . ?
C271 C269 C213 110.1(10) . . ?
C72D C269 C213 108.4(10) . . ?
C70D C269 C213 107.6(9) . . ?
C269 C270 H27E 109.5 . . ?
C269 C270 H27F 109.5 . . ?
H27E C270 H27F 109.5 . . ?
C269 C270 H27G 109.5 . . ?
H27E C270 H27G 109.5 . . ?
H27F C270 H27G 109.5 . . ?
C269 C271 H27H 109.5 . . ?
C269 C271 H27I 109.5 . . ?
H27H C271 H27I 109.5 . . ?
C269 C271 H27J 109.5 . . ?
H27H C271 H27J 109.5 . . ?
H27I C271 H27J 109.5 . . ?
C269 C272 H27K 109.5 . . ?
C269 C272 H27L 109.5 . . ?
H27K C272 H27L 109.5 . . ?
C269 C272 H27M 109.5 . . ?
H27K C272 H27M 109.5 . . ?
H27L C272 H27M 109.5 . . ?
C276 C273 C274 109.3(9) . . ?
C276 C273 C275 111.7(9) . . ?
C274 C273 C275 108.1(8) . . ?
C76D C273 C74D 112.0(9) . . ?
C76D C273 C75D 109.1(9) . . ?
C74D C273 C75D 108.9(8) . . ?
C76D C273 C219 110.3(8) . . ?
C276 C273 C219 111.8(8) . . ?
C274 C273 C219 108.9(8) . . ?
C275 C273 C219 106.9(8) . . ?
C74D C273 C219 107.3(8) . . ?
C75D C273 C219 109.1(8) . . ?
C273 C274 H27N 109.5 . . ?
C273 C274 H27O 109.5 . . ?
H27N C274 H27O 109.5 . . ?
C273 C274 H27P 109.5 . . ?
H27N C274 H27P 109.5 . . ?
H27O C274 H27P 109.5 . . ?
C273 C275 H27Q 109.5 . . ?
C273 C275 H27R 109.5 . . ?
H27Q C275 H27R 109.5 . . ?
C273 C275 H27S 109.5 . . ?
H27Q C275 H27S 109.5 . . ?
H27R C275 H27S 109.5 . . ?
C273 C276 H27T 109.5 . . ?
C273 C276 H27U 109.5 . . ?
H27T C276 H27U 109.5 . . ?
C273 C276 H27V 109.5 . . ?
H27T C276 H27V 109.5 . . ?
H27U C276 H27V 109.5 . . ?
C79D C277 C78D 109.9(10) . . ?
C278 C277 C279 109.5(11) . . ?
C278 C277 C280 109.6(11) . . ?
C279 C277 C280 111.2(11) . . ?
C79D C277 C80D 109.9(11) . . ?
C78D C277 C80D 109.5(11) . . ?
C278 C277 C225 110.3(10) . . ?
C79D C277 C225 109.1(9) . . ?
C78D C277 C225 110.2(10) . . ?
C279 C277 C225 108.1(10) . . ?
C280 C277 C225 108.0(10) . . ?
C80D C277 C225 108.2(10) . . ?
C277 C278 H27W 109.5 . . ?
C277 C278 H27X 109.5 . . ?
H27W C278 H27X 109.5 . . ?
C277 C278 H27Y 109.5 . . ?
H27W C278 H27Y 109.5 . . ?
H27X C278 H27Y 109.5 . . ?
C277 C279 H27Z 109.5 . . ?
C277 C279 H28D 109.5 . . ?
H27Z C279 H28D 109.5 . . ?
C277 C279 H28E 109.5 . . ?
H27Z C279 H28E 109.5 . . ?
H28D C279 H28E 109.5 . . ?
C277 C280 H28F 109.5 . . ?
C277 C280 H28G 109.5 . . ?
H28F C280 H28G 109.5 . . ?
C277 C280 H28H 109.5 . . ?
H28F C280 H28H 109.5 . . ?
H28G C280 H28H 109.5 . . ?
Cl1 C281 Cl2 112.8(6) . . ?
Cl1 C281 H28I 109.0 . . ?
Cl2 C281 H28I 109.0 . . ?
Cl1 C281 H28J 109.0 . . ?
Cl2 C281 H28J 109.0 . . ?
H28I C281 H28J 107.8 . . ?
Cl2A C81D Cl1A 111.6(6) . . ?
Cl2A C81D H81B 109.3 . . ?
Cl1A C81D H81B 109.3 . . ?
Cl2A C81D H81C 109.3 . . ?
Cl1A C81D H81C 109.3 . . ?
H81B C81D H81C 108.0 . . ?
Cl4 C282 Cl3 107.5(6) . . ?
Cl4 C282 H28K 110.2 . . ?
Cl3 C282 H28K 110.2 . . ?
Cl4 C282 H28L 110.2 . . ?
Cl3 C282 H28L 110.2 . . ?
H28K C282 H28L 108.5 . . ?
Cl6 C283 Cl5 109.1(7) . . ?
Cl6 C283 H28M 109.9 . . ?
Cl5 C283 H28M 109.9 . . ?
Cl6 C283 H28N 109.9 . . ?
Cl5 C283 H28N 109.9 . . ?
H28M C283 H28N 108.3 . . ?
C42 O1 C93 119.9(5) . . ?
C88 O2 C95 116.1(5) . . ?
C187 O3 C238 131.5(9) . . ?
C187 O3 C38D 102.8(8) . . ?
C233 O4 C40D 110.9(10) . . ?
C233 O4 C240 122.8(9) . . ?

loop_
_geom_bond_atom_site_label_1
_geom_bond_atom_site_label_2
_geom_bond_distance
_geom_bond_site_symmetry_2
_geom_bond_publ_flag
C1 C6 1.421(8) . ?
C1 C2 1.431(8) . ?
C1 C7 1.467(8) . ?
C01B C100 1.537(9) . ?
C01B H01A 0.9800 . ?
C01B H01B 0.9800 . ?
C01B H01C 0.9800 . ?
C2 C3 1.382(9) . ?
C2 C13 1.499(9) . ?
C02B C100 1.504(9) . ?
C02B H02A 0.9800 . ?
C02B H02B 0.9800 . ?
C02B H02C 0.9800 . ?
C3 C4 1.431(9) . ?
C3 C19 1.506(8) . ?
C03B C100 1.563(9) . ?
C03B H03A 0.9800 . ?
C03B H03B 0.9800 . ?
C03B H03C 0.9800 . ?
C4 C5 1.407(8) . ?
C4 C25 1.494(8) . ?
C5 C6 1.412(8) . ?
C5 C31 1.479(8) . ?
C6 C37 1.462(8) . ?
C7 C8 1.407(8) . ?
C7 C12 1.423(8) . ?
C8 C9 1.384(8) . ?
C8 C38 1.475(7) . ?
C9 C10 1.404(8) . ?
C9 H9A 0.9500 . ?
C10 C11 1.399(8) . ?
C10 C96 1.566(8) . ?
C11 C12 1.350(9) . ?
C11 H11A 0.9500 . ?
C12 H12A 0.9500 . ?
C13 C14 1.371(10) . ?
C13 C18 1.406(9) . ?
C14 C15 1.387(10) . ?
C14 H14A 0.9500 . ?
C15 C16 1.393(11) . ?
C15 H15A 0.9500 . ?
C15B C114 1.526(9) . ?
C15B H15B 0.9800 . ?
C15B H15C 0.9800 . ?
C15B H15D 0.9800 . ?
C16 C17 1.355(11) . ?
C16 C100 1.575(10) . ?
C16B C114 1.540(9) . ?
C16B H16A 0.9800 . ?
C16B H16B 0.9800 . ?
C16B H16C 0.9800 . ?
C17 C18 1.398(10) . ?
C17 H17A 0.9500 . ?
C17B C114 1.524(9) . ?
C17B H17B 0.9800 . ?
C17B H17C 0.9800 . ?
C17B H17D 0.9800 . ?
C18 H18A 0.9500 . ?
C19 C24 1.372(10) . ?
C19 C20 1.378(9) . ?
C19B C118 1.530(9) . ?
C19B H19A 0.9800 . ?
C19B H19B 0.9800 . ?
C19B H19C 0.9800 . ?
C20 C21 1.390(9) . ?
C20 H20A 0.9500 . ?
C20B C118 1.532(9) . ?
C20B H20B 0.9800 . ?
C20B H20C 0.9800 . ?
C20B H20D 0.9800 . ?
C21 C22 1.379(9) . ?
C21 H21A 0.9500 . ?
C21B C118 1.537(9) . ?
C21B H21B 0.9800 . ?
C21B H21C 0.9800 . ?
C21B H21D 0.9800 . ?
C22 C23 1.388(10) . ?
C22 C114 1.562(8) . ?
C23 C24 1.390(9) . ?
C23 H23A 0.9500 . ?
C23B C122 1.530(9) . ?
C23B H23B 0.9800 . ?
C23B H23C 0.9800 . ?
C23B H23D 0.9800 . ?
C24 H24A 0.9500 . ?
C24B C122 1.535(9) . ?
C24B H24B 0.9800 . ?
C24B H24C 0.9800 . ?
C24B H24D 0.9800 . ?
C25 C26 1.376(9) . ?
C25 C30 1.385(9) . ?
C25B C122 1.535(9) . ?
C25B H25A 0.9800 . ?
C25B H25B 0.9800 . ?
C25B H25C 0.9800 . ?
C26 C27 1.387(9) . ?
C26 H26A 0.9500 . ?
C27 C28 1.372(9) . ?
C27 H27A 0.9500 . ?
C27B C126 1.536(9) . ?
C27B H27B 0.9800 . ?
C27B H27C 0.9800 . ?
C27B H27D 0.9800 . ?
C28 C29 1.389(10) . ?
C28 C118 1.565(9) . ?
C28B C126 1.536(9) . ?
C28B H28A 0.9800 . ?
C28B H28B 0.9800 . ?
C28B H28C 0.9800 . ?
C29 C30 1.386(9) . ?
C29 H29A 0.9500 . ?
C29B C126 1.529(9) . ?
C29B H29B 0.9800 . ?
C29B H29C 0.9800 . ?
C29B H29D 0.9800 . ?
C30 H30A 0.9500 . ?
C31 C32 1.396(9) . ?
C31 C36 1.420(8) . ?
C31B C130 1.532(9) . ?
C31B H31A 0.9800 . ?
C31B H31B 0.9800 . ?
C31B H31C 0.9800 . ?
C32 C33 1.350(9) . ?
C32 H32A 0.9500 . ?
C32B C130 1.528(9) . ?
C32B H32B 0.9800 . ?
C32B H32C 0.9800 . ?
C32B H32D 0.9800 . ?
C33 C34 1.419(9) . ?
C33 H33A 0.9500 . ?
C33B C130 1.539(9) . ?
C33B H33B 0.9800 . ?
C33B H33C 0.9800 . ?
C33B H33D 0.9800 . ?
C34 C35 1.358(9) . ?
C34 C122 1.565(8) . ?
C35 C36 1.385(9) . ?
C35 H35A 0.9500 . ?
C35B C134 1.525(9) . ?
C35B H35B 0.9800 . ?
C35B H35C 0.9800 . ?
C35B H35D 0.9800 . ?
C36 C46 1.473(9) . ?
C36B C134 1.533(9) . ?
C36B H36A 0.9800 . ?
C36B H36B 0.9800 . ?
C36B H36C 0.9800 . ?
C37 C38 1.380(8) . ?
C37 C46 1.435(8) . ?
C37B C134 1.536(9) . ?
C37B H37A 0.9800 . ?
C37B H37B 0.9800 . ?
C37B H37C 0.9800 . ?
C38 C39 1.448(8) . ?
C39 C44 1.405(7) . ?
C39 C40 1.405(9) . ?
C39B C138 1.538(9) . ?
C39B H39A 0.9800 . ?
C39B H39B 0.9800 . ?
C39B H39C 0.9800 . ?
C40 C41 1.369(9) . ?
C40 H40A 0.9500 . ?
C40B C138 1.529(9) . ?
C40B H40B 0.9800 . ?
C40B H40C 0.9800 . ?
C40B H40D 0.9800 . ?
C41 C42 1.419(8) . ?
C41 H41A 0.9500 . ?
C41B C138 1.517(9) . ?
C41B H41B 0.9800 . ?
C41B H41C 0.9800 . ?
C41B H41D 0.9800 . ?
C42 C43 1.373(9) . ?
C42 O1 1.373(7) . ?
C42D C241 1.537(9) . ?
C42D H42A 0.9800 . ?
C42D H42B 0.9800 . ?
C42D H42C 0.9800 . ?
C43 C44 1.448(8) . ?
C43 C89 1.473(8) . ?
C43B C142 1.528(9) . ?
C43B H43A 0.9800 . ?
C43B H43B 0.9800 . ?
C43B H43C 0.9800 . ?
C43D C241 1.535(9) . ?
C43D H43D 0.9800 . ?
C43D H43E 0.9800 . ?
C43D H43F 0.9800 . ?
C44 C45 1.430(8) . ?
C44B C142 1.539(9) . ?
C44B H44A 0.9800 . ?
C44B H44B 0.9800 . ?
C44B H44C 0.9800 . ?
C44D C241 1.531(9) . ?
C44D H44D 0.9800 . ?
C44D H44E 0.9800 . ?
C44D H44F 0.9800 . ?
C45 C46 1.392(8) . ?
C45 C91 1.492(7) . ?
C45B C142 1.531(8) . ?
C45B H45A 0.9800 . ?
C45B H45B 0.9800 . ?
C45B H45C 0.9800 . ?
C46D C245 1.545(9) . ?
C46D H46A 0.9800 . ?
C46D H46B 0.9800 . ?
C46D H46C 0.9800 . ?
C47 C48 1.419(8) . ?
C47 C52 1.434(8) . ?
C47 C53 1.463(9) . ?
C47D C245 1.526(9) . ?
C47D H47A 0.9800 . ?
C47D H47B 0.9800 . ?
C47D H47C 0.9800 . ?
C48 C49 1.382(9) . ?
C48 C59 1.504(8) . ?
C48D C245 1.507(9) . ?
C48D H48A 0.9800 . ?
C48D H48B 0.9800 . ?
C48D H48C 0.9800 . ?
C49 C50 1.405(8) . ?
C49 C65 1.499(8) . ?
C50 C51 1.414(8) . ?
C50 C71 1.494(9) . ?
C50D C249 1.519(9) . ?
C50D H50A 0.9800 . ?
C50D H50B 0.9800 . ?
C50D H50C 0.9800 . ?
C51 C52 1.433(8) . ?
C51 C77 1.498(8) . ?
C51D C249 1.544(9) . ?
C51D H51A 0.9800 . ?
C51D H51B 0.9800 . ?
C51D H51C 0.9800 . ?
C52 C83 1.444(8) . ?
C52D C249 1.534(9) . ?
C52D H52A 0.9800 . ?
C52D H52B 0.9800 . ?
C52D H52C 0.9800 . ?
C53 C58 1.398(9) . ?
C53 C54 1.417(8) . ?
C54 C55 1.399(9) . ?
C54 C84 1.465(8) . ?
C54D C253 1.520(9) . ?
C54D H54A 0.9800 . ?
C54D H54B 0.9800 . ?
C54D H54C 0.9800 . ?
C55 C56 1.364(9) . ?
C55 H55A 0.9500 . ?
C55D C253 1.545(9) . ?
C55D H55B 0.9800 . ?
C55D H55C 0.9800 . ?
C55D H55D 0.9800 . ?
C56 C57 1.389(9) . ?
C56 C126 1.553(8) . ?
C56D C253 1.531(9) . ?
C56D H56A 0.9800 . ?
C56D H56B 0.9800 . ?
C56D H56C 0.9800 . ?
C57 C58 1.376(9) . ?
C57 H57A 0.9500 . ?
C58 H58A 0.9500 . ?
C58D C257 1.532(9) . ?
C58D H58B 0.9800 . ?
C58D H58C 0.9800 . ?
C58D H58D 0.9800 . ?
C59 C64 1.375(10) . ?
C59 C60 1.377(9) . ?
C59D C257 1.533(9) . ?
C59D H59A 0.9800 . ?
C59D H59B 0.9800 . ?
C59D H59C 0.9800 . ?
C60 C61 1.407(9) . ?
C60 H60A 0.9500 . ?
C60D C257 1.531(9) . ?
C60D H60B 0.9800 . ?
C60D H60C 0.9800 . ?
C60D H60D 0.9800 . ?
C61 C62 1.343(10) . ?
C61 H61A 0.9500 . ?
C62 C63 1.405(10) . ?
C62 C130 1.579(9) . ?
C62D C261 1.523(9) . ?
C62D H62A 0.9800 . ?
C62D H62B 0.9800 . ?
C62D H62C 0.9800 . ?
C63 C64 1.379(9) . ?
C63 H63A 0.9500 . ?
C63D C261 1.525(9) . ?
C63D H63B 0.9800 . ?
C63D H63C 0.9800 . ?
C63D H63D 0.9800 . ?
C64 H64A 0.9500 . ?
C64D C261 1.541(9) . ?
C64D H64B 0.9800 . ?
C64D H64C 0.9800 . ?
C64D H64D 0.9800 . ?
C65 C70 1.381(10) . ?
C65 C66 1.381(10) . ?
C66 C67 1.388(9) . ?
C66 H66A 0.9500 . ?
C66D C265 1.543(9) . ?
C66D H66B 0.9800 . ?
C66D H66C 0.9800 . ?
C66D H66D 0.9800 . ?
C67 C68 1.348(10) . ?
C67 H67A 0.9500 . ?
C67D C265 1.500(9) . ?
C67D H67B 0.9800 . ?
C67D H67C 0.9800 . ?
C67D H67D 0.9800 . ?
C68 C69 1.401(11) . ?
C68 C134 1.576(9) . ?
C68D C265 1.535(9) . ?
C68D H68A 0.9800 . ?
C68D H68B 0.9800 . ?
C68D H68C 0.9800 . ?
C69 C70 1.390(10) . ?
C69 H69A 0.9500 . ?
C70 H70A 0.9500 . ?
C70D C269 1.537(9) . ?
C70D H70B 0.9800 . ?
C70D H70C 0.9800 . ?
C70D H70D 0.9800 . ?
C71 C72 1.385(10) . ?
C71 C76 1.398(9) . ?
C71D C269 1.529(9) . ?
C71D H71A 0.9800 . ?
C71D H71B 0.9800 . ?
C71D H71C 0.9800 . ?
C72 C73 1.383(10) . ?
C72 H72A 0.9500 . ?
C72D C269 1.537(9) . ?
C72D H72B 0.9800 . ?
C72D H72C 0.9800 . ?
C72D H72D 0.9800 . ?
C73 C74 1.370(11) . ?
C73 H73A 0.9500 . ?
C74 C75 1.373(11) . ?
C74 C138 1.604(11) . ?
C74D C273 1.537(9) . ?
C74D H74A 0.9800 . ?
C74D H74B 0.9800 . ?
C74D H74C 0.9800 . ?
C75 C76 1.375(10) . ?
C75 H75A 0.9500 . ?
C75D C273 1.537(9) . ?
C75D H75B 0.9800 . ?
C75D H75C 0.9800 . ?
C75D H75D 0.9800 . ?
C76 H76A 0.9500 . ?
C76D C273 1.521(8) . ?
C76D H76B 0.9800 . ?
C76D H76C 0.9800 . ?
C76D H76D 0.9800 . ?
C77 C82 1.405(8) . ?
C77 C78 1.418(9) . ?
C78 C79 1.363(9) . ?
C78 H78A 0.9500 . ?
C78D C277 1.530(9) . ?
C78D H78B 0.9800 . ?
C78D H78C 0.9800 . ?
C78D H78D 0.9800 . ?
C79 C80 1.409(9) . ?
C79 H79A 0.9500 . ?
C79D C277 1.528(9) . ?
C79D H79B 0.9800 . ?
C79D H79C 0.9800 . ?
C79D H79D 0.9800 . ?
C80 C81 1.359(8) . ?
C80 C142 1.563(8) . ?
C80D C277 1.537(9) . ?
C80D H80A 0.9800 . ?
C80D H80B 0.9800 . ?
C80D H80C 0.9800 . ?
C81 C82 1.427(8) . ?
C81 H81A 0.9500 . ?
C82 C92 1.460(8) . ?
C83 C84 1.409(8) . ?
C83 C92 1.450(8) . ?
C84 C85 1.408(8) . ?
C85 C86 1.419(8) . ?
C85 C90 1.431(8) . ?
C86 C87 1.353(8) . ?
C86 H86A 0.9500 . ?
C87 C88 1.402(8) . ?
C87 H87A 0.9500 . ?
C88 O2 1.362(7) . ?
C88 C89 1.388(8) . ?
C89 C90 1.424(8) . ?
C90 C91 1.419(8) . ?
C91 C92 1.398(8) . ?
C93 O1 1.428(7) . ?
C93 C94 1.503(10) . ?
C93 H93A 0.9900 . ?
C93 H93B 0.9900 . ?
C94 C95 1.526(10) . ?
C94 H94A 0.9900 . ?
C94 H94B 0.9900 . ?
C95 O2 1.420(9) . ?
C95 H95A 0.9900 . ?
C95 H95B 0.9900 . ?
C96 C99 1.522(9) . ?
C96 C97 1.523(8) . ?
C96 C97A 1.524(9) . ?
C96 C98A 1.526(9) . ?
C96 C99A 1.541(9) . ?
C96 C98 1.542(9) . ?
C97 H97A 0.9800 . ?
C97 H97B 0.9800 . ?
C97 H97C 0.9800 . ?
C97A H97D 0.9800 . ?
C97A H97E 0.9800 . ?
C97A H97F 0.9800 . ?
C98 H98A 0.9800 . ?
C98 H98B 0.9800 . ?
C98 H98C 0.9800 . ?
C98A H98D 0.9800 . ?
C98A H98E 0.9800 . ?
C98A H98F 0.9800 . ?
C99 H99A 0.9800 . ?
C99 H99B 0.9800 . ?
C99 H99C 0.9800 . ?
C99A H99D 0.9800 . ?
C99A H99E 0.9800 . ?
C99A H99F 0.9800 . ?
C100 C103 1.485(9) . ?
C100 C102 1.546(9) . ?
C100 C101 1.558(9) . ?
C101 H10A 0.9800 . ?
C101 H10B 0.9800 . ?
C101 H10C 0.9800 . ?
C102 H10D 0.9800 . ?
C102 H10E 0.9800 . ?
C102 H10F 0.9800 . ?
C103 H10G 0.9800 . ?
C103 H10H 0.9800 . ?
C103 H10I 0.9800 . ?
C114 C116 1.524(9) . ?
C114 C115 1.532(9) . ?
C114 C117 1.540(9) . ?
C115 H11B 0.9800 . ?
C115 H11C 0.9800 . ?
C115 H11D 0.9800 . ?
C116 H11E 0.9800 . ?
C116 H11F 0.9800 . ?
C116 H11G 0.9800 . ?
C117 H11H 0.9800 . ?
C117 H11I 0.9800 . ?
C117 H11J 0.9800 . ?
C118 C119 1.525(9) . ?
C118 C121 1.530(9) . ?
C118 C120 1.543(9) . ?
C119 H11K 0.9800 . ?
C119 H11L 0.9800 . ?
C119 H11M 0.9800 . ?
C120 H12B 0.9800 . ?
C120 H12C 0.9800 . ?
C120 H12D 0.9800 . ?
C121 H12E 0.9800 . ?
C121 H12F 0.9800 . ?
C121 H12G 0.9800 . ?
C122 C124 1.532(9) . ?
C122 C123 1.532(9) . ?
C122 C125 1.536(9) . ?
C123 H12H 0.9800 . ?
C123 H12I 0.9800 . ?
C123 H12J 0.9800 . ?
C124 H12K 0.9800 . ?
C124 H12L 0.9800 . ?
C124 H12M 0.9800 . ?
C125 H12N 0.9800 . ?
C125 H12O 0.9800 . ?
C125 H12P 0.9800 . ?
C126 C129 1.526(9) . ?
C126 C127 1.530(9) . ?
C126 C128 1.546(9) . ?
C127 H12Q 0.9800 . ?
C127 H12R 0.9800 . ?
C127 H12S 0.9800 . ?
C128 H12T 0.9800 . ?
C128 H12U 0.9800 . ?
C128 H12V 0.9800 . ?
C129 H12W 0.9800 . ?
C129 H12X 0.9800 . ?
C129 H12Y 0.9800 . ?
C130 C133 1.530(9) . ?
C130 C131 1.531(9) . ?
C130 C132 1.540(9) . ?
C131 H13A 0.9800 . ?
C131 H13B 0.9800 . ?
C131 H13C 0.9800 . ?
C132 H13D 0.9800 . ?
C132 H13E 0.9800 . ?
C132 H13F 0.9800 . ?
C133 H13G 0.9800 . ?
C133 H13H 0.9800 . ?
C133 H13I 0.9800 . ?
C134 C137 1.525(9) . ?
C134 C135 1.533(9) . ?
C134 C136 1.536(9) . ?
C135 H13J 0.9800 . ?
C135 H13K 0.9800 . ?
C135 H13L 0.9800 . ?
C136 H13M 0.9800 . ?
C136 H13N 0.9800 . ?
C136 H13O 0.9800 . ?
C137 H13P 0.9800 . ?
C137 H13Q 0.9800 . ?
C137 H13R 0.9800 . ?
C138 C139 1.514(9) . ?
C138 C141 1.523(9) . ?
C138 C140 1.546(9) . ?
C139 H13S 0.9800 . ?
C139 H13T 0.9800 . ?
C139 H13U 0.9800 . ?
C140 H14B 0.9800 . ?
C140 H14C 0.9800 . ?
C140 H14D 0.9800 . ?
C141 H14E 0.9800 . ?
C141 H14F 0.9800 . ?
C141 H14G 0.9800 . ?
C142 C143 1.526(9) . ?
C142 C145 1.535(9) . ?
C142 C144 1.537(9) . ?
C143 H14H 0.9800 . ?
C143 H14I 0.9800 . ?
C143 H14J 0.9800 . ?
C144 H14K 0.9800 . ?
C144 H14L 0.9800 . ?
C144 H14M 0.9800 . ?
C145 H14N 0.9800 . ?
C145 H14O 0.9800 . ?
C145 H14P 0.9800 . ?
C146 C147 1.404(8) . ?
C146 C151 1.436(8) . ?
C146 C152 1.464(8) . ?
C147 C148 1.390(8) . ?
C147 C158 1.504(8) . ?
C148 C149 1.415(8) . ?
C148 C164 1.502(8) . ?
C149 C150 1.409(8) . ?
C149 C170 1.522(8) . ?
C150 C151 1.432(8) . ?
C150 C176 1.487(8) . ?
C151 C182 1.442(8) . ?
C152 C153 1.410(8) . ?
C152 C157 1.410(9) . ?
C153 C154 1.409(9) . ?
C153 C191 1.446(9) . ?
C154 C155 1.344(9) . ?
C154 H15E 0.9500 . ?
C155 C156 1.398(9) . ?
C155 C241 1.563(8) . ?
C156 C157 1.352(9) . ?
C156 H15F 0.9500 . ?
C157 H15G 0.9500 . ?
C158 C159 1.380(10) . ?
C158 C163 1.387(10) . ?
C159 C160 1.383(9) . ?
C159 H15H 0.9500 . ?
C160 C161 1.342(11) . ?
C160 H16D 0.9500 . ?
C161 C162 1.402(12) . ?
C161 C245 1.596(10) . ?
C162 C163 1.416(10) . ?
C162 H16E 0.9500 . ?
C163 H16F 0.9500 . ?
C164 C165 1.368(10) . ?
C164 C169 1.386(10) . ?
C165 C166 1.399(10) . ?
C165 H16G 0.9500 . ?
C166 C167 1.372(12) . ?
C166 H16H 0.9500 . ?
C167 C168 1.387(12) . ?
C167 C249 1.598(10) . ?
C168 C169 1.380(10) . ?
C168 H16I 0.9500 . ?
C169 H16J 0.9500 . ?
C170 C171 1.359(9) . ?
C170 C175 1.381(9) . ?
C171 C172 1.400(9) . ?
C171 H17E 0.9500 . ?
C172 C173 1.388(10) . ?
C172 H17F 0.9500 . ?
C173 C174 1.378(10) . ?
C173 C253 1.578(9) . ?
C174 C175 1.383(9) . ?
C174 H17G 0.9500 . ?
C175 H17H 0.9500 . ?
C176 C177 1.408(9) . ?
C176 C181 1.412(8) . ?
C177 C178 1.356(9) . ?
C177 H17I 0.9500 . ?
C178 C179 1.392(9) . ?
C178 H17J 0.9500 . ?
C179 C180 1.357(8) . ?
C179 C257 1.561(8) . ?
C180 C181 1.410(8) . ?
C180 H18B 0.9500 . ?
C181 C183 1.466(8) . ?
C182 C191 1.417(8) . ?
C182 C183 1.435(8) . ?
C183 C184 1.402(8) . ?
C184 C185 1.435(8) . ?
C184 C230 1.476(8) . ?
C185 C186 1.423(8) . ?
C185 C190 1.426(8) . ?
C186 C187 1.397(8) . ?
C186 C232 1.479(8) . ?
C187 O3 1.367(7) . ?
C187 C188 1.400(9) . ?
C188 C189 1.342(9) . ?
C188 H18C 0.9500 . ?
C189 C190 1.428(8) . ?
C189 H18D 0.9500 . ?
C190 C191 1.417(8) . ?
C192 C197 1.427(8) . ?
C192 C193 1.433(9) . ?
C192 C198 1.454(9) . ?
C193 C194 1.382(10) . ?
C193 C204 1.489(10) . ?
C194 C195 1.408(9) . ?
C194 C210 1.507(9) . ?
C195 C196 1.407(8) . ?
C195 C216 1.484(9) . ?
C196 C197 1.401(9) . ?
C196 C222 1.488(8) . ?
C197 C228 1.476(8) . ?
C198 C203 1.405(9) . ?
C198 C199 1.420(9) . ?
C199 C200 1.386(9) . ?
C199 C237 1.476(8) . ?
C200 C201 1.382(9) . ?
C200 H20E 0.9500 . ?
C201 C202 1.382(11) . ?
C201 C261 1.571(9) . ?
C202 C203 1.379(11) . ?
C202 H20F 0.9500 . ?
C203 H20G 0.9500 . ?
C204 C209 1.365(12) . ?
C204 C205 1.392(11) . ?
C205 C206 1.357(12) . ?
C205 H20H 0.9500 . ?
C206 C207 1.392(15) . ?
C206 H20I 0.9500 . ?
C207 C208 1.457(15) . ?
C207 C265 1.684(16) . ?
C208 C209 1.397(13) . ?
C208 H20J 0.9500 . ?
C209 H20K 0.9500 . ?
C210 C215 1.381(10) . ?
C210 C211 1.387(10) . ?
C211 C212 1.386(9) . ?
C211 H21E 0.9500 . ?
C212 C213 1.381(9) . ?
C212 H21F 0.9500 . ?
C213 C214 1.374(9) . ?
C213 C269 1.570(8) . ?
C214 C215 1.387(10) . ?
C214 H21G 0.9500 . ?
C215 H21H 0.9500 . ?
C216 C221 1.386(9) . ?
C216 C217 1.393(9) . ?
C217 C218 1.392(9) . ?
C217 H21I 0.9500 . ?
C218 C219 1.388(9) . ?
C218 H21J 0.9500 . ?
C219 C220 1.393(10) . ?
C219 C273 1.560(9) . ?
C220 C221 1.371(10) . ?
C220 H22A 0.9500 . ?
C221 H22B 0.9500 . ?
C222 C223 1.399(9) . ?
C222 C227 1.409(8) . ?
C223 C224 1.362(10) . ?
C223 H22C 0.9500 . ?
C224 C225 1.409(9) . ?
C224 H22D 0.9500 . ?
C225 C226 1.348(9) . ?
C225 C277 1.555(9) . ?
C226 C227 1.400(8) . ?
C226 H22E 0.9500 . ?
C227 C229 1.453(9) . ?
C228 C237 1.394(9) . ?
C228 C229 1.430(8) . ?
C229 C230 1.410(9) . ?
C230 C231 1.408(8) . ?
C231 C232 1.439(8) . ?
C231 C236 1.442(8) . ?
C232 C233 1.369(9) . ?
C233 O4 1.381(8) . ?
C233 C234 1.399(9) . ?
C234 C235 1.375(9) . ?
C234 H23E 0.9500 . ?
C235 C236 1.395(9) . ?
C235 H23F 0.9500 . ?
C236 C237 1.436(9) . ?
C238 O3 1.423(8) . ?
C238 C239 1.515(10) . ?
C238 H23G 0.9900 . ?
C238 H23H 0.9900 . ?
C38D O3 1.484(9) . ?
C38D C39D 1.513(10) . ?
C38D H38A 0.9900 . ?
C38D H38B 0.9900 . ?
C239 C240 1.502(9) . ?
C239 H23I 0.9900 . ?
C239 H23J 0.9900 . ?
C240 O4 1.446(9) . ?
C240 H24E 0.9900 . ?
C240 H24F 0.9900 . ?
C39D C40D 1.501(10) . ?
C39D H39D 0.9900 . ?
C39D H39E 0.9900 . ?
C40D O4 1.446(9) . ?
C40D H40E 0.9900 . ?
C40D H40F 0.9900 . ?
C241 C242 1.532(9) . ?
C241 C244 1.534(9) . ?
C241 C243 1.535(9) . ?
C242 H24G 0.9800 . ?
C242 H24H 0.9800 . ?
C242 H24I 0.9800 . ?
C243 H24J 0.9800 . ?
C243 H24K 0.9800 . ?
C243 H24L 0.9800 . ?
C244 H24M 0.9800 . ?
C244 H24N 0.9800 . ?
C244 H24O 0.9800 . ?
C245 C246 1.514(9) . ?
C245 C247 1.532(9) . ?
C245 C248 1.535(9) . ?
C246 H24P 0.9800 . ?
C246 H24Q 0.9800 . ?
C246 H24R 0.9800 . ?
C247 H24S 0.9800 . ?
C247 H24T 0.9800 . ?
C247 H24U 0.9800 . ?
C248 H24V 0.9800 . ?
C248 H24W 0.9800 . ?
C248 H24X 0.9800 . ?
C249 C251 1.527(9) . ?
C249 C250 1.531(9) . ?
C249 C252 1.537(9) . ?
C250 H25D 0.9800 . ?
C250 H25E 0.9800 . ?
C250 H25F 0.9800 . ?
C251 H25G 0.9800 . ?
C251 H25H 0.9800 . ?
C251 H25I 0.9800 . ?
C252 H25J 0.9800 . ?
C252 H25K 0.9800 . ?
C252 H25L 0.9800 . ?
C253 C255 1.523(9) . ?
C253 C256 1.527(9) . ?
C253 C254 1.554(9) . ?
C254 H25M 0.9800 . ?
C254 H25N 0.9800 . ?
C254 H25O 0.9800 . ?
C255 H25P 0.9800 . ?
C255 H25Q 0.9800 . ?
C255 H25R 0.9800 . ?
C256 H25S 0.9800 . ?
C256 H25T 0.9800 . ?
C256 H25U 0.9800 . ?
C257 C258 1.532(9) . ?
C257 C260 1.532(9) . ?
C257 C259 1.536(9) . ?
C258 H25V 0.9800 . ?
C258 H25W 0.9800 . ?
C258 H25X 0.9800 . ?
C259 H25Y 0.9800 . ?
C259 H25Z 0.9800 . ?
C259 H26B 0.9800 . ?
C260 H26C 0.9800 . ?
C260 H26D 0.9800 . ?
C260 H26E 0.9800 . ?
C261 C262 1.531(8) . ?
C261 C264 1.536(8) . ?
C261 C263 1.540(8) . ?
C262 H26F 0.9800 . ?
C262 H26G 0.9800 . ?
C262 H26H 0.9800 . ?
C263 H26I 0.9800 . ?
C263 H26J 0.9800 . ?
C263 H26K 0.9800 . ?
C264 H26L 0.9800 . ?
C264 H26M 0.9800 . ?
C264 H26N 0.9800 . ?
C265 C268 1.495(9) . ?
C265 C266 1.538(9) . ?
C265 C267 1.547(9) . ?
C266 H26O 0.9800 . ?
C266 H26P 0.9800 . ?
C266 H26Q 0.9800 . ?
C267 H26R 0.9800 . ?
C267 H26S 0.9800 . ?
C267 H26T 0.9800 . ?
C268 H26U 0.9800 . ?
C268 H26V 0.9800 . ?
C268 H26W 0.9800 . ?
C269 C270 1.535(9) . ?
C269 C272 1.535(9) . ?
C269 C271 1.535(9) . ?
C270 H27E 0.9800 . ?
C270 H27F 0.9800 . ?
C270 H27G 0.9800 . ?
C271 H27H 0.9800 . ?
C271 H27I 0.9800 . ?
C271 H27J 0.9800 . ?
C272 H27K 0.9800 . ?
C272 H27L 0.9800 . ?
C272 H27M 0.9800 . ?
C273 C276 1.525(9) . ?
C273 C274 1.533(8) . ?
C273 C275 1.533(9) . ?
C274 H27N 0.9800 . ?
C274 H27O 0.9800 . ?
C274 H27P 0.9800 . ?
C275 H27Q 0.9800 . ?
C275 H27R 0.9800 . ?
C275 H27S 0.9800 . ?
C276 H27T 0.9800 . ?
C276 H27U 0.9800 . ?
C276 H27V 0.9800 . ?
C277 C278 1.528(9) . ?
C277 C279 1.531(9) . ?
C277 C280 1.537(9) . ?
C278 H27W 0.9800 . ?
C278 H27X 0.9800 . ?
C278 H27Y 0.9800 . ?
C279 H27Z 0.9800 . ?
C279 H28D 0.9800 . ?
C279 H28E 0.9800 . ?
C280 H28F 0.9800 . ?
C280 H28G 0.9800 . ?
C280 H28H 0.9800 . ?
C281 Cl1 1.730(8) . ?
C281 Cl2 1.769(8) . ?
C281 H28I 0.9900 . ?
C281 H28J 0.9900 . ?
C81D Cl2A 1.728(8) . ?
C81D Cl1A 1.762(8) . ?
C81D H81B 0.9900 . ?
C81D H81C 0.9900 . ?
C282 Cl4 1.724(8) . ?
C282 Cl3 1.753(8) . ?
C282 H28K 0.9900 . ?
C282 H28L 0.9900 . ?
C283 Cl6 1.751(9) . ?
C283 Cl5 1.762(9) . ?
C283 H28M 0.9900 . ?
C283 H28N 0.9900 . ?

loop_
_geom_torsion_atom_site_label_1
_geom_torsion_atom_site_label_2
_geom_torsion_atom_site_label_3
_geom_torsion_atom_site_label_4
_geom_torsion
_geom_torsion_site_symmetry_1
_geom_torsion_site_symmetry_2
_geom_torsion_site_symmetry_3
_geom_torsion_site_symmetry_4
_geom_torsion_publ_flag
C6 C1 C2 C3 -5.2(10) . . . . ?
C7 C1 C2 C3 173.6(7) . . . . ?
C6 C1 C2 C13 164.7(6) . . . . ?
C7 C1 C2 C13 -16.5(10) . . . . ?
C1 C2 C3 C4 -3.8(10) . . . . ?
C13 C2 C3 C4 -173.6(6) . . . . ?
C1 C2 C3 C19 173.2(6) . . . . ?
C13 C2 C3 C19 3.4(10) . . . . ?
C2 C3 C4 C5 5.6(10) . . . . ?
C19 C3 C4 C5 -171.5(6) . . . . ?
C2 C3 C4 C25 177.3(6) . . . . ?
C19 C3 C4 C25 0.2(9) . . . . ?
C3 C4 C5 C6 1.7(10) . . . . ?
C25 C4 C5 C6 -169.5(6) . . . . ?
C3 C4 C5 C31 -175.2(6) . . . . ?
C25 C4 C5 C31 13.6(10) . . . . ?
C4 C5 C6 C1 -10.9(10) . . . . ?
C31 C5 C6 C1 166.2(6) . . . . ?
C4 C5 C6 C37 161.2(6) . . . . ?
C31 C5 C6 C37 -21.7(9) . . . . ?
C2 C1 C6 C5 12.6(10) . . . . ?
C7 C1 C6 C5 -166.3(6) . . . . ?
C2 C1 C6 C37 -159.7(6) . . . . ?
C7 C1 C6 C37 21.5(9) . . . . ?
C6 C1 C7 C8 -22.0(10) . . . . ?
C2 C1 C7 C8 159.2(7) . . . . ?
C6 C1 C7 C12 151.1(7) . . . . ?
C2 C1 C7 C12 -27.7(11) . . . . ?
C12 C7 C8 C9 -4.1(10) . . . . ?
C1 C7 C8 C9 169.5(7) . . . . ?
C12 C7 C8 C38 -174.5(6) . . . . ?
C1 C7 C8 C38 -0.9(10) . . . . ?
C7 C8 C9 C10 1.9(11) . . . . ?
C38 C8 C9 C10 171.9(7) . . . . ?
C8 C9 C10 C11 2.2(11) . . . . ?
C8 C9 C10 C96 -175.9(6) . . . . ?
C9 C10 C11 C12 -3.9(11) . . . . ?
C96 C10 C11 C12 174.2(7) . . . . ?
C10 C11 C12 C7 1.6(12) . . . . ?
C8 C7 C12 C11 2.4(11) . . . . ?
C1 C7 C12 C11 -171.0(7) . . . . ?
C3 C2 C13 C14 109.1(8) . . . . ?
C1 C2 C13 C14 -60.8(9) . . . . ?
C3 C2 C13 C18 -73.5(9) . . . . ?
C1 C2 C13 C18 116.6(7) . . . . ?
C18 C13 C14 C15 -1.2(10) . . . . ?
C2 C13 C14 C15 176.2(6) . . . . ?
C13 C14 C15 C16 -1.3(12) . . . . ?
C14 C15 C16 C17 3.3(12) . . . . ?
C14 C15 C16 C100 -176.4(7) . . . . ?
C15 C16 C17 C18 -3.0(12) . . . . ?
C100 C16 C17 C18 176.7(7) . . . . ?
C16 C17 C18 C13 0.6(11) . . . . ?
C14 C13 C18 C17 1.6(10) . . . . ?
C2 C13 C18 C17 -175.9(6) . . . . ?
C2 C3 C19 C24 -101.4(8) . . . . ?
C4 C3 C19 C24 75.7(9) . . . . ?
C2 C3 C19 C20 85.3(9) . . . . ?
C4 C3 C19 C20 -97.6(8) . . . . ?
C24 C19 C20 C21 -3.2(11) . . . . ?
C3 C19 C20 C21 170.2(7) . . . . ?
C19 C20 C21 C22 -0.7(11) . . . . ?
C20 C21 C22 C23 4.1(11) . . . . ?
C20 C21 C22 C114 -172.6(6) . . . . ?
C21 C22 C23 C24 -3.5(11) . . . . ?
C114 C22 C23 C24 173.3(7) . . . . ?
C20 C19 C24 C23 3.7(11) . . . . ?
C3 C19 C24 C23 -169.9(7) . . . . ?
C22 C23 C24 C19 -0.3(12) . . . . ?
C5 C4 C25 C26 -123.5(7) . . . . ?
C3 C4 C25 C26 65.2(9) . . . . ?
C5 C4 C25 C30 56.9(10) . . . . ?
C3 C4 C25 C30 -114.4(7) . . . . ?
C30 C25 C26 C27 1.8(10) . . . . ?
C4 C25 C26 C27 -177.8(6) . . . . ?
C25 C26 C27 C28 -1.7(11) . . . . ?
C26 C27 C28 C29 1.0(11) . . . . ?
C26 C27 C28 C118 -179.0(6) . . . . ?
C27 C28 C29 C30 -0.5(11) . . . . ?
C118 C28 C29 C30 179.5(7) . . . . ?
C26 C25 C30 C29 -1.3(10) . . . . ?
C4 C25 C30 C29 178.3(6) . . . . ?
C28 C29 C30 C25 0.7(11) . . . . ?
C4 C5 C31 C32 24.5(10) . . . . ?
C6 C5 C31 C32 -152.5(6) . . . . ?
C4 C5 C31 C36 -164.4(6) . . . . ?
C6 C5 C31 C36 18.7(9) . . . . ?
C36 C31 C32 C33 -4.2(10) . . . . ?
C5 C31 C32 C33 167.2(7) . . . . ?
C31 C32 C33 C34 -1.3(11) . . . . ?
C32 C33 C34 C35 4.4(10) . . . . ?
C32 C33 C34 C122 -175.7(6) . . . . ?
C33 C34 C35 C36 -1.8(10) . . . . ?
C122 C34 C35 C36 178.3(6) . . . . ?
C34 C35 C36 C31 -3.8(10) . . . . ?
C34 C35 C36 C46 -175.2(6) . . . . ?
C32 C31 C36 C35 6.7(9) . . . . ?
C5 C31 C36 C35 -165.3(6) . . . . ?
C32 C31 C36 C46 178.2(6) . . . . ?
C5 C31 C36 C46 6.2(9) . . . . ?
C5 C6 C37 C38 -170.3(6) . . . . ?
C1 C6 C37 C38 2.0(9) . . . . ?
C5 C6 C37 C46 -0.5(9) . . . . ?
C1 C6 C37 C46 171.9(6) . . . . ?
C46 C37 C38 C39 -11.9(9) . . . . ?
C6 C37 C38 C39 157.7(6) . . . . ?
C46 C37 C38 C8 165.0(6) . . . . ?
C6 C37 C38 C8 -25.3(9) . . . . ?
C9 C8 C38 C37 -145.9(7) . . . . ?
C7 C8 C38 C37 24.5(9) . . . . ?
C9 C8 C38 C39 31.0(10) . . . . ?
C7 C8 C38 C39 -158.6(6) . . . . ?
C37 C38 C39 C44 9.8(9) . . . . ?
C8 C38 C39 C44 -167.0(6) . . . . ?
C37 C38 C39 C40 -161.4(6) . . . . ?
C8 C38 C39 C40 21.8(10) . . . . ?
C44 C39 C40 C41 2.5(10) . . . . ?
C38 C39 C40 C41 173.7(6) . . . . ?
C39 C40 C41 C42 7.1(10) . . . . ?
C40 C41 C42 C43 -2.8(10) . . . . ?
C40 C41 C42 O1 -173.4(6) . . . . ?
O1 C42 C43 C44 160.3(5) . . . . ?
C41 C42 C43 C44 -10.4(9) . . . . ?
O1 C42 C43 C89 -17.7(10) . . . . ?
C41 C42 C43 C89 171.5(6) . . . . ?
C40 C39 C44 C45 163.4(6) . . . . ?
C38 C39 C44 C45 -8.2(9) . . . . ?
C40 C39 C44 C43 -16.1(9) . . . . ?
C38 C39 C44 C43 172.2(6) . . . . ?
C42 C43 C44 C39 20.0(9) . . . . ?
C89 C43 C44 C39 -161.8(6) . . . . ?
C42 C43 C44 C45 -159.5(6) . . . . ?
C89 C43 C44 C45 18.7(9) . . . . ?
C39 C44 C45 C46 8.8(9) . . . . ?
C43 C44 C45 C46 -171.7(6) . . . . ?
C39 C44 C45 C91 -166.2(6) . . . . ?
C43 C44 C45 C91 13.4(9) . . . . ?
C44 C45 C46 C37 -10.5(9) . . . . ?
C91 C45 C46 C37 164.1(6) . . . . ?
C44 C45 C46 C36 166.4(6) . . . . ?
C91 C45 C46 C36 -19.0(10) . . . . ?
C38 C37 C46 C45 12.4(9) . . . . ?
C6 C37 C46 C45 -157.5(6) . . . . ?
C38 C37 C46 C36 -164.7(6) . . . . ?
C6 C37 C46 C36 25.4(9) . . . . ?
C35 C36 C46 C45 -34.0(9) . . . . ?
C31 C36 C46 C45 154.6(6) . . . . ?
C35 C36 C46 C37 143.0(6) . . . . ?
C31 C36 C46 C37 -28.4(8) . . . . ?
C52 C47 C48 C49 5.6(9) . . . . ?
C53 C47 C48 C49 -171.6(6) . . . . ?
C52 C47 C48 C59 -174.0(6) . . . . ?
C53 C47 C48 C59 8.8(10) . . . . ?
C47 C48 C49 C50 -0.4(10) . . . . ?
C59 C48 C49 C50 179.2(6) . . . . ?
C47 C48 C49 C65 -178.9(6) . . . . ?
C59 C48 C49 C65 0.7(9) . . . . ?
C48 C49 C50 C51 -3.2(10) . . . . ?
C65 C49 C50 C51 175.4(6) . . . . ?
C48 C49 C50 C71 179.5(6) . . . . ?
C65 C49 C50 C71 -2.0(9) . . . . ?
C49 C50 C51 C52 1.3(10) . . . . ?
C71 C50 C51 C52 178.3(6) . . . . ?
C49 C50 C51 C77 -173.1(6) . . . . ?
C71 C50 C51 C77 3.8(11) . . . . ?
C50 C51 C52 C47 4.0(10) . . . . ?
C77 C51 C52 C47 178.7(6) . . . . ?
C50 C51 C52 C83 -173.9(6) . . . . ?
C77 C51 C52 C83 0.8(9) . . . . ?
C48 C47 C52 C51 -7.4(9) . . . . ?
C53 C47 C52 C51 169.9(6) . . . . ?
C48 C47 C52 C83 170.5(6) . . . . ?
C53 C47 C52 C83 -12.1(9) . . . . ?
C48 C47 C53 C58 18.4(10) . . . . ?
C52 C47 C53 C58 -158.8(6) . . . . ?
C48 C47 C53 C54 -166.4(6) . . . . ?
C52 C47 C53 C54 16.4(9) . . . . ?
C58 C53 C54 C55 -0.6(9) . . . . ?
C47 C53 C54 C55 -176.2(6) . . . . ?
C58 C53 C54 C84 174.0(6) . . . . ?
C47 C53 C54 C84 -1.6(9) . . . . ?
C53 C54 C55 C56 -2.0(10) . . . . ?
C84 C54 C55 C56 -176.5(6) . . . . ?
C54 C55 C56 C57 1.8(10) . . . . ?
C54 C55 C56 C126 -177.1(6) . . . . ?
C55 C56 C57 C58 1.0(11) . . . . ?
C126 C56 C57 C58 180.0(6) . . . . ?
C56 C57 C58 C53 -3.7(12) . . . . ?
C54 C53 C58 C57 3.4(10) . . . . ?
C47 C53 C58 C57 178.7(7) . . . . ?
C49 C48 C59 C64 70.5(9) . . . . ?
C47 C48 C59 C64 -109.9(8) . . . . ?
C49 C48 C59 C60 -110.0(7) . . . . ?
C47 C48 C59 C60 69.6(9) . . . . ?
C64 C59 C60 C61 3.1(10) . . . . ?
C48 C59 C60 C61 -176.4(6) . . . . ?
C59 C60 C61 C62 -0.2(11) . . . . ?
C60 C61 C62 C63 -2.6(11) . . . . ?
C60 C61 C62 C130 175.2(6) . . . . ?
C61 C62 C63 C64 2.4(11) . . . . ?
C130 C62 C63 C64 -175.6(7) . . . . ?
C60 C59 C64 C63 -3.3(11) . . . . ?
C48 C59 C64 C63 176.2(7) . . . . ?
C62 C63 C64 C59 0.6(12) . . . . ?
C48 C49 C65 C70 -101.7(8) . . . . ?
C50 C49 C65 C70 79.7(9) . . . . ?
C48 C49 C65 C66 78.0(9) . . . . ?
C50 C49 C65 C66 -100.6(8) . . . . ?
C70 C65 C66 C67 -0.6(11) . . . . ?
C49 C65 C66 C67 179.7(7) . . . . ?
C65 C66 C67 C68 1.1(12) . . . . ?
C66 C67 C68 C69 -0.3(12) . . . . ?
C66 C67 C68 C134 179.6(6) . . . . ?
C67 C68 C69 C70 -1.0(12) . . . . ?
C134 C68 C69 C70 179.1(7) . . . . ?
C66 C65 C70 C69 -0.7(11) . . . . ?
C49 C65 C70 C69 179.0(7) . . . . ?
C68 C69 C70 C65 1.5(12) . . . . ?
C49 C50 C71 C72 78.2(8) . . . . ?
C51 C50 C71 C72 -98.9(8) . . . . ?
C49 C50 C71 C76 -95.1(7) . . . . ?
C51 C50 C71 C76 87.8(9) . . . . ?
C76 C71 C72 C73 -0.1(10) . . . . ?
C50 C71 C72 C73 -173.7(6) . . . . ?
C71 C72 C73 C74 1.5(11) . . . . ?
C72 C73 C74 C75 -1.6(12) . . . . ?
C72 C73 C74 C138 179.0(7) . . . . ?
C73 C74 C75 C76 0.4(13) . . . . ?
C138 C74 C75 C76 179.8(7) . . . . ?
C74 C75 C76 C71 1.0(12) . . . . ?
C72 C71 C76 C75 -1.1(10) . . . . ?
C50 C71 C76 C75 172.4(6) . . . . ?
C50 C51 C77 C82 179.5(6) . . . . ?
C52 C51 C77 C82 5.0(9) . . . . ?
C50 C51 C77 C78 1.4(10) . . . . ?
C52 C51 C77 C78 -173.1(6) . . . . ?
C82 C77 C78 C79 -4.9(11) . . . . ?
C51 C77 C78 C79 173.3(7) . . . . ?
C77 C78 C79 C80 -0.2(12) . . . . ?
C78 C79 C80 C81 2.2(10) . . . . ?
C78 C79 C80 C142 -175.8(6) . . . . ?
C79 C80 C81 C82 1.1(10) . . . . ?
C142 C80 C81 C82 179.0(5) . . . . ?
C78 C77 C82 C81 7.8(9) . . . . ?
C51 C77 C82 C81 -170.4(6) . . . . ?
C78 C77 C82 C92 176.0(6) . . . . ?
C51 C77 C82 C92 -2.3(10) . . . . ?
C80 C81 C82 C77 -6.3(9) . . . . ?
C80 C81 C82 C92 -174.8(6) . . . . ?
C51 C52 C83 C84 170.8(6) . . . . ?
C47 C52 C83 C84 -7.1(9) . . . . ?
C51 C52 C83 C92 -9.5(10) . . . . ?
C47 C52 C83 C92 172.6(6) . . . . ?
C52 C83 C84 C85 -162.5(6) . . . . ?
C92 C83 C84 C85 17.8(9) . . . . ?
C52 C83 C84 C54 22.0(9) . . . . ?
C92 C83 C84 C54 -157.8(6) . . . . ?
C55 C54 C84 C85 -18.2(9) . . . . ?
C53 C54 C84 C85 167.2(6) . . . . ?
C55 C54 C84 C83 157.2(6) . . . . ?
C53 C54 C84 C83 -17.3(9) . . . . ?
C83 C84 C85 C86 155.6(7) . . . . ?
C54 C84 C85 C86 -29.0(10) . . . . ?
C83 C84 C85 C90 -21.3(9) . . . . ?
C54 C84 C85 C90 154.1(6) . . . . ?
C84 C85 C86 C87 178.7(7) . . . . ?
C90 C85 C86 C87 -4.3(10) . . . . ?
C85 C86 C87 C88 4.1(11) . . . . ?
C86 C87 C88 O2 -173.3(6) . . . . ?
C86 C87 C88 C89 2.9(11) . . . . ?
O2 C88 C89 C90 167.1(6) . . . . ?
C87 C88 C89 C90 -9.1(10) . . . . ?
O2 C88 C89 C43 -13.4(10) . . . . ?
C87 C88 C89 C43 170.4(6) . . . . ?
C42 C43 C89 C88 -30.0(10) . . . . ?
C44 C43 C89 C88 152.0(6) . . . . ?
C42 C43 C89 C90 149.5(6) . . . . ?
C44 C43 C89 C90 -28.5(9) . . . . ?
C88 C89 C90 C91 -175.8(6) . . . . ?
C43 C89 C90 C91 4.7(9) . . . . ?
C88 C89 C90 C85 8.8(10) . . . . ?
C43 C89 C90 C85 -170.7(6) . . . . ?
C84 C85 C90 C91 -0.4(10) . . . . ?
C86 C85 C90 C91 -177.6(6) . . . . ?
C84 C85 C90 C89 175.0(6) . . . . ?
C86 C85 C90 C89 -2.2(10) . . . . ?
C89 C90 C91 C92 -150.0(6) . . . . ?
C85 C90 C91 C92 25.4(10) . . . . ?
C89 C90 C91 C45 27.6(9) . . . . ?
C85 C90 C91 C45 -156.9(6) . . . . ?
C46 C45 C91 C92 -34.3(10) . . . . ?
C44 C45 C91 C92 140.4(7) . . . . ?
C46 C45 C91 C90 148.3(6) . . . . ?
C44 C45 C91 C90 -37.0(8) . . . . ?
C90 C91 C92 C83 -28.9(9) . . . . ?
C45 C91 C92 C83 153.8(6) . . . . ?
C90 C91 C92 C82 146.7(6) . . . . ?
C45 C91 C92 C82 -30.7(11) . . . . ?
C84 C83 C92 C91 7.5(9) . . . . ?
C52 C83 C92 C91 -172.2(6) . . . . ?
C84 C83 C92 C82 -168.3(6) . . . . ?
C52 C83 C92 C82 12.0(9) . . . . ?
C77 C82 C92 C91 178.3(6) . . . . ?
C81 C82 C92 C91 -13.5(10) . . . . ?
C77 C82 C92 C83 -6.1(9) . . . . ?
C81 C82 C92 C83 162.0(6) . . . . ?
O1 C93 C94 C95 -20.3(10) . . . . ?
C93 C94 C95 O2 73.8(9) . . . . ?
C11 C10 C96 C99 -48.1(12) . . . . ?
C9 C10 C96 C99 129.8(11) . . . . ?
C11 C10 C96 C97 -170.0(10) . . . . ?
C9 C10 C96 C97 7.9(12) . . . . ?
C11 C10 C96 C97A 172.3(11) . . . . ?
C9 C10 C96 C97A -9.8(13) . . . . ?
C11 C10 C96 C98A 50.8(12) . . . . ?
C9 C10 C96 C98A -131.3(11) . . . . ?
C11 C10 C96 C99A -68.5(11) . . . . ?
C9 C10 C96 C99A 109.5(11) . . . . ?
C11 C10 C96 C98 69.7(10) . . . . ?
C9 C10 C96 C98 -112.4(10) . . . . ?
C17 C16 C100 C103 141.4(13) . . . . ?
C15 C16 C100 C103 -38.8(14) . . . . ?
C17 C16 C100 C02B -37.3(14) . . . . ?
C15 C16 C100 C02B 142.5(12) . . . . ?
C17 C16 C100 C01B -165.7(12) . . . . ?
C15 C16 C100 C01B 14.1(13) . . . . ?
C17 C16 C100 C102 12.3(13) . . . . ?
C15 C16 C100 C102 -168.0(11) . . . . ?
C17 C16 C100 C101 -97.0(12) . . . . ?
C15 C16 C100 C101 82.8(12) . . . . ?
C17 C16 C100 C03B 82.7(12) . . . . ?
C15 C16 C100 C03B -97.5(12) . . . . ?
C21 C22 C114 C17B 117.8(11) . . . . ?
C23 C22 C114 C17B -58.8(12) . . . . ?
C21 C22 C114 C116 -143.3(12) . . . . ?
C23 C22 C114 C116 40.1(12) . . . . ?
C21 C22 C114 C15B -2.5(12) . . . . ?
C23 C22 C114 C15B -179.1(10) . . . . ?
C21 C22 C114 C115 -20.9(12) . . . . ?
C23 C22 C114 C115 162.5(11) . . . . ?
C21 C22 C114 C117 94.9(12) . . . . ?
C23 C22 C114 C117 -81.7(12) . . . . ?
C21 C22 C114 C16B -124.0(10) . . . . ?
C23 C22 C114 C16B 59.5(11) . . . . ?
C27 C28 C118 C119 -12.6(13) . . . . ?
C29 C28 C118 C119 167.4(12) . . . . ?
C27 C28 C118 C19B 9.9(13) . . . . ?
C29 C28 C118 C19B -170.1(12) . . . . ?
C27 C28 C118 C121 109.7(12) . . . . ?
C29 C28 C118 C121 -70.3(12) . . . . ?
C27 C28 C118 C20B -113.3(12) . . . . ?
C29 C28 C118 C20B 66.6(13) . . . . ?
C27 C28 C118 C21B 127.7(12) . . . . ?
C29 C28 C118 C21B -52.3(13) . . . . ?
C27 C28 C118 C120 -129.6(12) . . . . ?
C29 C28 C118 C120 50.3(12) . . . . ?
C35 C34 C122 C23B -123.4(15) . . . . ?
C33 C34 C122 C23B 56.7(15) . . . . ?
C35 C34 C122 C124 -13.7(16) . . . . ?
C33 C34 C122 C124 166.4(15) . . . . ?
C35 C34 C122 C123 -134.1(15) . . . . ?
C33 C34 C122 C123 46.0(15) . . . . ?
C35 C34 C122 C24B -3.4(16) . . . . ?
C33 C34 C122 C24B 176.8(15) . . . . ?
C35 C34 C122 C25B 116.6(16) . . . . ?
C33 C34 C122 C25B -63.2(16) . . . . ?
C35 C34 C122 C125 106.7(15) . . . . ?
C33 C34 C122 C125 -73.1(15) . . . . ?
C55 C56 C126 C129 -140.0(11) . . . . ?
C57 C56 C126 C129 41.0(12) . . . . ?
C55 C56 C126 C29B -123.3(11) . . . . ?
C57 C56 C126 C29B 57.8(12) . . . . ?
C55 C56 C126 C127 -18.6(13) . . . . ?
C57 C56 C126 C127 162.5(12) . . . . ?
C55 C56 C126 C28B 115.1(12) . . . . ?
C57 C56 C126 C28B -63.9(13) . . . . ?
C55 C56 C126 C27B -4.1(13) . . . . ?
C57 C56 C126 C27B 177.0(12) . . . . ?
C55 C56 C126 C128 100.3(12) . . . . ?
C57 C56 C126 C128 -78.6(12) . . . . ?
C61 C62 C130 C32B -103.3(13) . . . . ?
C63 C62 C130 C32B 74.5(13) . . . . ?
C61 C62 C130 C133 -3.7(14) . . . . ?
C63 C62 C130 C133 174.1(12) . . . . ?
C61 C62 C130 C131 116.9(12) . . . . ?
C63 C62 C130 C131 -65.3(12) . . . . ?
C61 C62 C130 C31B 134.1(12) . . . . ?
C63 C62 C130 C31B -48.1(13) . . . . ?
C61 C62 C130 C33B 16.2(13) . . . . ?
C63 C62 C130 C33B -166.0(12) . . . . ?
C61 C62 C130 C132 -122.4(12) . . . . ?
C63 C62 C130 C132 55.4(12) . . . . ?
C67 C68 C134 C137 -127.8(11) . . . . ?
C69 C68 C134 C137 52.1(12) . . . . ?
C67 C68 C134 C35B 12.6(13) . . . . ?
C69 C68 C134 C35B -167.5(11) . . . . ?
C67 C68 C134 C135 -6.5(12) . . . . ?
C69 C68 C134 C135 173.4(11) . . . . ?
C67 C68 C134 C36B 135.9(12) . . . . ?
C69 C68 C134 C36B -44.2(13) . . . . ?
C67 C68 C134 C37B -107.3(12) . . . . ?
C69 C68 C134 C37B 72.6(11) . . . . ?
C67 C68 C134 C136 111.7(12) . . . . ?
C69 C68 C134 C136 -68.4(12) . . . . ?
C73 C74 C138 C139 75.1(13) . . . . ?
C75 C74 C138 C139 -104.3(13) . . . . ?
C73 C74 C138 C41B 172.7(12) . . . . ?
C75 C74 C138 C41B -6.7(14) . . . . ?
C73 C74 C138 C141 -159.0(13) . . . . ?
C75 C74 C138 C141 21.6(14) . . . . ?
C73 C74 C138 C40B -65.3(13) . . . . ?
C75 C74 C138 C40B 115.3(13) . . . . ?
C73 C74 C138 C39B 54.7(12) . . . . ?
C75 C74 C138 C39B -124.7(12) . . . . ?
C73 C74 C138 C140 -42.6(13) . . . . ?
C75 C74 C138 C140 137.9(12) . . . . ?
C81 C80 C142 C143 -114.1(13) . . . . ?
C79 C80 C142 C143 63.7(14) . . . . ?
C81 C80 C142 C43B -127.4(13) . . . . ?
C79 C80 C142 C43B 50.4(14) . . . . ?
C81 C80 C142 C45B -5.3(14) . . . . ?
C79 C80 C142 C45B 172.5(13) . . . . ?
C81 C80 C142 C145 7.5(14) . . . . ?
C79 C80 C142 C145 -174.7(13) . . . . ?
C81 C80 C142 C144 125.9(13) . . . . ?
C79 C80 C142 C144 -56.3(14) . . . . ?
C81 C80 C142 C44B 113.3(13) . . . . ?
C79 C80 C142 C44B -68.9(13) . . . . ?
C151 C146 C147 C148 -12.3(10) . . . . ?
C152 C146 C147 C148 164.4(6) . . . . ?
C151 C146 C147 C158 166.2(6) . . . . ?
C152 C146 C147 C158 -17.0(10) . . . . ?
C146 C147 C148 C149 5.2(11) . . . . ?
C158 C147 C148 C149 -173.3(7) . . . . ?
C146 C147 C148 C164 -174.3(7) . . . . ?
C158 C147 C148 C164 7.2(10) . . . . ?
C147 C148 C149 C150 3.4(11) . . . . ?
C164 C148 C149 C150 -177.1(6) . . . . ?
C147 C148 C149 C170 -179.8(6) . . . . ?
C164 C148 C149 C170 -0.4(9) . . . . ?
C148 C149 C150 C151 -4.5(10) . . . . ?
C170 C149 C150 C151 179.2(6) . . . . ?
C148 C149 C150 C176 171.3(6) . . . . ?
C170 C149 C150 C176 -5.0(11) . . . . ?
C149 C150 C151 C146 -2.7(10) . . . . ?
C176 C150 C151 C146 -178.8(6) . . . . ?
C149 C150 C151 C182 177.2(6) . . . . ?
C176 C150 C151 C182 1.1(9) . . . . ?
C147 C146 C151 C150 11.1(10) . . . . ?
C152 C146 C151 C150 -165.8(6) . . . . ?
C147 C146 C151 C182 -168.8(6) . . . . ?
C152 C146 C151 C182 14.3(9) . . . . ?
C147 C146 C152 C153 164.4(6) . . . . ?
C151 C146 C152 C153 -18.8(9) . . . . ?
C147 C146 C152 C157 -25.1(10) . . . . ?
C151 C146 C152 C157 151.7(6) . . . . ?
C157 C152 C153 C154 3.3(9) . . . . ?
C146 C152 C153 C154 174.4(6) . . . . ?
C157 C152 C153 C191 -168.3(6) . . . . ?
C146 C152 C153 C191 2.8(9) . . . . ?
C152 C153 C154 C155 0.5(10) . . . . ?
C191 C153 C154 C155 172.0(6) . . . . ?
C153 C154 C155 C156 -2.2(10) . . . . ?
C153 C154 C155 C241 176.7(6) . . . . ?
C154 C155 C156 C157 -0.2(10) . . . . ?
C241 C155 C156 C157 -179.2(6) . . . . ?
C155 C156 C157 C152 4.3(11) . . . . ?
C153 C152 C157 C156 -5.8(10) . . . . ?
C146 C152 C157 C156 -176.5(6) . . . . ?
C148 C147 C158 C159 124.7(7) . . . . ?
C146 C147 C158 C159 -53.8(10) . . . . ?
C148 C147 C158 C163 -61.0(10) . . . . ?
C146 C147 C158 C163 120.5(8) . . . . ?
C163 C158 C159 C160 -7.0(11) . . . . ?
C147 C158 C159 C160 167.6(7) . . . . ?
C158 C159 C160 C161 0.0(12) . . . . ?
C159 C160 C161 C162 6.6(12) . . . . ?
C159 C160 C161 C245 -168.9(7) . . . . ?
C160 C161 C162 C163 -6.1(12) . . . . ?
C245 C161 C162 C163 169.3(7) . . . . ?
C159 C158 C163 C162 7.3(11) . . . . ?
C147 C158 C163 C162 -167.1(7) . . . . ?
C161 C162 C163 C158 -0.9(12) . . . . ?
C147 C148 C164 C165 -76.5(9) . . . . ?
C149 C148 C164 C165 104.0(8) . . . . ?
C147 C148 C164 C169 102.1(8) . . . . ?
C149 C148 C164 C169 -77.4(9) . . . . ?
C169 C164 C165 C166 -1.1(10) . . . . ?
C148 C164 C165 C166 177.6(6) . . . . ?
C164 C165 C166 C167 0.4(11) . . . . ?
C165 C166 C167 C168 0.2(12) . . . . ?
C165 C166 C167 C249 179.4(6) . . . . ?
C166 C167 C168 C169 0.0(13) . . . . ?
C249 C167 C168 C169 -179.3(7) . . . . ?
C167 C168 C169 C164 -0.7(13) . . . . ?
C165 C164 C169 C168 1.2(11) . . . . ?
C148 C164 C169 C168 -177.5(7) . . . . ?
C150 C149 C170 C171 101.6(8) . . . . ?
C148 C149 C170 C171 -75.0(8) . . . . ?
C150 C149 C170 C175 -81.1(9) . . . . ?
C148 C149 C170 C175 102.4(7) . . . . ?
C175 C170 C171 C172 -1.1(10) . . . . ?
C149 C170 C171 C172 176.3(6) . . . . ?
C170 C171 C172 C173 0.1(10) . . . . ?
C171 C172 C173 C174 0.5(11) . . . . ?
C171 C172 C173 C253 -179.9(6) . . . . ?
C172 C173 C174 C175 -0.2(12) . . . . ?
C253 C173 C174 C175 -179.7(7) . . . . ?
C171 C170 C175 C174 1.4(10) . . . . ?
C149 C170 C175 C174 -175.9(6) . . . . ?
C173 C174 C175 C170 -0.8(12) . . . . ?
C149 C150 C176 C177 -6.8(11) . . . . ?
C151 C150 C176 C177 169.0(7) . . . . ?
C149 C150 C176 C181 179.5(6) . . . . ?
C151 C150 C176 C181 -4.7(10) . . . . ?
C181 C176 C177 C178 1.5(11) . . . . ?
C150 C176 C177 C178 -172.6(7) . . . . ?
C176 C177 C178 C179 1.5(13) . . . . ?
C177 C178 C179 C180 -2.1(11) . . . . ?
C177 C178 C179 C257 173.6(7) . . . . ?
C178 C179 C180 C181 -0.3(10) . . . . ?
C257 C179 C180 C181 -175.8(6) . . . . ?
C179 C180 C181 C176 3.3(10) . . . . ?
C179 C180 C181 C183 174.1(6) . . . . ?
C177 C176 C181 C180 -3.7(9) . . . . ?
C150 C176 C181 C180 170.5(6) . . . . ?
C177 C176 C181 C183 -174.4(6) . . . . ?
C150 C176 C181 C183 -0.2(10) . . . . ?
C150 C151 C182 C191 -174.0(6) . . . . ?
C146 C151 C182 C191 6.0(9) . . . . ?
C150 C151 C182 C183 7.5(10) . . . . ?
C146 C151 C182 C183 -172.6(6) . . . . ?
C191 C182 C183 C184 -6.1(9) . . . . ?
C151 C182 C183 C184 172.5(6) . . . . ?
C191 C182 C183 C181 169.2(6) . . . . ?
C151 C182 C183 C181 -12.3(9) . . . . ?
C180 C181 C183 C184 13.0(10) . . . . ?
C176 C181 C183 C184 -176.3(6) . . . . ?
C180 C181 C183 C182 -162.0(6) . . . . ?
C176 C181 C183 C182 8.7(9) . . . . ?
C182 C183 C184 C185 27.9(9) . . . . ?
C181 C183 C184 C185 -147.1(6) . . . . ?
C182 C183 C184 C230 -154.4(6) . . . . ?
C181 C183 C184 C230 30.6(11) . . . . ?
C183 C184 C185 C186 153.2(6) . . . . ?
C230 C184 C185 C186 -24.8(9) . . . . ?
C183 C184 C185 C190 -25.0(10) . . . . ?
C230 C184 C185 C190 157.1(6) . . . . ?
C190 C185 C186 C187 -8.5(10) . . . . ?
C184 C185 C186 C187 173.4(6) . . . . ?
C190 C185 C186 C232 171.1(6) . . . . ?
C184 C185 C186 C232 -7.0(10) . . . . ?
C185 C186 C187 O3 -165.8(6) . . . . ?
C232 C186 C187 O3 14.7(11) . . . . ?
C185 C186 C187 C188 9.5(10) . . . . ?
C232 C186 C187 C188 -170.0(7) . . . . ?
O3 C187 C188 C189 171.2(7) . . . . ?
C186 C187 C188 C189 -4.0(11) . . . . ?
C187 C188 C189 C190 -3.0(12) . . . . ?
C186 C185 C190 C191 -178.2(6) . . . . ?
C184 C185 C190 C191 0.0(10) . . . . ?
C186 C185 C190 C189 1.9(10) . . . . ?
C184 C185 C190 C189 -179.9(6) . . . . ?
C188 C189 C190 C191 -176.0(7) . . . . ?
C188 C189 C190 C185 3.9(11) . . . . ?
C185 C190 C191 C182 21.9(10) . . . . ?
C189 C190 C191 C182 -158.2(7) . . . . ?
C185 C190 C191 C153 -153.3(6) . . . . ?
C189 C190 C191 C153 26.6(11) . . . . ?
C183 C182 C191 C190 -19.0(9) . . . . ?
C151 C182 C191 C190 162.5(6) . . . . ?
C183 C182 C191 C153 156.4(6) . . . . ?
C151 C182 C191 C153 -22.1(9) . . . . ?
C154 C153 C191 C190 21.4(10) . . . . ?
C152 C153 C191 C190 -167.2(6) . . . . ?
C154 C153 C191 C182 -153.8(6) . . . . ?
C152 C153 C191 C182 17.6(9) . . . . ?
C197 C192 C193 C194 6.3(11) . . . . ?
C198 C192 C193 C194 -171.4(7) . . . . ?
C197 C192 C193 C204 -166.2(7) . . . . ?
C198 C192 C193 C204 16.1(12) . . . . ?
C192 C193 C194 C195 1.9(11) . . . . ?
C204 C193 C194 C195 174.4(7) . . . . ?
C192 C193 C194 C210 -174.6(7) . . . . ?
C204 C193 C194 C210 -2.1(11) . . . . ?
C193 C194 C195 C196 -4.9(11) . . . . ?
C210 C194 C195 C196 171.8(6) . . . . ?
C193 C194 C195 C216 -179.7(7) . . . . ?
C210 C194 C195 C216 -3.0(10) . . . . ?
C194 C195 C196 C197 -0.6(10) . . . . ?
C216 C195 C196 C197 174.0(6) . . . . ?
C194 C195 C196 C222 176.4(6) . . . . ?
C216 C195 C196 C222 -9.0(11) . . . . ?
C195 C196 C197 C192 9.0(11) . . . . ?
C222 C196 C197 C192 -168.2(6) . . . . ?
C195 C196 C197 C228 -162.0(6) . . . . ?
C222 C196 C197 C228 20.8(10) . . . . ?
C193 C192 C197 C196 -11.8(11) . . . . ?
C198 C192 C197 C196 166.1(7) . . . . ?
C193 C192 C197 C228 159.4(7) . . . . ?
C198 C192 C197 C228 -22.8(10) . . . . ?
C197 C192 C198 C203 -154.7(8) . . . . ?
C193 C192 C198 C203 23.0(13) . . . . ?
C197 C192 C198 C199 20.7(11) . . . . ?
C193 C192 C198 C199 -161.6(7) . . . . ?
C203 C198 C199 C200 6.6(12) . . . . ?
C192 C198 C199 C200 -169.1(7) . . . . ?
C203 C198 C199 C237 178.6(7) . . . . ?
C192 C198 C199 C237 3.0(11) . . . . ?
C198 C199 C200 C201 -6.1(13) . . . . ?
C237 C199 C200 C201 -177.9(8) . . . . ?
C199 C200 C201 C202 1.1(13) . . . . ?
C199 C200 C201 C261 178.3(7) . . . . ?
C200 C201 C202 C203 3.2(14) . . . . ?
C261 C201 C202 C203 -173.9(8) . . . . ?
C201 C202 C203 C198 -2.5(15) . . . . ?
C199 C198 C203 C202 -2.5(13) . . . . ?
C192 C198 C203 C202 173.1(8) . . . . ?
C194 C193 C204 C209 -107.8(9) . . . . ?
C192 C193 C204 C209 64.7(11) . . . . ?
C194 C193 C204 C205 73.4(11) . . . . ?
C192 C193 C204 C205 -114.1(9) . . . . ?
C209 C204 C205 C206 -6.2(15) . . . . ?
C193 C204 C205 C206 172.6(10) . . . . ?
C204 C205 C206 C207 1.2(19) . . . . ?
C205 C206 C207 C208 7(2) . . . . ?
C205 C206 C207 C265 179.5(10) . . . . ?
C206 C207 C208 C209 -10.7(19) . . . . ?
C265 C207 C208 C209 176.8(10) . . . . ?
C205 C204 C209 C208 2.3(15) . . . . ?
C193 C204 C209 C208 -176.5(9) . . . . ?
C207 C208 C209 C204 6.1(18) . . . . ?
C193 C194 C210 C215 105.9(9) . . . . ?
C195 C194 C210 C215 -70.8(10) . . . . ?
C193 C194 C210 C211 -83.3(10) . . . . ?
C195 C194 C210 C211 99.9(8) . . . . ?
C215 C210 C211 C212 3.1(12) . . . . ?
C194 C210 C211 C212 -168.0(7) . . . . ?
C210 C211 C212 C213 1.1(12) . . . . ?
C211 C212 C213 C214 -4.6(11) . . . . ?
C211 C212 C213 C269 168.3(7) . . . . ?
C212 C213 C214 C215 3.8(12) . . . . ?
C269 C213 C214 C215 -168.8(7) . . . . ?
C211 C210 C215 C214 -3.9(12) . . . . ?
C194 C210 C215 C214 167.2(7) . . . . ?
C213 C214 C215 C210 0.5(13) . . . . ?
C196 C195 C216 C221 -62.9(10) . . . . ?
C194 C195 C216 C221 111.7(8) . . . . ?
C196 C195 C216 C217 116.5(8) . . . . ?
C194 C195 C216 C217 -68.9(9) . . . . ?
C221 C216 C217 C218 -0.8(10) . . . . ?
C195 C216 C217 C218 179.7(6) . . . . ?
C216 C217 C218 C219 2.8(10) . . . . ?
C217 C218 C219 C220 -3.4(10) . . . . ?
C217 C218 C219 C273 177.7(6) . . . . ?
C218 C219 C220 C221 2.2(11) . . . . ?
C273 C219 C220 C221 -178.9(6) . . . . ?
C219 C220 C221 C216 -0.3(11) . . . . ?
C217 C216 C221 C220 -0.4(10) . . . . ?
C195 C216 C221 C220 179.0(7) . . . . ?
C197 C196 C222 C223 151.9(7) . . . . ?
C195 C196 C222 C223 -25.1(10) . . . . ?
C197 C196 C222 C227 -20.6(9) . . . . ?
C195 C196 C222 C227 162.3(6) . . . . ?
C227 C222 C223 C224 2.2(10) . . . . ?
C196 C222 C223 C224 -170.5(7) . . . . ?
C222 C223 C224 C225 1.2(11) . . . . ?
C223 C224 C225 C226 -2.5(11) . . . . ?
C223 C224 C225 C277 176.8(6) . . . . ?
C224 C225 C226 C227 0.3(10) . . . . ?
C277 C225 C226 C227 -179.0(6) . . . . ?
C225 C226 C227 C222 3.3(9) . . . . ?
C225 C226 C227 C229 175.5(6) . . . . ?
C223 C222 C227 C226 -4.4(9) . . . . ?
C196 C222 C227 C226 168.7(6) . . . . ?
C223 C222 C227 C229 -176.7(6) . . . . ?
C196 C222 C227 C229 -3.6(9) . . . . ?
C196 C197 C228 C237 172.4(7) . . . . ?
C192 C197 C228 C237 1.1(10) . . . . ?
C196 C197 C228 C229 2.8(10) . . . . ?
C192 C197 C228 C229 -168.4(6) . . . . ?
C237 C228 C229 C230 -12.7(10) . . . . ?
C197 C228 C229 C230 156.7(6) . . . . ?
C237 C228 C229 C227 163.4(6) . . . . ?
C197 C228 C229 C227 -27.2(9) . . . . ?
C226 C227 C229 C230 31.2(9) . . . . ?
C222 C227 C229 C230 -156.5(6) . . . . ?
C226 C227 C229 C228 -144.7(6) . . . . ?
C222 C227 C229 C228 27.6(9) . . . . ?
C228 C229 C230 C231 13.8(9) . . . . ?
C227 C229 C230 C231 -162.0(6) . . . . ?
C228 C229 C230 C184 -163.2(6) . . . . ?
C227 C229 C230 C184 20.9(10) . . . . ?
C183 C184 C230 C231 -142.1(7) . . . . ?
C185 C184 C230 C231 35.7(9) . . . . ?
C183 C184 C230 C229 35.1(11) . . . . ?
C185 C184 C230 C229 -147.2(6) . . . . ?
C229 C230 C231 C232 168.8(6) . . . . ?
C184 C230 C231 C232 -13.9(9) . . . . ?
C229 C230 C231 C236 -12.7(10) . . . . ?
C184 C230 C231 C236 164.6(6) . . . . ?
C230 C231 C232 C233 161.9(6) . . . . ?
C236 C231 C232 C233 -16.6(9) . . . . ?
C230 C231 C232 C186 -18.0(9) . . . . ?
C236 C231 C232 C186 163.5(6) . . . . ?
C187 C186 C232 C233 28.5(11) . . . . ?
C185 C186 C232 C233 -151.0(7) . . . . ?
C187 C186 C232 C231 -151.7(7) . . . . ?
C185 C186 C232 C231 28.8(9) . . . . ?
C231 C232 C233 O4 -166.5(6) . . . . ?
C186 C232 C233 O4 13.3(10) . . . . ?
C231 C232 C233 C234 8.0(10) . . . . ?
C186 C232 C233 C234 -172.1(6) . . . . ?
C232 C233 C234 C235 3.1(10) . . . . ?
O4 C233 C234 C235 177.7(6) . . . . ?
C233 C234 C235 C236 -5.7(10) . . . . ?
C234 C235 C236 C237 -176.6(7) . . . . ?
C234 C235 C236 C231 -3.0(10) . . . . ?
C230 C231 C236 C235 -164.4(6) . . . . ?
C232 C231 C236 C235 14.1(9) . . . . ?
C230 C231 C236 C237 9.6(10) . . . . ?
C232 C231 C236 C237 -171.9(6) . . . . ?
C229 C228 C237 C236 9.8(10) . . . . ?
C197 C228 C237 C236 -159.4(6) . . . . ?
C229 C228 C237 C199 -168.1(6) . . . . ?
C197 C228 C237 C199 22.7(10) . . . . ?
C235 C236 C237 C228 165.6(7) . . . . ?
C231 C236 C237 C228 -8.0(10) . . . . ?
C235 C236 C237 C199 -16.6(11) . . . . ?
C231 C236 C237 C199 169.8(6) . . . . ?
C200 C199 C237 C228 147.1(7) . . . . ?
C198 C199 C237 C228 -24.9(10) . . . . ?
C200 C199 C237 C236 -30.8(11) . . . . ?
C198 C199 C237 C236 157.3(7) . . . . ?
O3 C238 C239 C240 29(2) . . . . ?
C238 C239 C240 O4 -64(2) . . . . ?
O3 C38D C39D C40D -40(3) . . . . ?
C38D C39D C40D O4 -35(3) . . . . ?
C154 C155 C241 C44D 138.4(13) . . . . ?
C156 C155 C241 C44D -42.6(14) . . . . ?
C154 C155 C241 C242 5.9(15) . . . . ?
C156 C155 C241 C242 -175.2(14) . . . . ?
C154 C155 C241 C244 126.3(14) . . . . ?
C156 C155 C241 C244 -54.8(14) . . . . ?
C154 C155 C241 C243 -114.7(14) . . . . ?
C156 C155 C241 C243 64.2(14) . . . . ?
C154 C155 C241 C43D -101.8(13) . . . . ?
C156 C155 C241 C43D 77.1(14) . . . . ?
C154 C155 C241 C42D 18.6(15) . . . . ?
C156 C155 C241 C42D -162.4(14) . . . . ?
C160 C161 C245 C48D 172.7(10) . . . . ?
C162 C161 C245 C48D -2.7(12) . . . . ?
C160 C161 C245 C246 80.1(12) . . . . ?
C162 C161 C245 C246 -95.3(11) . . . . ?
C160 C161 C245 C47D -65.7(12) . . . . ?
C162 C161 C245 C47D 118.9(11) . . . . ?
C160 C161 C245 C247 -43.5(12) . . . . ?
C162 C161 C245 C247 141.1(11) . . . . ?
C160 C161 C245 C248 -159.5(10) . . . . ?
C162 C161 C245 C248 25.1(11) . . . . ?
C160 C161 C245 C46D 53.4(11) . . . . ?
C162 C161 C245 C46D -122.0(10) . . . . ?
C166 C167 C249 C50D 134.7(10) . . . . ?
C168 C167 C249 C50D -46.0(11) . . . . ?
C166 C167 C249 C251 -130.4(11) . . . . ?
C168 C167 C249 C251 48.8(12) . . . . ?
C166 C167 C249 C250 109.3(11) . . . . ?
C168 C167 C249 C250 -71.5(11) . . . . ?
C166 C167 C249 C52D 12.4(12) . . . . ?
C168 C167 C249 C52D -168.4(10) . . . . ?
C166 C167 C249 C252 -7.5(12) . . . . ?
C168 C167 C249 C252 171.8(10) . . . . ?
C166 C167 C249 C51D -103.9(11) . . . . ?
C168 C167 C249 C51D 75.4(12) . . . . ?
C174 C173 C253 C54D 110.1(11) . . . . ?
C172 C173 C253 C54D -69.4(11) . . . . ?
C174 C173 C253 C255 -113.0(11) . . . . ?
C172 C173 C253 C255 67.5(12) . . . . ?
C174 C173 C253 C256 13.9(12) . . . . ?
C172 C173 C253 C256 -165.7(10) . . . . ?
C174 C173 C253 C56D -14.8(12) . . . . ?
C172 C173 C253 C56D 165.6(10) . . . . ?
C174 C173 C253 C55D -131.7(11) . . . . ?
C172 C173 C253 C55D 48.8(12) . . . . ?
C174 C173 C253 C254 127.7(10) . . . . ?
C172 C173 C253 C254 -51.8(11) . . . . ?
C180 C179 C257 C60D 110.0(13) . . . . ?
C178 C179 C257 C60D -65.4(14) . . . . ?
C180 C179 C257 C258 0.6(15) . . . . ?
C178 C179 C257 C258 -174.9(14) . . . . ?
C180 C179 C257 C260 122.1(14) . . . . ?
C178 C179 C257 C260 -53.4(15) . . . . ?
C180 C179 C257 C58D -10.5(15) . . . . ?
C178 C179 C257 C58D 174.0(14) . . . . ?
C180 C179 C257 C59D -129.6(15) . . . . ?
C178 C179 C257 C59D 54.9(15) . . . . ?
C180 C179 C257 C259 -118.5(15) . . . . ?
C178 C179 C257 C259 66.0(15) . . . . ?
C200 C201 C261 C62D 46.6(15) . . . . ?
C202 C201 C261 C62D -136.4(15) . . . . ?
C200 C201 C261 C63D 170.1(14) . . . . ?
C202 C201 C261 C63D -12.9(16) . . . . ?
C200 C201 C261 C262 0.4(12) . . . . ?
C202 C201 C261 C262 177.4(11) . . . . ?
C200 C201 C261 C264 -120.9(10) . . . . ?
C202 C201 C261 C264 56.1(12) . . . . ?
C200 C201 C261 C263 120.6(10) . . . . ?
C202 C201 C261 C263 -62.4(11) . . . . ?
C200 C201 C261 C64D -71.5(14) . . . . ?
C202 C201 C261 C64D 105.6(14) . . . . ?
C206 C207 C265 C268 179.4(17) . . . . ?
C208 C207 C265 C268 -8.6(17) . . . . ?
C206 C207 C265 C67D 8.2(19) . . . . ?
C208 C207 C265 C67D -179.8(16) . . . . ?
C206 C207 C265 C68D 130.4(17) . . . . ?
C208 C207 C265 C68D -57.5(17) . . . . ?
C206 C207 C265 C266 -57.5(18) . . . . ?
C208 C207 C265 C266 114.5(16) . . . . ?
C206 C207 C265 C66D -114.3(17) . . . . ?
C208 C207 C265 C66D 57.7(16) . . . . ?
C206 C207 C265 C267 57.8(18) . . . . ?
C208 C207 C265 C267 -130.2(16) . . . . ?
C214 C213 C269 C71D -17.3(14) . . . . ?
C212 C213 C269 C71D 170.1(13) . . . . ?
C214 C213 C269 C270 88.0(13) . . . . ?
C212 C213 C269 C270 -84.6(13) . . . . ?
C214 C213 C269 C272 -151.3(13) . . . . ?
C212 C213 C269 C272 36.1(14) . . . . ?
C214 C213 C269 C271 -31.1(14) . . . . ?
C212 C213 C269 C271 156.4(13) . . . . ?
C214 C213 C269 C72D -138.3(13) . . . . ?
C212 C213 C269 C72D 49.1(14) . . . . ?
C214 C213 C269 C70D 102.1(13) . . . . ?
C212 C213 C269 C70D -70.4(13) . . . . ?
C218 C219 C273 C76D 8.6(11) . . . . ?
C220 C219 C273 C76D -170.4(10) . . . . ?
C218 C219 C273 C276 -11.9(11) . . . . ?
C220 C219 C273 C276 169.2(10) . . . . ?
C218 C219 C273 C274 -132.8(10) . . . . ?
C220 C219 C273 C274 48.2(11) . . . . ?
C218 C219 C273 C275 110.7(9) . . . . ?
C220 C219 C273 C275 -68.3(10) . . . . ?
C218 C219 C273 C74D -113.7(9) . . . . ?
C220 C219 C273 C74D 67.3(10) . . . . ?
C218 C219 C273 C75D 128.3(9) . . . . ?
C220 C219 C273 C75D -50.6(10) . . . . ?
C226 C225 C277 C278 3.1(14) . . . . ?
C224 C225 C277 C278 -176.2(12) . . . . ?
C226 C225 C277 C79D 139.5(11) . . . . ?
C224 C225 C277 C79D -39.8(12) . . . . ?
C226 C225 C277 C78D 18.8(14) . . . . ?
C224 C225 C277 C78D -160.5(12) . . . . ?
C226 C225 C277 C279 122.8(12) . . . . ?
C224 C225 C277 C279 -56.4(13) . . . . ?
C226 C225 C277 C280 -116.7(12) . . . . ?
C224 C225 C277 C280 64.0(13) . . . . ?
C226 C225 C277 C80D -101.0(13) . . . . ?
C224 C225 C277 C80D 79.8(13) . . . . ?
C43 C42 O1 C93 139.5(6) . . . . ?
C41 C42 O1 C93 -49.6(8) . . . . ?
C94 C93 O1 C42 -99.4(7) . . . . ?
C89 C88 O2 C95 123.2(7) . . . . ?
C87 C88 O2 C95 -60.7(9) . . . . ?
C94 C95 O2 C88 -140.5(6) . . . . ?
C186 C187 O3 C238 -140.2(10) . . . . ?
C188 C187 O3 C238 44.5(13) . . . . ?
C186 C187 O3 C38D -127.6(9) . . . . ?
C188 C187 O3 C38D 57.2(10) . . . . ?
C239 C238 O3 C187 94.4(16) . . . . ?
C39D C38D O3 C187 143.3(15) . . . . ?
C232 C233 O4 C40D -121.6(10) . . . . ?
C234 C233 O4 C40D 63.7(11) . . . . ?
C232 C233 O4 C240 -132.0(10) . . . . ?
C234 C233 O4 C240 53.3(12) . . . . ?
C39D C40D O4 C233 138.4(18) . . . . ?
C239 C240 O4 C233 134.9(12) . . . . ?
